data_7030866
loop_
_publ_author_name
'Zou, Guo-Dong'
'Wang, Ze-Ping'
'Song, Ying'
'Hu, Bing'
'Huang, Xiao-Ying'

_publ_section_title
;
 Syntheses, structures and photocatalytic properties of five new
 praseodymium-antimony oxochlorides: from discrete clusters to 3D
 inorganic-organic hybrid racemic compounds.
;
_journal_issue 26
_journal_name_full 'Dalton transactions (Cambridge, England : 2003)'
_journal_page_first 10064
_journal_page_last 10073
_journal_paper_doi 10.1039/c4dt00771a
_journal_volume 43
_journal_year 2014
_chemical_formula_moiety '2(C6 H8 N), 4(C36 H24 Fe N6 2+), C42 H23 Cl27 O53 Pr8 Sb24, 42(H2 O)'
_chemical_formula_sum 'C198 H219 Cl27 Fe4 N26 O95 Pr8 Sb24'
_chemical_formula_weight 9712.81
_chemical_name_systematic
;
 ?
;
_space_group_IT_number 14
_space_group_name_Hall '-P 2ybc'
_space_group_name_H-M_alt 'P 1 21/c 1'
_symmetry_cell_setting monoclinic
_symmetry_space_group_name_Hall '-P 2ybc'
_symmetry_space_group_name_H-M 'P 1 21/c 1'
_atom_sites_solution_hydrogens mixed
_audit_creation_method SHELXL-2014
_cell_angle_alpha 90
_cell_angle_beta 94.997(2)
_cell_angle_gamma 90
_cell_formula_units_Z 4
_cell_length_a 19.9710(3)
_cell_length_b 22.2647(3)
_cell_length_c 59.8560(10)
_cell_measurement_reflns_used 36258
_cell_measurement_temperature 100(2)
_cell_measurement_theta_max 74.1740
_cell_measurement_theta_min 2.7290
_cell_volume 26513.7(7)
_computing_cell_refinement
;
CrysAlisPro, Agilent Technologies,
Version 1.171.36.28 (release 01-02-2013 CrysAlis171 .NET)
(compiled Feb  1 2013,16:14:44)
;
_computing_data_collection
;
CrysAlisPro, Agilent Technologies,
Version 1.171.36.28 (release 01-02-2013 CrysAlis171 .NET)
(compiled Feb  1 2013,16:14:44)
;
_computing_data_reduction
;
CrysAlisPro, Agilent Technologies,
Version 1.171.36.28 (release 01-02-2013 CrysAlis171 .NET)
(compiled Feb  1 2013,16:14:44)
;
_computing_molecular_graphics 'DIAMOND. Version 3.0. Crystal Impact'
_computing_publication_material 'Windows Word 2003'
_computing_structure_refinement 'SHELXL-2014 (Sheldrick, 2014)'
_computing_structure_solution 'SHELXS-2013 (Sheldrick, 2013)'
_diffrn_ambient_temperature 100(2)
_diffrn_detector_area_resol_mean 10.3503
_diffrn_measured_fraction_theta_full 0.988
_diffrn_measured_fraction_theta_max 0.987
_diffrn_measurement_device_type 'SuperNova, Dual, Cu at zero, Atlas'
_diffrn_measurement_method '\w scans'
_diffrn_radiation_type CuK\a
_diffrn_radiation_wavelength 1.54178
_diffrn_reflns_av_R_equivalents 0.0532
_diffrn_reflns_av_unetI/netI 0.0708
_diffrn_reflns_Laue_measured_fraction_full 0.988
_diffrn_reflns_Laue_measured_fraction_max 0.987
_diffrn_reflns_limit_h_max 13
_diffrn_reflns_limit_h_min -23
_diffrn_reflns_limit_k_max 26
_diffrn_reflns_limit_k_min -26
_diffrn_reflns_limit_l_max 62
_diffrn_reflns_limit_l_min -72
_diffrn_reflns_number 102603
_diffrn_reflns_point_group_measured_fraction_full 0.988
_diffrn_reflns_point_group_measured_fraction_max 0.987
_diffrn_reflns_theta_full 67.679
_diffrn_reflns_theta_max 68.245
_diffrn_reflns_theta_min 3.116
_diffrn_source 'SuperNova (Cu) X-ray Source'
_exptl_absorpt_coefficient_mu 35.022
_exptl_absorpt_correction_T_max 0.377
_exptl_absorpt_correction_T_min 0.050
_exptl_absorpt_correction_type analytical
_exptl_absorpt_process_details
;
CrysAlisPro, Agilent Technologies,
Version 1.171.36.28 (release 01-02-2013 CrysAlis171 .NET)
(compiled Feb  1 2013,16:14:44)
Analytical numeric absorption correction using a multifaceted crystal
            model based on expressions derived by R.C. Clark & J.S. Reid.
(Clark, R. C. & Reid, J. S. (1995). Acta Cryst. A51, 887-897)
;
_exptl_crystal_colour 'dark red'
_exptl_crystal_density_diffrn 2.433
_exptl_crystal_description strip
_exptl_crystal_F_000 18432
_exptl_crystal_size_max 0.29
_exptl_crystal_size_mid 0.10
_exptl_crystal_size_min 0.05
_refine_diff_density_max 3.218
_refine_diff_density_min -2.114
_refine_diff_density_rms 0.241
_refine_ls_extinction_method none
_refine_ls_goodness_of_fit_ref 1.093
_refine_ls_hydrogen_treatment constr
_refine_ls_matrix_type full
_refine_ls_number_parameters 3575
_refine_ls_number_reflns 47892
_refine_ls_number_restraints 5032
_refine_ls_restrained_S_all 1.040
_refine_ls_R_factor_all 0.1036
_refine_ls_R_factor_gt 0.0858
_refine_ls_shift/su_max 0.003
_refine_ls_shift/su_mean 0.000
_refine_ls_structure_factor_coef Fsqd
_refine_ls_weighting_details 'w=1/[\s^2^(Fo^2^)+(0.0732P)^2^+806.5845P] where P=(Fo^2^+2Fc^2^)/3'
_refine_ls_weighting_scheme calc
_refine_ls_wR_factor_gt 0.2053
_refine_ls_wR_factor_ref 0.2174
_reflns_Friedel_coverage 0.000
_reflns_number_gt 39062
_reflns_number_total 47892
_reflns_threshold_expression 'I > 2\s(I)'
_cod_data_source_file c4dt00771a2.cif
_cod_data_source_block compound-2
_cod_depositor_comments 'Adding full bibliography for 7030865--7030869.cif.'
_cod_database_code 7030866
_shelx_space_group_comment
;
The symmetry employed for this shelxl refinement is uniquely defined
by the following loop, which should always be used as a source of
symmetry information in preference to the above space-group names.
They are only intended as comments.
;
_shelxl_version_number 2014-3

loop_
_space_group_symop_operation_xyz
'x, y, z'
'-x, y+1/2, -z+1/2'
'-x, -y, -z'
'x, -y-1/2, z-1/2'

loop_
_atom_site_label
_atom_site_type_symbol
_atom_site_fract_x
_atom_site_fract_y
_atom_site_fract_z
_atom_site_U_iso_or_equiv
_atom_site_adp_type
_atom_site_occupancy
_atom_site_site_symmetry_order
_atom_site_calc_flag
_atom_site_refinement_flags_posn
_atom_site_refinement_flags_adp
_atom_site_refinement_flags_occupancy
_atom_site_disorder_assembly
_atom_site_disorder_group
Pr1 Pr 0.47023(5) 0.88670(5) 0.41738(2) 0.0440(2) Uani 1 1 d . . . . .
Pr2 Pr 0.58785(6) 0.98925(5) 0.36078(2) 0.0538(3) Uani 1 1 d . . . . .
Pr3 Pr 0.54544(5) 0.77724(5) 0.35393(2) 0.0462(2) Uani 1 1 d . . . . .
Pr4 Pr 0.70356(5) 0.85339(5) 0.41159(2) 0.0460(2) Uani 1 1 d . . . . .
Pr5 Pr 1.03000(4) 0.49247(4) 0.40163(2) 0.03350(19) Uani 1 1 d . . . . .
Pr6 Pr 1.00242(4) 0.35789(4) 0.33899(2) 0.03288(19) Uani 1 1 d . . . . .
Pr7 Pr 1.20993(4) 0.35851(4) 0.38844(2) 0.0351(2) Uani 1 1 d . . . . .
Pr8 Pr 1.00712(5) 0.28155(4) 0.41483(2) 0.0412(2) Uani 1 1 d . . . . .
Sb1 Sb 0.40610(6) 0.98722(6) 0.37081(3) 0.0602(4) Uani 1 1 d . . . . .
Sb2 Sb 0.46334(7) 0.90620(6) 0.32376(2) 0.0556(3) Uani 1 1 d . . . . .
Sb3 Sb 0.37615(6) 0.82683(6) 0.36543(2) 0.0524(3) Uani 1 1 d . . . . .
Sb4 Sb 0.52833(7) 1.04393(6) 0.41422(3) 0.0589(3) Uani 1 1 d . . . . .
Sb5 Sb 0.70542(7) 1.01875(6) 0.41065(3) 0.0600(4) Uani 1 1 d . . . . .
Sb6 Sb 0.61794(7) 0.93881(6) 0.45270(2) 0.0531(3) Uani 1 1 d . . . . .
Sb7 Sb 0.59073(5) 0.77881(5) 0.44780(2) 0.0413(2) Uani 1 1 d . . . . .
Sb8 Sb 0.46527(5) 0.72538(5) 0.40486(2) 0.0397(2) Uani 1 1 d . . . . .
Sb9 Sb 0.64262(5) 0.69806(5) 0.40021(2) 0.0409(2) Uani 1 1 d . . . . .
Sb10 Sb 0.76327(6) 0.93600(7) 0.36315(2) 0.0569(3) Uani 1 1 d . . . . .
Sb11 Sb 0.73297(6) 0.77631(6) 0.35829(2) 0.0572(3) Uani 1 1 d . . . . .
Sb12 Sb 0.64136(7) 0.87868(6) 0.31980(2) 0.0573(3) Uani 1 1 d . . . . .
Sb13 Sb 1.03526(5) 0.52064(4) 0.34124(2) 0.0319(2) Uani 1 1 d . . . . .
Sb14 Sb 1.18975(5) 0.52014(5) 0.37841(2) 0.0343(2) Uani 1 1 d . . . . .
Sb15 Sb 1.17046(5) 0.41829(5) 0.33080(2) 0.0337(2) Uani 1 1 d . . . . .
Sb16 Sb 1.18891(5) 0.46448(5) 0.43549(2) 0.0390(2) Uani 1 1 d . . . . .
Sb17 Sb 1.03797(6) 0.40584(5) 0.45634(2) 0.0412(2) Uani 1 1 d . . . . .
Sb18 Sb 1.17403(6) 0.30582(5) 0.44523(2) 0.0452(3) Uani 1 1 d . . . . .
Sb19 Sb 1.15559(6) 0.19984(5) 0.39699(2) 0.0441(3) Uani 1 1 d . . . . .
Sb20 Sb 1.15079(5) 0.25767(5) 0.34055(2) 0.0343(2) Uani 1 1 d . . . . .
Sb21 Sb 0.99893(5) 0.20172(5) 0.36108(2) 0.0368(2) Uani 1 1 d . . . . .
Sb22 Sb 0.88236(5) 0.46079(5) 0.36164(2) 0.0369(2) Uani 1 1 d . . . . .
Sb23 Sb 0.88375(5) 0.40591(5) 0.41844(2) 0.0401(2) Uani 1 1 d . . . . .
Sb24 Sb 0.86232(5) 0.30232(5) 0.37224(2) 0.0385(2) Uani 1 1 d . . . . .
Fe1 Fe 1.14004(18) 0.66013(14) 0.25352(5) 0.0534(8) Uani 1 1 d . . . . .
Fe2 Fe 1.06225(14) 0.90942(13) 0.33749(5) 0.0438(6) Uani 1 1 d . . . . .
Fe3 Fe 1.31888(12) 0.54277(11) 0.52208(4) 0.0362(5) Uani 1 1 d . . . . .
Cl1 Cl 0.5769(2) 0.8764(2) 0.38547(8) 0.0474(10) Uani 1 1 d . . . . .
Cl2 Cl 0.3828(3) 0.9940(3) 0.42285(11) 0.0747(15) Uani 1 1 d . . . . .
Cl3 Cl 0.7045(3) 1.0711(3) 0.35968(11) 0.0696(14) Uani 1 1 d . . . . .
Cl4 Cl 0.5693(3) 1.0089(3) 0.31288(12) 0.0854(19) Uani 1 1 d . . . . .
Cl5 Cl 0.5082(5) 1.0956(4) 0.3638(2) 0.132(4) Uani 1 1 d . . . . .
Cl6 Cl 0.4223(3) 0.7027(2) 0.35110(9) 0.0701(15) Uani 1 1 d . . . . .
Cl7 Cl 0.5239(3) 0.7828(3) 0.30435(9) 0.0715(15) Uani 1 1 d . . . . .
Cl8 Cl 0.6242(7) 0.6690(5) 0.3485(2) 0.068(3) Uani 0.5 1 d . . P A 1
O8A O 0.5766(16) 0.6812(15) 0.3403(5) 0.065(8) Uani 0.5 1 d . . P A 2
Cl9 Cl 0.7285(2) 0.8405(2) 0.46133(8) 0.0548(11) Uani 1 1 d . . . . .
Cl10 Cl 0.7961(2) 0.7511(2) 0.40789(9) 0.0592(13) Uani 1 1 d . . . . .
Cl11 Cl 0.5632(2) 0.64979(18) 0.43687(7) 0.0408(9) Uani 1 1 d . . . . .
Cl12 Cl 0.6425(3) 1.0792(3) 0.44761(12) 0.0806(18) Uani 1 1 d . . . . .
Cl13 Cl 0.3201(2) 0.9275(3) 0.33245(11) 0.0717(16) Uani 1 1 d . . . . .
Cl14 Cl 0.7968(3) 0.8573(3) 0.32486(11) 0.0779(17) Uani 1 1 d . . . . .
Cl15 Cl 1.06193(17) 0.37039(17) 0.38603(6) 0.0333(7) Uani 1 1 d . . . . .
Cl16 Cl 1.1243(2) 0.58965(18) 0.41662(6) 0.0413(9) Uani 1 1 d . . . . .
Cl17 Cl 0.9542(2) 0.5894(2) 0.37602(8) 0.0536(11) Uani 1 1 d . . . . .
Cl18 Cl 0.9039(2) 0.2643(2) 0.32282(8) 0.0466(10) Uani 1 1 d . . . . .
Cl19 Cl 1.0585(3) 0.3307(2) 0.29725(7) 0.0511(10) Uani 1 1 d . . . . .
Cl20 Cl 0.9230(2) 0.44632(19) 0.31049(7) 0.0422(9) Uani 1 1 d . . . . .
Cl21 Cl 1.3155(2) 0.4463(2) 0.40168(8) 0.0532(11) Uani 1 1 d . . . . .
Cl22 Cl 1.2889(2) 0.3353(3) 0.34895(10) 0.0643(13) Uani 1 1 d . . . . .
Cl24 Cl 1.0841(5) 0.1873(3) 0.44205(11) 0.105(3) Uani 1 1 d . . . . .
Cl25 Cl 1.1229(2) 0.13010(18) 0.35232(7) 0.0455(9) Uani 1 1 d . . . . .
Cl26 Cl 0.7693(2) 0.4010(2) 0.38344(8) 0.0561(12) Uani 1 1 d . . . . .
Cl27 Cl 1.1761(2) 0.4061(2) 0.47858(7) 0.0482(10) Uani 1 1 d . . . . .
Cl28 Cl 1.16997(19) 0.55830(19) 0.32831(7) 0.0399(8) Uani 1 1 d . . . . .
O1 O 0.5419(7) 0.9715(6) 0.4330(2) 0.053(3) Uani 1 1 d . . . . .
O2 O 0.4908(8) 0.9860(8) 0.3910(3) 0.076(5) Uani 1 1 d . . . . .
O3 O 0.3949(7) 0.9036(6) 0.3817(3) 0.058(4) Uani 1 1 d . . . . .
O4 O 0.4528(6) 0.7997(6) 0.3863(2) 0.049(3) Uani 1 1 d . . . . .
O5 O 0.5038(5) 0.7810(5) 0.42861(19) 0.038(3) Uani 1 1 d . . . . .
O6 O 0.5945(7) 0.8638(5) 0.4357(2) 0.050(3) Uani 1 1 d . . . . .
O7 O 0.6114(7) 1.0325(6) 0.3984(2) 0.056(3) Uani 1 1 d . . . . .
O8 O 0.4688(6) 0.9650(6) 0.3482(2) 0.058(4) Uani 1 1 d . . . . .
O9 O 0.4450(6) 0.8391(6) 0.3441(2) 0.051(3) Uani 1 1 d . . . . .
O10 O 0.5476(5) 0.7173(5) 0.3893(2) 0.042(3) Uani 1 1 d . . . . .
O11 O 0.6465(6) 0.7640(5) 0.42258(19) 0.042(3) Uani 1 1 d . . . . .
O12 O 0.6806(6) 0.9501(6) 0.4298(2) 0.053(3) Uani 1 1 d . . . . .
O13 O 0.7030(6) 0.9555(6) 0.3869(2) 0.054(3) Uani 1 1 d . . . . .
O14 O 0.5582(7) 0.8873(6) 0.3358(2) 0.055(3) Uani 1 1 d . . . . .
O15 O 0.6609(7) 0.7635(7) 0.3788(3) 0.065(4) Uani 1 1 d . . . . .
O16 O 0.6543(7) 0.8062(7) 0.3392(2) 0.060(4) Uani 1 1 d . . . . .
O17 O 0.7490(6) 0.8542(7) 0.3746(2) 0.061(4) Uani 1 1 d . . . . .
O18 O 0.6783(6) 0.9357(7) 0.3432(2) 0.057(4) Uani 1 1 d . . . . .
O19 O 0.9827(5) 0.4647(5) 0.35870(19) 0.038(2) Uani 1 1 d . . . . .
O20 O 0.9123(6) 0.4573(5) 0.39417(18) 0.036(2) Uani 1 1 d . . . . .
O21 O 0.9802(6) 0.3961(6) 0.42739(18) 0.045(3) Uani 1 1 d . . . . .
O22 O 1.0908(6) 0.4593(5) 0.43697(18) 0.038(2) Uani 1 1 d . . . . .
O23 O 1.1626(5) 0.4653(5) 0.40200(17) 0.034(2) Uani 1 1 d . . . . .
O24 O 1.0910(5) 0.5246(5) 0.37008(16) 0.034(2) Uani 1 1 d . . . . .
O25 O 0.8986(5) 0.3731(5) 0.3567(2) 0.042(3) Uani 1 1 d . . . . .
O26 O 0.8954(5) 0.3281(6) 0.40290(18) 0.040(3) Uani 1 1 d . . . . .
O27 O 1.0802(6) 0.3300(5) 0.44448(19) 0.046(3) Uani 1 1 d . . . . .
O28 O 1.2045(6) 0.3782(5) 0.42912(18) 0.040(3) Uani 1 1 d . . . . .
O29 O 1.1992(5) 0.4436(6) 0.36161(18) 0.040(3) Uani 1 1 d . . . . .
O30 O 1.0750(5) 0.4442(4) 0.33199(17) 0.030(2) Uani 1 1 d . . . . .
O31 O 0.9582(6) 0.2746(6) 0.3724(3) 0.057(4) Uani 1 1 d . . . . .
O32 O 1.1518(7) 0.2775(6) 0.41359(18) 0.054(3) Uani 1 1 d . . . . .
O33 O 1.1354(5) 0.3451(5) 0.3453(2) 0.037(2) Uani 1 1 d . . . . .
O34 O 1.0526(5) 0.2578(5) 0.34481(18) 0.037(2) Uani 1 1 d . . . . .
O35 O 1.1790(5) 0.2566(4) 0.37314(17) 0.033(2) Uani 1 1 d . . . . .
O36 O 1.0564(6) 0.2121(5) 0.38957(18) 0.039(3) Uani 1 1 d . . . . .
O37 O 0.4639(8) 0.8880(7) 0.4575(3) 0.064(4) Uani 1 1 d . . . . .
O38 O 0.5478(8) 0.8540(10) 0.4805(3) 0.091(6) Uani 1 1 d . . . . .
O39 O 0.4274(6) 0.7367(6) 0.5378(2) 0.056(3) Uani 1 1 d . . . . .
O41 O 0.7081(12) 0.8025(8) 0.5911(5) 0.153(13) Uani 1 1 d . . . . .
O42 O 0.7056(7) 0.7047(6) 0.5942(3) 0.062(4) Uani 1 1 d . . . . .
O45 O 0.8755(8) 0.9452(10) 0.3981(4) 0.112(8) Uani 1 1 d . . . . .
O46 O 0.8052(7) 0.9036(7) 0.4184(3) 0.081(6) Uani 1 1 d . . . . .
O47 O 0.9423(7) 0.7828(5) 0.4768(2) 0.053(3) Uani 1 1 d . . . . .
O48 O 1.0936(6) 0.9248(8) 0.4494(3) 0.081(5) Uani 1 1 d . . . . .
O49 O 1.3705(6) 0.8319(8) 0.4224(3) 0.078(5) Uani 1 1 d . . . . .
O50 O 1.3072(8) 0.7696(8) 0.4014(4) 0.086(5) Uani 1 1 d . . . . .
O51 O 0.9650(7) 0.5315(6) 0.4288(2) 0.051(3) Uani 1 1 d . . . . .
O52 O 0.9521(12) 0.4996(7) 0.4631(3) 0.099(7) Uani 1 1 d . . . . .
N1 N 1.0765(8) 0.6729(7) 0.2759(3) 0.051(4) Uani 1 1 d . . . . .
N2 N 1.0576(11) 0.6549(8) 0.2334(3) 0.067(6) Uani 1 1 d . . . . .
N3 N 1.1542(8) 0.7454(7) 0.2473(2) 0.050(4) Uani 1 1 d . . . . .
N4 N 1.2232(9) 0.6720(7) 0.2740(2) 0.050(4) Uani 1 1 d . . . . .
N5 N 1.1378(10) 0.5715(7) 0.2590(3) 0.060(5) Uani 1 1 d . . . . .
N6 N 1.1970(11) 0.6370(8) 0.2296(3) 0.070(5) Uani 1 1 d . . . . .
N7 N 0.9962(8) 0.9718(7) 0.3442(3) 0.050(4) Uani 1 1 d . . . . .
N8 N 1.1144(8) 0.9438(7) 0.3637(2) 0.050(4) Uani 1 1 d . . . . .
N9 N 1.1062(7) 0.9614(6) 0.3169(3) 0.047(4) Uani 1 1 d . . . . .
N10 N 1.0099(8) 0.8823(7) 0.3095(3) 0.048(4) Uani 1 1 d . . . . .
N11 N 1.0208(7) 0.8507(7) 0.3568(3) 0.045(3) Uani 1 1 d . . . . .
N12 N 1.1276(7) 0.8447(7) 0.3354(3) 0.044(3) Uani 1 1 d . . . . .
N13 N 1.3579(7) 0.5994(7) 0.5011(3) 0.044(3) Uani 1 1 d . . . . .
N14 N 1.2348(7) 0.5636(6) 0.5045(2) 0.040(3) Uani 1 1 d . . . . .
N15 N 1.3096(7) 0.6085(6) 0.5440(2) 0.039(3) Uani 1 1 d . . . . .
N16 N 1.4052(6) 0.5283(6) 0.5402(3) 0.038(3) Uani 1 1 d . . . . .
N17 N 1.2763(6) 0.4836(6) 0.5411(2) 0.034(3) Uani 1 1 d . . . . .
N18 N 1.3306(7) 0.4713(6) 0.5031(2) 0.040(3) Uani 1 1 d . . . . .
C1 C 0.4851(12) 0.8626(11) 0.4745(4) 0.063(6) Uani 1 1 d . . . . .
C2 C 0.4370(9) 0.8375(10) 0.4896(3) 0.052(5) Uani 1 1 d . . . . .
C3 C 0.4587(9) 0.7987(8) 0.5073(3) 0.047(4) Uani 1 1 d . . . . .
H3 H 0.5047 0.7879 0.5101 0.056 Uiso 1 1 calc R U . . .
C4 C 0.4106(8) 0.7765(10) 0.5205(3) 0.049(5) Uani 1 1 d . . . . .
C5 C 0.3438(9) 0.7910(10) 0.5166(3) 0.053(5) Uani 1 1 d . . . . .
H5 H 0.3117 0.7737 0.5255 0.064 Uiso 1 1 calc R U . . .
C6 C 0.3236(8) 0.8309(11) 0.4996(4) 0.065(6) Uani 1 1 d D . . . .
C7 C 0.3702(10) 0.8524(10) 0.4854(3) 0.059(5) Uani 1 1 d . . . . .
H7 H 0.3559 0.8770 0.4730 0.070 Uiso 1 1 calc R U . . .
C8 C 0.4883(10) 0.7420(9) 0.5503(3) 0.056(5) Uani 1 1 d . . . . .
C9 C 0.5277(9) 0.6929(8) 0.5537(3) 0.045(4) Uani 1 1 d . . . . .
H9 H 0.5136 0.6559 0.5469 0.054 Uiso 1 1 calc R U . . .
C10 C 0.5884(9) 0.6957(9) 0.5669(3) 0.049(5) Uani 1 1 d . . . . .
H10 H 0.6144 0.6604 0.5700 0.059 Uiso 1 1 calc R U . . .
C11 C 0.6102(10) 0.7506(10) 0.5753(3) 0.058(5) Uani 1 1 d . . . . .
C12 C 0.5698(15) 0.7994(13) 0.5722(6) 0.127(15) Uani 1 1 d . . . . .
H12 H 0.5831 0.8365 0.5792 0.153 Uiso 1 1 calc R U . . .
C13 C 0.5100(14) 0.7959(11) 0.5592(5) 0.106(12) Uani 1 1 d . . . . .
H13 H 0.4836 0.8310 0.5563 0.127 Uiso 1 1 calc R U . . .
C14 C 0.6789(13) 0.7516(13) 0.5888(5) 0.083(8) Uani 1 1 d . . . . .
C22 C 0.8600(9) 0.9167(10) 0.4149(5) 0.070(7) Uani 1 1 d . . . . .
C23 C 0.9178(10) 0.8937(10) 0.4313(4) 0.063(6) Uani 1 1 d . . . . .
C24 C 0.9051(9) 0.8497(8) 0.4468(4) 0.052(5) Uani 1 1 d . . . . .
H24 H 0.8612 0.8333 0.4469 0.062 Uiso 1 1 calc R U . . .
C25 C 0.9541(10) 0.8304(10) 0.4617(4) 0.059(6) Uani 1 1 d . . . . .
C26 C 1.0186(11) 0.8526(10) 0.4634(5) 0.072(7) Uani 1 1 d . . . . .
H26 H 1.0524 0.8387 0.4743 0.086 Uiso 1 1 calc R U . . .
C27 C 1.0301(9) 0.8974(10) 0.4478(5) 0.074(8) Uani 1 1 d . . . . .
C28 C 0.9820(9) 0.9194(9) 0.4318(4) 0.065(6) Uani 1 1 d . . . . .
H28 H 0.9921 0.9503 0.4217 0.078 Uiso 1 1 calc R U . . .
C29 C 0.9448(9) 0.7245(8) 0.4688(3) 0.043(4) Uani 1 1 d . . . . .
C30 C 0.9331(10) 0.6805(8) 0.4840(3) 0.048(4) Uani 1 1 d . . . . .
H30 H 0.9235 0.6906 0.4988 0.058 Uiso 1 1 calc R U . . .
C31 C 0.9355(10) 0.6203(8) 0.4772(3) 0.049(4) Uani 1 1 d . . . . .
H31 H 0.9274 0.5894 0.4876 0.058 Uiso 1 1 calc R U . . .
C32 C 0.9494(8) 0.6054(7) 0.4559(3) 0.038(4) Uani 1 1 d . . . . .
C33 C 0.9631(8) 0.6502(9) 0.4411(3) 0.045(4) Uani 1 1 d . . . . .
H33 H 0.9740 0.6401 0.4265 0.054 Uiso 1 1 calc R U . . .
C34 C 0.9613(9) 0.7091(8) 0.4474(3) 0.046(4) Uani 1 1 d . . . . .
H34 H 0.9713 0.7396 0.4371 0.055 Uiso 1 1 calc R U . . .
C35 C 0.9561(9) 0.5395(8) 0.4488(3) 0.044(4) Uani 1 1 d . . . . .
C36 C 1.1446(11) 0.8922(11) 0.4404(4) 0.071(7) Uani 1 1 d . . . . .
C37 C 1.1343(9) 0.8435(10) 0.4260(5) 0.071(7) Uani 1 1 d . . . . .
H37 H 1.0903 0.8289 0.4218 0.085 Uiso 1 1 calc R U . . .
C38 C 1.1888(10) 0.8174(10) 0.4181(4) 0.064(6) Uani 1 1 d . . . . .
H38 H 1.1823 0.7844 0.4081 0.077 Uiso 1 1 calc R U . . .
C39 C 1.2540(9) 0.8374(10) 0.4241(4) 0.058(6) Uani 1 1 d . . . . .
C40 C 1.2628(9) 0.8854(13) 0.4377(4) 0.072(8) Uani 1 1 d . . . . .
H40 H 1.3067 0.9005 0.4416 0.087 Uiso 1 1 calc R U . . .
C41 C 1.2091(10) 0.9120(12) 0.4459(4) 0.072(7) Uani 1 1 d . . . . .
H41 H 1.2162 0.9453 0.4558 0.087 Uiso 1 1 calc DR U . . .
C42 C 1.3152(11) 0.8121(10) 0.4154(5) 0.066(6) Uani 1 1 d . . . . .
C43 C 1.0865(10) 0.6807(8) 0.2986(3) 0.049(4) Uani 1 1 d . . . . .
H43 H 1.1313 0.6851 0.3050 0.058 Uiso 1 1 calc R U . . .
C44 C 1.0354(11) 0.6824(10) 0.3127(4) 0.059(5) Uani 1 1 d . . . . .
H44 H 1.0451 0.6863 0.3284 0.071 Uiso 1 1 calc R U . . .
C45 C 0.9716(12) 0.6786(9) 0.3035(5) 0.070(7) Uani 1 1 d . . . . .
H45 H 0.9359 0.6794 0.3130 0.084 Uiso 1 1 calc R U . . .
C46 C 0.9567(12) 0.6734(10) 0.2802(4) 0.070(7) Uani 1 1 d . . . . .
C47 C 0.8910(13) 0.6716(13) 0.2695(5) 0.090(9) Uani 1 1 d . . . . .
H47 H 0.8532 0.6737 0.2781 0.108 Uiso 1 1 calc R U . . .
C48 C 0.8822(13) 0.6666(11) 0.2460(5) 0.083(7) Uani 1 1 d . U . . .
H48 H 0.8381 0.6687 0.2386 0.100 Uiso 1 1 calc R U . . .
C49 C 0.9365(14) 0.6587(10) 0.2331(5) 0.080(7) Uani 1 1 d . U . . .
C50 C 0.9312(15) 0.6487(11) 0.2098(5) 0.081(8) Uani 1 1 d . . . . .
H50 H 0.8882 0.6485 0.2016 0.097 Uiso 1 1 calc R U . . .
C51 C 0.9863(17) 0.6394(13) 0.1991(4) 0.089(10) Uani 1 1 d . . . . .
H51 H 0.9822 0.6309 0.1835 0.107 Uiso 1 1 calc R U . . .
C52 C 1.0504(16) 0.6420(10) 0.2109(3) 0.082(9) Uani 1 1 d . . . . .
H52 H 1.0892 0.6347 0.2032 0.099 Uiso 1 1 calc R U . . .
C53 C 1.0006(13) 0.6610(9) 0.2441(4) 0.063(6) Uani 1 1 d . . . . .
C54 C 1.0111(11) 0.6697(9) 0.2673(4) 0.058(5) Uani 1 1 d . . . . .
C55 C 1.1137(11) 0.7838(9) 0.2344(3) 0.056(5) Uani 1 1 d . . . . .
H55 H 1.0702 0.7709 0.2286 0.068 Uiso 1 1 calc R U . . .
C56 C 1.1351(12) 0.8409(8) 0.2295(4) 0.061(6) Uani 1 1 d . . . . .
H56 H 1.1078 0.8654 0.2194 0.073 Uiso 1 1 calc R U . . .
C57 C 1.1962(13) 0.8631(9) 0.2391(4) 0.066(6) Uani 1 1 d . . . . .
H57 H 1.2102 0.9028 0.2361 0.079 Uiso 1 1 calc R U . . .
C58 C 1.2373(13) 0.8243(9) 0.2536(3) 0.062(6) Uani 1 1 d . . . . .
C59 C 1.3005(13) 0.8439(11) 0.2640(4) 0.071(7) Uani 1 1 d . . . . .
H59 H 1.3163 0.8836 0.2619 0.086 Uiso 1 1 calc R U . . .
C60 C 1.3375(14) 0.8032(10) 0.2770(4) 0.071(7) Uani 1 1 d . . . . .
H60 H 1.3806 0.8151 0.2834 0.086 Uiso 1 1 calc R U . . .
C61 C 1.3153(12) 0.7445(12) 0.2814(4) 0.067(6) Uani 1 1 d . . . . .
C62 C 1.3471(13) 0.7030(12) 0.2957(4) 0.080(8) Uani 1 1 d . . . . .
H62 H 1.3901 0.7118 0.3031 0.096 Uiso 1 1 calc R U . . .
C63 C 1.3181(13) 0.6514(10) 0.2994(4) 0.072(7) Uani 1 1 d . . . . .
H63 H 1.3396 0.6244 0.3099 0.086 Uiso 1 1 calc R U . . .
C64 C 1.2571(11) 0.6352(10) 0.2882(3) 0.058(5) Uani 1 1 d . . . . .
H64 H 1.2390 0.5967 0.2909 0.070 Uiso 1 1 calc R U . . .
C65 C 1.2512(11) 0.7270(10) 0.2713(3) 0.056(5) Uani 1 1 d . . . . .
C66 C 1.2130(11) 0.7679(8) 0.2573(3) 0.051(5) Uani 1 1 d . . . . .
C67 C 1.1065(16) 0.5403(13) 0.2742(5) 0.088(3) Uani 1 1 d . U . . .
H67 H 1.0801 0.5610 0.2842 0.105 Uiso 1 1 calc R U . . .
C68 C 1.1122(16) 0.4789(13) 0.2755(5) 0.089(3) Uani 1 1 d . U . . .
H68 H 1.0882 0.4575 0.2860 0.107 Uiso 1 1 calc R U . . .
C69 C 1.1512(16) 0.4486(14) 0.2623(5) 0.091(3) Uani 1 1 d . U . . .
H69 H 1.1575 0.4065 0.2640 0.109 Uiso 1 1 calc R U . . .
C70 C 1.1826(16) 0.4801(13) 0.2458(5) 0.091(3) Uani 1 1 d . U . . .
C71 C 1.2211(16) 0.4530(14) 0.2290(5) 0.094(3) Uani 1 1 d . U . . .
H71 H 1.2318 0.4114 0.2298 0.112 Uiso 1 1 calc R U . . .
C72 C 1.2421(16) 0.4879(14) 0.2121(5) 0.094(3) Uani 1 1 d . U . . .
H72 H 1.2583 0.4689 0.1994 0.113 Uiso 1 1 calc R U . . .
C73 C 1.2401(17) 0.5515(14) 0.2131(5) 0.093(3) Uani 1 1 d . U . . .
C74 C 1.2711(16) 0.5868(14) 0.1973(5) 0.093(3) Uani 1 1 d . U . . .
H74 H 1.2963 0.5688 0.1863 0.112 Uiso 1 1 calc R U . . .
C75 C 1.2634(16) 0.6478(14) 0.1984(5) 0.092(3) Uani 1 1 d . U . . .
H75 H 1.2838 0.6737 0.1884 0.111 Uiso 1 1 calc R U . . .
C76 C 1.2241(16) 0.6709(14) 0.2150(5) 0.091(3) Uani 1 1 d . U . . .
H76 H 1.2172 0.7131 0.2156 0.109 Uiso 1 1 calc R U . . .
C77 C 1.2067(16) 0.5767(13) 0.2289(5) 0.090(3) Uani 1 1 d . U . . .
C78 C 1.1736(16) 0.5416(13) 0.2447(5) 0.090(3) Uani 1 1 d . U . . .
C79 C 0.9390(10) 0.9869(9) 0.3331(4) 0.055(5) Uani 1 1 d . . . . .
H79 H 0.9273 0.9695 0.3188 0.065 Uiso 1 1 calc R U . . .
C80 C 0.8947(11) 1.0281(9) 0.3418(4) 0.064(6) Uani 1 1 d . . . . .
H80 H 0.8529 1.0374 0.3338 0.077 Uiso 1 1 calc R U . . .
C81 C 0.9134(16) 1.0551(11) 0.3625(5) 0.082(8) Uani 1 1 d . . . . .
H81 H 0.8841 1.0830 0.3687 0.099 Uiso 1 1 calc R U . . .
C82 C 0.9744(13) 1.0413(9) 0.3741(4) 0.062(6) Uani 1 1 d . . . . .
C83 C 1.0007(18) 1.0677(11) 0.3951(4) 0.088(9) Uani 1 1 d . . . . .
H83 H 0.9735 1.0949 0.4025 0.105 Uiso 1 1 calc R U . . .
C84 C 1.0621(16) 1.0550(11) 0.4043(4) 0.079(7) Uani 1 1 d . U . . .
H84 H 1.0781 1.0742 0.4179 0.094 Uiso 1 1 calc R U . . .
C85 C 1.1043(14) 1.0132(12) 0.3943(4) 0.074(6) Uani 1 1 d . U . . .
C86 C 1.1715(16) 1.0003(11) 0.4024(4) 0.083(8) Uani 1 1 d . U . . .
H86 H 1.1912 1.0194 0.4156 0.100 Uiso 1 1 calc R U . . .
C87 C 1.2084(14) 0.9591(11) 0.3908(4) 0.076(7) Uani 1 1 d . U . . .
H87 H 1.2536 0.9495 0.3958 0.092 Uiso 1 1 calc R U . . .
C88 C 1.1773(11) 0.9334(10) 0.3722(3) 0.060(6) Uani 1 1 d . . . . .
H88 H 1.2027 0.9053 0.3645 0.072 Uiso 1 1 calc R U . . .
C89 C 1.0781(13) 0.9853(11) 0.3748(3) 0.064(6) Uani 1 1 d . . . . .
C90 C 1.0146(12) 0.9996(8) 0.3642(4) 0.059(5) Uani 1 1 d . . . . .
C91 C 1.1552(9) 1.0013(8) 0.3212(3) 0.049(4) Uani 1 1 d . . . . .
H91 H 1.1710 1.0085 0.3364 0.059 Uiso 1 1 calc R U . . .
C92 C 1.1846(12) 1.0333(9) 0.3044(5) 0.071(7) Uani 1 1 d . . . . .
H92 H 1.2198 1.0612 0.3080 0.085 Uiso 1 1 calc R U . . .
C93 C 1.1599(12) 1.0225(11) 0.2818(4) 0.067(6) Uani 1 1 d . . . . .
H93 H 1.1798 1.0429 0.2701 0.080 Uiso 1 1 calc R U . . .
C94 C 1.1082(11) 0.9833(12) 0.2765(4) 0.068(7) Uani 1 1 d . . . . .
C95 C 1.0780(13) 0.9696(14) 0.2545(4) 0.077(8) Uani 1 1 d . . . . .
H95 H 1.0936 0.9899 0.2420 0.092 Uiso 1 1 calc R U . . .
C96 C 1.0295(14) 0.9300(15) 0.2511(4) 0.080(8) Uani 1 1 d . . . . .
H96 H 1.0108 0.9231 0.2361 0.097 Uiso 1 1 calc R U . . .
C97 C 1.0036(11) 0.8965(13) 0.2690(4) 0.070(7) Uani 1 1 d . . . . .
C98 C 0.9533(13) 0.8532(15) 0.2664(5) 0.087(9) Uani 1 1 d . . . . .
H98 H 0.9345 0.8416 0.2519 0.105 Uiso 1 1 calc R U . . .
C99 C 0.9319(14) 0.8281(10) 0.2851(4) 0.074(7) Uani 1 1 d . . . . .
H99 H 0.8963 0.7997 0.2836 0.088 Uiso 1 1 calc R U . . .
C100 C 0.9611(10) 0.8428(10) 0.3069(4) 0.060(5) Uani 1 1 d . . . . .
H100 H 0.9452 0.8239 0.3196 0.072 Uiso 1 1 calc R U . . .
C101 C 1.0305(10) 0.9101(11) 0.2911(3) 0.058(5) Uani 1 1 d . . . . .
C102 C 1.0835(10) 0.9530(10) 0.2947(3) 0.053(5) Uani 1 1 d . . . . .
C103 C 0.9645(11) 0.8542(10) 0.3670(3) 0.059(5) Uani 1 1 d . . . . .
H103 H 0.9386 0.8900 0.3653 0.070 Uiso 1 1 calc R U . . .
C104 C 0.9410(12) 0.8069(11) 0.3802(4) 0.069(7) Uani 1 1 d . . . . .
H104 H 0.8990 0.8099 0.3864 0.083 Uiso 1 1 calc R U . . .
C105 C 0.9795(13) 0.7581(10) 0.3836(4) 0.068(7) Uani 1 1 d . . . . .
H105 H 0.9655 0.7265 0.3928 0.082 Uiso 1 1 calc R U . . .
C106 C 1.0394(11) 0.7533(9) 0.3739(3) 0.052(5) Uani 1 1 d . . . . .
C107 C 1.0830(14) 0.7012(10) 0.3763(4) 0.074(8) Uani 1 1 d . . . . .
H107 H 1.0707 0.6682 0.3852 0.089 Uiso 1 1 calc R U . . .
C108 C 1.1418(12) 0.6991(10) 0.3661(4) 0.067(6) Uani 1 1 d . . . . .
H108 H 1.1716 0.6662 0.3688 0.080 Uiso 1 1 calc R U . . .
C109 C 1.1586(10) 0.7462(8) 0.3512(4) 0.057(6) Uani 1 1 d . . . . .
C110 C 1.2168(10) 0.7461(10) 0.3394(4) 0.058(5) Uani 1 1 d . . . . .
H110 H 1.2477 0.7136 0.3409 0.070 Uiso 1 1 calc R U . . .
C111 C 1.2274(10) 0.7937(10) 0.3259(4) 0.056(5) Uani 1 1 d . . . . .
H111 H 1.2661 0.7943 0.3177 0.067 Uiso 1 1 calc R U . . .
C112 C 1.1820(9) 0.8418(9) 0.3239(3) 0.052(5) Uani 1 1 d . . . . .
H112 H 1.1902 0.8738 0.3140 0.062 Uiso 1 1 calc R U . . .
C113 C 1.1172(9) 0.7956(8) 0.3485(3) 0.046(4) Uani 1 1 d . . . . .
C114 C 1.0579(9) 0.7994(8) 0.3601(3) 0.046(4) Uani 1 1 d . . . . .
C115 C 1.4220(9) 0.6156(7) 0.4998(3) 0.039(4) Uani 1 1 d . . . . .
H115 H 1.4556 0.5975 0.5098 0.047 Uiso 1 1 calc R U . . .
C116 C 1.4418(11) 0.6581(10) 0.4844(4) 0.059(5) Uani 1 1 d . . . . .
H116 H 1.4878 0.6688 0.4841 0.071 Uiso 1 1 calc R U . . .
C117 C 1.3944(10) 0.6835(8) 0.4699(3) 0.053(5) Uani 1 1 d . . . . .
H117 H 1.4072 0.7118 0.4592 0.063 Uiso 1 1 calc R U . . .
C118 C 1.3275(11) 0.6689(10) 0.4706(3) 0.056(5) Uani 1 1 d . . . . .
C119 C 1.2714(12) 0.6922(9) 0.4562(3) 0.061(6) Uani 1 1 d . . . . .
H119 H 1.2804 0.7220 0.4455 0.074 Uiso 1 1 calc R U . . .
C120 C 1.2078(12) 0.6746(10) 0.4569(4) 0.067(6) Uani 1 1 d . . . . .
H120 H 1.1730 0.6920 0.4472 0.080 Uiso 1 1 calc R U . . .
C121 C 1.1927(9) 0.6279(8) 0.4730(3) 0.045(4) Uani 1 1 d . . . . .
C122 C 1.1285(11) 0.6072(10) 0.4754(4) 0.062(6) Uani 1 1 d . . . . .
H122 H 1.0915 0.6221 0.4659 0.075 Uiso 1 1 calc R U . . .
C123 C 1.1182(10) 0.5645(9) 0.4917(3) 0.051(5) Uani 1 1 d . . . . .
H123 H 1.0745 0.5487 0.4928 0.061 Uiso 1 1 calc R U . . .
C124 C 1.1710(9) 0.5448(7) 0.5062(3) 0.041(4) Uani 1 1 d . . . . .
H124 H 1.1624 0.5173 0.5177 0.049 Uiso 1 1 calc R U . . .
C125 C 1.2439(9) 0.6047(7) 0.4882(3) 0.041(4) Uani 1 1 d . . . . .
C126 C 1.3118(8) 0.6244(7) 0.4863(3) 0.036(3) Uani 1 1 d . . . . .
C127 C 1.2615(8) 0.6476(7) 0.5456(3) 0.040(4) Uani 1 1 d . . . . .
H127 H 1.2245 0.6472 0.5345 0.048 Uiso 1 1 calc R U . . .
C128 C 1.2620(9) 0.6908(8) 0.5631(3) 0.045(4) Uani 1 1 d . . . . .
H128 H 1.2272 0.7199 0.5632 0.054 Uiso 1 1 calc R U . . .
C129 C 1.3133(10) 0.6897(8) 0.5799(4) 0.052(5) Uani 1 1 d . . . . .
H129 H 1.3137 0.7171 0.5921 0.063 Uiso 1 1 calc R U . . .
C130 C 1.3650(10) 0.6479(8) 0.5789(3) 0.046(4) Uani 1 1 d . . . . .
C131 C 1.4235(10) 0.6436(8) 0.5948(3) 0.048(4) Uani 1 1 d . . . . .
H131 H 1.4277 0.6700 0.6073 0.058 Uiso 1 1 calc R U . . .
C132 C 1.4723(9) 0.6032(9) 0.5923(3) 0.049(5) Uani 1 1 d . . . . .
H132 H 1.5093 0.6013 0.6033 0.059 Uiso 1 1 calc R U . . .
C133 C 1.4708(8) 0.5625(8) 0.5733(3) 0.044(4) Uani 1 1 d . . . . .
C134 C 1.5217(8) 0.5213(8) 0.5692(3) 0.045(4) Uani 1 1 d . . . . .
H134 H 1.5623 0.5196 0.5787 0.054 Uiso 1 1 calc R U . . .
C135 C 1.5115(9) 0.4846(9) 0.5516(3) 0.048(5) Uani 1 1 d . . . . .
H135 H 1.5446 0.4555 0.5489 0.058 Uiso 1 1 calc R U . . .
C136 C 1.4531(9) 0.4882(8) 0.5372(3) 0.046(4) Uani 1 1 d . . . . .
H136 H 1.4472 0.4613 0.5249 0.056 Uiso 1 1 calc R U . . .
C137 C 1.4132(7) 0.5648(8) 0.5578(3) 0.038(4) Uani 1 1 d . . . . .
C138 C 1.3618(8) 0.6081(8) 0.5606(3) 0.041(4) Uani 1 1 d . . . . .
C139 C 1.2465(7) 0.4919(8) 0.5600(3) 0.038(4) Uani 1 1 d . . . . .
H139 H 1.2449 0.5314 0.5659 0.045 Uiso 1 1 calc R U . . .
C140 C 1.2175(8) 0.4457(8) 0.5713(3) 0.040(4) Uani 1 1 d . . . . .
H140 H 1.1958 0.4539 0.5845 0.048 Uiso 1 1 calc R U . . .
C141 C 1.2203(8) 0.3876(9) 0.5633(3) 0.044(4) Uani 1 1 d . . . . .
H141 H 1.2014 0.3556 0.5712 0.053 Uiso 1 1 calc R U . . .
C142 C 1.2511(7) 0.3762(7) 0.5437(3) 0.036(4) Uani 1 1 d . . . . .
C143 C 1.2584(8) 0.3184(8) 0.5337(3) 0.043(4) Uani 1 1 d . . . . .
H143 H 1.2402 0.2840 0.5403 0.052 Uiso 1 1 calc R U . . .
C144 C 1.2907(9) 0.3120(8) 0.5148(3) 0.046(4) Uani 1 1 d . . . . .
H144 H 1.2965 0.2729 0.5090 0.056 Uiso 1 1 calc R U . . .
C145 C 1.3162(9) 0.3626(8) 0.5036(3) 0.043(4) Uani 1 1 d . . . . .
C146 C 1.3455(9) 0.3591(9) 0.4830(3) 0.048(4) Uani 1 1 d . . . . .
H146 H 1.3534 0.3214 0.4763 0.058 Uiso 1 1 calc R U . . .
C147 C 1.3622(10) 0.4120(9) 0.4730(4) 0.055(5) Uani 1 1 d . . . . .
H147 H 1.3799 0.4103 0.4588 0.066 Uiso 1 1 calc R U . . .
C148 C 1.3543(9) 0.4673(9) 0.4828(4) 0.052(5) Uani 1 1 d . . . . .
H148 H 1.3657 0.5028 0.4752 0.063 Uiso 1 1 calc R U . . .
C149 C 1.3113(8) 0.4197(7) 0.5132(3) 0.034(3) Uani 1 1 d . . . . .
C150 C 1.2793(7) 0.4264(6) 0.5333(3) 0.029(3) Uani 1 1 d . . . . .
N19 N 0.5689(7) 0.4737(9) 0.3523(3) 0.060(5) Uani 1 1 d . . . . .
N20 N 0.4509(8) 0.4665(10) 0.3299(3) 0.066(5) Uani 1 1 d . . . . .
C151 C 0.6295(9) 0.4750(10) 0.3634(4) 0.057(5) Uani 1 1 d . . . . .
H151 H 0.6651 0.4525 0.3580 0.069 Uiso 1 1 calc R U . . .
C152 C 0.6421(10) 0.5097(9) 0.3834(4) 0.054(5) Uani 1 1 d . . . . .
H152 H 0.6864 0.5120 0.3905 0.065 Uiso 1 1 calc R U . . .
C153 C 0.5909(11) 0.5396(10) 0.3923(4) 0.060(5) Uani 1 1 d . . . . .
H153 H 0.5989 0.5611 0.4060 0.073 Uiso 1 1 calc R U . . .
C154 C 0.5272(9) 0.5379(7) 0.3811(3) 0.043(4) Uani 1 1 d . . . . .
C155 C 0.4700(10) 0.5668(8) 0.3886(3) 0.051(5) Uani 1 1 d . . . . .
H155 H 0.4739 0.5874 0.4026 0.061 Uiso 1 1 calc R U . . .
C156 C 0.4102(10) 0.5655(9) 0.3763(3) 0.051(5) Uani 1 1 d . . . . .
H156 H 0.3743 0.5885 0.3813 0.061 Uiso 1 1 calc R U . . .
C157 C 0.3984(9) 0.5317(9) 0.3563(3) 0.051(5) Uani 1 1 d . . . . .
C158 C 0.3386(10) 0.5288(10) 0.3423(4) 0.060(5) Uani 1 1 d . . . . .
H158 H 0.3000 0.5501 0.3461 0.072 Uiso 1 1 calc R U . . .
C159 C 0.3362(9) 0.4952(11) 0.3233(4) 0.061(6) Uani 1 1 d . . . . .
H159 H 0.2960 0.4942 0.3136 0.073 Uiso 1 1 calc R U . . .
C160 C 0.3922(11) 0.4622(13) 0.3179(4) 0.075(7) Uani 1 1 d . . . . .
H160 H 0.3880 0.4361 0.3053 0.090 Uiso 1 1 calc R U . . .
C161 C 0.4536(9) 0.5000(10) 0.3489(3) 0.053(5) Uani 1 1 d . . . . .
C162 C 0.5188(10) 0.5056(12) 0.3613(3) 0.061(6) Uani 1 1 d . . . . .
Fe4 Fe 0.5378(3) 0.4191(4) 0.32701(10) 0.0589(19) Uani 0.645(8) 1 d D U P B 1
N21 N 0.6228(10) 0.3764(12) 0.3262(5) 0.077(3) Uani 0.645(8) 1 d D U P B 1
N22 N 0.5156(13) 0.3520(9) 0.3459(4) 0.077(3) Uani 0.645(8) 1 d D U P B 1
C163 C 0.6783(19) 0.393(2) 0.3162(6) 0.078(3) Uani 0.645(8) 1 d . U P B 1
H163 H 0.6794 0.4312 0.3089 0.094 Uiso 0.645(8) 1 calc R U P B 1
C164 C 0.737(2) 0.353(2) 0.3167(7) 0.077(4) Uani 0.645(8) 1 d . U P B 1
H164 H 0.7747 0.3644 0.3092 0.093 Uiso 0.645(8) 1 calc R U P B 1
C165 C 0.7375(19) 0.303(2) 0.3270(6) 0.075(3) Uani 0.645(8) 1 d . U P B 1
H165 H 0.7762 0.2783 0.3272 0.090 Uiso 0.645(8) 1 calc R U P B 1
C166 C 0.6796(17) 0.2835(17) 0.3386(7) 0.076(3) Uani 0.645(8) 1 d D U P B 1
C167 C 0.6741(19) 0.233(2) 0.3513(6) 0.076(4) Uani 0.645(8) 1 d . U P B 1
H167 H 0.7128 0.2076 0.3534 0.091 Uiso 0.645(8) 1 calc R U P B 1
C168 C 0.6197(18) 0.215(2) 0.3609(6) 0.076(4) Uani 0.645(8) 1 d . U P B 1
H168 H 0.6173 0.1773 0.3684 0.092 Uiso 0.645(8) 1 calc R U P B 1
C169 C 0.5628(19) 0.2583(14) 0.3588(6) 0.076(3) Uani 0.645(8) 1 d D U P B 1
C170 C 0.5018(18) 0.243(2) 0.3709(6) 0.076(4) Uani 0.645(8) 1 d . U P B 1
H170 H 0.4974 0.2076 0.3794 0.091 Uiso 0.645(8) 1 calc R U P B 1
C171 C 0.4534(19) 0.2867(19) 0.3681(6) 0.075(4) Uani 0.645(8) 1 d . U P B 1
H171 H 0.4125 0.2806 0.3748 0.090 Uiso 0.645(8) 1 calc R U P B 1
C172 C 0.4610(19) 0.340(2) 0.3559(6) 0.075(4) Uani 0.645(8) 1 d . U P B 1
H172 H 0.4253 0.3684 0.3548 0.090 Uiso 0.645(8) 1 calc R U P B 1
C173 C 0.5669(13) 0.3122(14) 0.3473(6) 0.076(3) Uani 0.645(8) 1 d D U P B 1
C174 C 0.6261(14) 0.3237(13) 0.3375(6) 0.076(3) Uani 0.645(8) 1 d D U P B 1
N23 N 0.4978(6) 0.3757(8) 0.3009(3) 0.082(3) Uani 0.645(8) 1 d D U P B 1
N24 N 0.5595(8) 0.4752(9) 0.3039(3) 0.082(3) Uani 0.645(8) 1 d D U P B 1
C175 C 0.4648(6) 0.3227(8) 0.2987(4) 0.081(3) Uani 0.645(8) 1 d D U P B 1
H175 H 0.4577 0.3038 0.3125 0.098 Uiso 0.645(8) 1 calc R U P B 1
C176 C 0.4389(8) 0.2903(9) 0.2794(6) 0.089(4) Uani 0.645(8) 1 d D U P B 1
H176 H 0.4162 0.2528 0.2794 0.107 Uiso 0.645(8) 1 calc R U P B 1
C177 C 0.4527(10) 0.3232(13) 0.2606(3) 0.087(4) Uani 0.645(8) 1 d D U P B 1
H177 H 0.4372 0.3055 0.2466 0.104 Uiso 0.645(8) 1 calc R U P B 1
C178 C 0.4862(9) 0.3788(11) 0.2588(4) 0.087(4) Uani 0.645(8) 1 d D U P B 1
C179 C 0.5032(14) 0.416(2) 0.2399(4) 0.087(4) Uani 0.645(8) 1 d D U P B 1
H179 H 0.4908 0.4041 0.2249 0.104 Uiso 0.645(8) 1 calc R U P B 1
C180 C 0.5350(13) 0.4664(15) 0.2438(5) 0.086(3) Uani 0.645(8) 1 d D U P B 1
H180 H 0.5457 0.4900 0.2314 0.104 Uiso 0.645(8) 1 calc R U P B 1
C181 C 0.5538(9) 0.4865(11) 0.2647(4) 0.085(3) Uani 0.645(8) 1 d D U P B 1
C182 C 0.5883(12) 0.5423(14) 0.2671(5) 0.085(3) Uani 0.645(8) 1 d D U P B 1
H182 H 0.5979 0.5651 0.2544 0.102 Uiso 0.645(8) 1 calc R U P B 1
C183 C 0.6067(10) 0.5613(10) 0.2876(7) 0.085(4) Uani 0.645(8) 1 d D U P B 1
H183 H 0.6301 0.5984 0.2894 0.103 Uiso 0.645(8) 1 calc R U P B 1
C184 C 0.5925(10) 0.5277(10) 0.3075(4) 0.083(3) Uani 0.645(8) 1 d D U P B 1
H184 H 0.6057 0.5419 0.3222 0.099 Uiso 0.645(8) 1 calc R U P B 1
C185 C 0.5394(7) 0.4531(9) 0.2833(4) 0.083(3) Uani 0.645(8) 1 d D U P B 1
C186 C 0.5054(7) 0.3989(8) 0.2804(3) 0.084(3) Uani 0.645(8) 1 d D U P B 1
O11W O 0.4777(14) 0.6102(15) 0.3184(5) 0.097(10) Uani 0.645(8) 1 d . . P B 1
N25 N 0.4428(16) 0.6282(18) 0.2706(6) 0.141(14) Uani 0.5 1 d D U P C 1
H25 H 0.4471 0.6232 0.2852 0.169 Uiso 0.5 1 calc R U P C 1
C187 C 0.4113(13) 0.5852(16) 0.2572(6) 0.141(14) Uani 0.5 1 d D U P C 1
C188 C 0.4038(15) 0.5920(18) 0.2338(6) 0.141(14) Uani 0.5 1 d D U P C 1
H188 H 0.3818 0.5620 0.2246 0.169 Uiso 0.5 1 calc R U P C 1
C189 C 0.4293(18) 0.644(2) 0.2243(6) 0.144(14) Uani 0.5 1 d D U P C 1
H189 H 0.4247 0.6492 0.2085 0.173 Uiso 0.5 1 calc R U P C 1
C190 C 0.4617(18) 0.6879(18) 0.2381(7) 0.144(14) Uani 0.5 1 d D U P C 1
H190 H 0.4791 0.7231 0.2318 0.172 Uiso 0.5 1 calc R U P C 1
C191 C 0.4679(19) 0.6788(19) 0.2615(7) 0.143(14) Uani 0.5 1 d D U P C 1
H191 H 0.4897 0.7083 0.2710 0.172 Uiso 0.5 1 calc R U P C 1
C192 C 0.383(2) 0.5278(19) 0.2675(8) 0.143(17) Uani 0.5 1 d D U P C 1
H19A H 0.3620 0.5023 0.2554 0.214 Uiso 0.5 1 calc R U P C 1
H19B H 0.4193 0.5057 0.2758 0.214 Uiso 0.5 1 calc R U P C 1
H19C H 0.3489 0.5389 0.2776 0.214 Uiso 0.5 1 calc R U P C 1
Fe4B Fe 0.5379(5) 0.4467(5) 0.3204(2) 0.047(3) Uani 0.355(8) 1 d D U P B 2
N21B N 0.6296(8) 0.4208(12) 0.3173(2) 0.080(3) Uani 0.355(8) 1 d D U P B 2
N22B N 0.5312(16) 0.3680(8) 0.3342(4) 0.078(3) Uani 0.355(8) 1 d D U P B 2
C63B C 0.6769(14) 0.4536(12) 0.3079(3) 0.081(3) Uani 0.355(8) 1 d D U P B 2
H63B H 0.6664 0.4929 0.3025 0.097 Uiso 0.355(8) 1 calc R U P B 2
C64B C 0.7409(14) 0.4303(14) 0.3061(4) 0.079(4) Uani 0.355(8) 1 d D U P B 2
H64B H 0.7741 0.4533 0.2995 0.095 Uiso 0.355(8) 1 calc R U P B 2
C65B C 0.7555(9) 0.3725(14) 0.3141(5) 0.077(4) Uani 0.355(8) 1 d D U P B 2
H65B H 0.7989 0.3558 0.3130 0.093 Uiso 0.355(8) 1 calc R U P B 2
C66B C 0.7062(15) 0.3393(12) 0.3236(4) 0.078(4) Uani 0.355(8) 1 d D U P B 2
C67B C 0.7130(17) 0.2819(13) 0.3322(6) 0.077(4) Uani 0.355(8) 1 d D U P B 2
H67B H 0.7554 0.2629 0.3316 0.093 Uiso 0.355(8) 1 calc R U P B 2
C68B C 0.6636(17) 0.2496(12) 0.3416(6) 0.077(3) Uani 0.355(8) 1 d D U P B 2
H68B H 0.6706 0.2101 0.3473 0.093 Uiso 0.355(8) 1 calc R U P B 2
C69B C 0.6030(14) 0.2795(15) 0.3421(4) 0.078(3) Uani 0.355(8) 1 d D U P B 2
C70B C 0.5478(16) 0.2532(9) 0.3511(5) 0.077(3) Uani 0.355(8) 1 d D U P B 2
H70B H 0.5536 0.2137 0.3569 0.092 Uiso 0.355(8) 1 calc R U P B 2
C71B C 0.4848(15) 0.2798(14) 0.3523(5) 0.078(4) Uani 0.355(8) 1 d D U P B 2
H71B H 0.4483 0.2606 0.3585 0.094 Uiso 0.355(8) 1 calc R U P B 2
C72B C 0.4815(15) 0.3378(14) 0.3433(5) 0.078(4) Uani 0.355(8) 1 d D U P B 2
H72B H 0.4398 0.3582 0.3437 0.094 Uiso 0.355(8) 1 calc R U P B 2
C73B C 0.5896(14) 0.3371(15) 0.3341(4) 0.078(3) Uani 0.355(8) 1 d D U P B 2
C74B C 0.6432(15) 0.3647(11) 0.3250(3) 0.078(3) Uani 0.355(8) 1 d D U P B 2
N23B N 0.5125(6) 0.4127(14) 0.2909(3) 0.082(3) Uani 0.355(8) 1 d D U P B 2
N24B N 0.5428(12) 0.5228(10) 0.3047(5) 0.084(4) Uani 0.355(8) 1 d D U P B 2
C75B C 0.4976(7) 0.3545(14) 0.2863(6) 0.083(3) Uani 0.355(8) 1 d D U P B 2
H75B H 0.4967 0.3265 0.2983 0.100 Uiso 0.355(8) 1 calc R U P B 2
C76B C 0.4837(10) 0.3351(14) 0.2643(6) 0.086(4) Uani 0.355(8) 1 d D U P B 2
H76B H 0.4733 0.2941 0.2611 0.103 Uiso 0.355(8) 1 calc R U P B 2
C77B C 0.4853(14) 0.3767(15) 0.2470(4) 0.085(4) Uani 0.355(8) 1 d D U P B 2
H77B H 0.4759 0.3643 0.2318 0.102 Uiso 0.355(8) 1 calc R U P B 2
C78B C 0.5007(12) 0.4366(13) 0.2519(6) 0.085(4) Uani 0.355(8) 1 d D U P B 2
C79B C 0.5050(17) 0.4847(17) 0.2375(5) 0.086(4) Uani 0.355(8) 1 d D U P B 2
H79B H 0.4963 0.4761 0.2220 0.103 Uiso 0.355(8) 1 calc R U P B 2
C80B C 0.5205(17) 0.5439(16) 0.2428(5) 0.086(4) Uani 0.355(8) 1 d D U P B 2
H80B H 0.5227 0.5750 0.2320 0.104 Uiso 0.355(8) 1 calc R U P B 2
C81B C 0.5323(12) 0.5524(14) 0.2657(6) 0.085(4) Uani 0.355(8) 1 d D U P B 2
C82B C 0.5482(15) 0.6110(12) 0.2726(5) 0.086(4) Uani 0.355(8) 1 d D U P B 2
H82B H 0.5501 0.6413 0.2615 0.103 Uiso 0.355(8) 1 calc R U P B 2
C83B C 0.5615(16) 0.6266(14) 0.2951(6) 0.086(4) Uani 0.355(8) 1 d D U P B 2
H83B H 0.5722 0.6666 0.2996 0.103 Uiso 0.355(8) 1 calc R U P B 2
C84B C 0.5580(16) 0.5802(12) 0.3105(6) 0.084(4) Uani 0.355(8) 1 d D U P B 2
H84B H 0.5668 0.5893 0.3260 0.101 Uiso 0.355(8) 1 calc R U P B 2
C85B C 0.5303(9) 0.5100(15) 0.2826(5) 0.085(3) Uani 0.355(8) 1 d D U P B 2
C86B C 0.5142(8) 0.4534(14) 0.2742(6) 0.085(3) Uani 0.355(8) 1 d D U P B 2
Cl23 Cl 0.8950(4) 0.1883(3) 0.39963(13) 0.0386(17) Uani 0.5 1 d . U P D 1
O40A O 0.2626(7) 0.8611(10) 0.4977(5) 0.046(5) Uani 0.5 1 d D U P E 1
C15A C 0.2131(15) 0.8266(15) 0.5062(5) 0.055(5) Uani 0.5 1 d DG U P E 1
C16A C 0.2005(15) 0.8347(13) 0.5284(5) 0.055(5) Uani 0.5 1 d G U P E 1
H16A H 0.2240 0.8648 0.5372 0.066 Uiso 0.5 1 calc R U P E 1
C17A C 0.1537(14) 0.7986(13) 0.5379(3) 0.053(5) Uani 0.5 1 d G U P E 1
H17A H 0.1451 0.8042 0.5531 0.063 Uiso 0.5 1 calc R U P E 1
C18A C 0.1194(12) 0.7545(12) 0.5251(4) 0.050(5) Uani 0.5 1 d DG U P E 1
C19A C 0.1319(13) 0.7464(11) 0.5028(4) 0.051(6) Uani 0.5 1 d G U P E 1
H19D H 0.1085 0.7163 0.4940 0.061 Uiso 0.5 1 calc R U P E 1
C20A C 0.1788(15) 0.7825(14) 0.4933(4) 0.056(5) Uani 0.5 1 d G U P E 1
H20A H 0.1874 0.7770 0.4781 0.067 Uiso 0.5 1 calc R U P E 1
C21A C 0.0785(17) 0.7086(12) 0.5378(4) 0.048(5) Uani 0.5 1 d D U P E 1
O43A O 0.0648(15) 0.7266(15) 0.5561(4) 0.051(5) Uani 0.5 1 d D U P E 1
O44A O 0.0541(14) 0.6655(13) 0.5275(4) 0.061(7) Uani 0.5 1 d D U P E 1
O53 O 0.841(2) 0.1888(18) 0.3939(6) 0.089(10) Uani 0.5 1 d . U P F 2
O40 O 0.2566(7) 0.8297(16) 0.4915(4) 0.059(5) Uani 0.5 1 d D U P E 2
C15 C 0.2084(15) 0.8210(16) 0.5064(5) 0.055(5) Uani 0.5 1 d DG U P E 2
C16 C 0.2076(15) 0.8514(13) 0.5267(5) 0.058(5) Uani 0.5 1 d G U P E 2
H16 H 0.2381 0.8835 0.5301 0.070 Uiso 0.5 1 calc R U P E 2
C17 C 0.1621(14) 0.8350(13) 0.5419(4) 0.061(6) Uani 0.5 1 d G U P E 2
H17 H 0.1616 0.8558 0.5557 0.073 Uiso 0.5 1 calc R U P E 2
C18 C 0.1174(12) 0.7881(14) 0.5369(4) 0.057(5) Uani 0.5 1 d DG U P E 2
C19 C 0.1182(13) 0.7576(12) 0.5166(5) 0.055(5) Uani 0.5 1 d G U P E 2
H19 H 0.0876 0.7256 0.5132 0.065 Uiso 0.5 1 calc R U P E 2
C20 C 0.1636(15) 0.7741(14) 0.5014(4) 0.057(5) Uani 0.5 1 d G U P E 2
H20 H 0.1642 0.7532 0.4876 0.068 Uiso 0.5 1 calc R U P E 2
C21 C 0.0710(18) 0.7635(15) 0.5542(4) 0.055(5) Uani 0.5 1 d D U P E 2
O43 O 0.0676(15) 0.7933(14) 0.5714(5) 0.064(6) Uani 0.5 1 d D U P E 2
O44 O 0.0391(14) 0.7180(14) 0.5490(5) 0.055(5) Uani 0.5 1 d D U P E 2
O1W O 0.3410(7) 0.5627(7) 0.4340(3) 0.067(4) Uani 1 1 d . . . . .
O2W O 0.2744(6) 0.6485(6) 0.4034(3) 0.058(4) Uani 1 1 d . . . . .
O3W O 0.663(2) 0.737(3) 0.2836(7) 0.14(2) Uani 0.5 1 d . . P . .
O4W O 0.694(3) 0.634(5) 0.2393(11) 0.32(7) Uani 0.5 1 d . . P . .
O5W O 0.783(3) 0.702(3) 0.3091(10) 0.15(2) Uiso 0.5 1 d . . P . .
O6W O 0.8077(16) 0.6230(14) 0.3811(5) 0.072(10) Uani 0.5 1 d . . P . .
O7W O 0.6430(18) 0.7996(17) 0.5162(6) 0.091(12) Uani 0.5 1 d . . P . .
O8W O 0.716(2) 0.1716(17) 0.4001(8) 0.125(18) Uani 0.5 1 d . . P . .
O9W O 0.2026(14) 0.2952(13) 0.2778(7) 0.089(12) Uani 0.5 1 d . . P . .
O10W O 0.2500(17) 0.1851(18) 0.2942(8) 0.104(14) Uani 0.5 1 d . . P . .
N27 N 0.815(3) 0.954(3) 0.4788(10) 0.147(13) Uiso 0.25 1 d D U P G 1
H27 H 0.7762 0.9361 0.4772 0.177 Uiso 0.25 1 calc R U P G 1
C199 C 0.853(4) 0.877(2) 0.5085(9) 0.146(17) Uiso 0.25 1 d D U P G 1
H19L H 0.8933 0.8685 0.5183 0.220 Uiso 0.25 1 calc R U P G 1
H19M H 0.8151 0.8849 0.5176 0.220 Uiso 0.25 1 calc R U P G 1
H19N H 0.8419 0.8426 0.4987 0.220 Uiso 0.25 1 calc R U P G 1
C200 C 0.865(3) 0.9331(19) 0.4940(6) 0.148(12) Uiso 0.25 1 d D U P G 1
C201 C 0.928(3) 0.961(3) 0.4969(11) 0.147(13) Uiso 0.25 1 d D U P G 1
H201 H 0.9618 0.9465 0.5075 0.176 Uiso 0.25 1 calc R U P G 1
C202 C 0.939(4) 1.012(3) 0.4838(14) 0.147(14) Uiso 0.25 1 d D U P G 1
H202 H 0.9817 1.0321 0.4856 0.176 Uiso 0.25 1 calc R U P G 1
C203 C 0.888(4) 1.034(3) 0.4683(12) 0.148(14) Uiso 0.25 1 d D U P G 1
H203 H 0.8955 1.0681 0.4594 0.177 Uiso 0.25 1 calc R U P G 1
C204 C 0.826(4) 1.004(3) 0.4660(12) 0.146(13) Uiso 0.25 1 d D U P G 1
H204 H 0.7912 1.0178 0.4555 0.175 Uiso 0.25 1 calc R U P G 1
N29 N 0.5635(7) 1.0156(11) 0.4955(3) 0.147(11) Uiso 0.5 1 d D U P H 1
H29A H 0.5723 1.0426 0.4850 0.176 Uiso 0.5 1 d R U P H 1
C211 C 0.6901(12) 1.008(2) 0.5029(5) 0.149(14) Uiso 0.5 1 d D U P H 1
H21A H 0.6910 1.0375 0.4911 0.223 Uiso 0.5 1 d R U P H 1
H21B H 0.7101 1.0255 0.5167 0.223 Uiso 0.5 1 d R U P H 1
H21C H 0.7148 0.9734 0.4992 0.223 Uiso 0.5 1 d R U P H 1
C212 C 0.6176(14) 0.9911(12) 0.5079(3) 0.151(11) Uiso 0.5 1 d D U P H 1
C213 C 0.6098(11) 0.9498(17) 0.5252(6) 0.151(11) Uiso 0.5 1 d D U P H 1
H21D H 0.6463 0.9323 0.5344 0.181 Uiso 0.5 1 d R U P H 1
C214 C 0.5442(17) 0.9341(19) 0.5296(7) 0.148(12) Uiso 0.5 1 d D U P H 1
H21E H 0.5349 0.9053 0.5409 0.178 Uiso 0.5 1 d R U P H 1
C215 C 0.4882(18) 0.9589(12) 0.5171(4) 0.149(13) Uiso 0.5 1 d D U P H 1
H21F H 0.4425 0.9481 0.5189 0.178 Uiso 0.5 1 d R U P H 1
C216 C 0.5000 1.0000 0.5000 0.154(12) Uiso 1 2 d DS U P H 1
H21G H 0.4642 1.0178 0.4905 0.185 Uiso 0.5 1 d R U P H 1
N28 N 0.770(3) 0.934(3) 0.5027(10) 0.148(11) Uiso 0.25 1 d D U P I 2
H28A H 0.7910 0.9380 0.4904 0.177 Uiso 0.25 1 calc R U P I 2
C205 C 0.830(3) 0.834(3) 0.5092(13) 0.141(17) Uiso 0.25 1 d D U P I 2
H20B H 0.8324 0.8023 0.5204 0.212 Uiso 0.25 1 calc R U P I 2
H20C H 0.8145 0.8179 0.4945 0.212 Uiso 0.25 1 calc R U P I 2
H20D H 0.8755 0.8514 0.5084 0.212 Uiso 0.25 1 calc R U P I 2
C206 C 0.7818(18) 0.884(2) 0.5158(8) 0.148(12) Uiso 0.25 1 d D U P I 2
C207 C 0.750(3) 0.877(3) 0.5355(10) 0.148(12) Uiso 0.25 1 d D U P I 2
H207 H 0.7577 0.8419 0.5446 0.177 Uiso 0.25 1 calc R U P I 2
C208 C 0.705(4) 0.921(4) 0.5418(12) 0.150(12) Uiso 0.25 1 d D U P I 2
H208 H 0.6831 0.9171 0.5551 0.179 Uiso 0.25 1 calc R U P I 2
C209 C 0.694(3) 0.973(3) 0.5282(14) 0.149(12) Uiso 0.25 1 d D U P I 2
H209 H 0.6639 1.0032 0.5323 0.178 Uiso 0.25 1 calc R U P I 2
C210 C 0.727(4) 0.978(3) 0.5086(14) 0.148(11) Uiso 0.25 1 d D U P I 2
H210 H 0.7201 1.0123 0.4993 0.177 Uiso 0.25 1 calc R U P I 2
N26 N 0.000(2) 0.976(3) 0.5054(10) 0.104(12) Uiso 0.25 1 d D U P J 2
H26A H -0.0322 0.9792 0.4940 0.125 Uiso 0.25 1 d R U P J 2
C193 C 0.055(2) 1.012(2) 0.5057(7) 0.103(12) Uiso 0.25 1 d D U P J 2
C194 C 0.107(2) 1.008(2) 0.5231(8) 0.104(12) Uiso 0.25 1 d D U P J 2
H19R H 0.1453 1.0341 0.5236 0.124 Uiso 0.25 1 d R U P J 2
C195 C 0.101(3) 0.966(2) 0.5403(8) 0.102(12) Uiso 0.25 1 d D U P J 2
H19S H 0.1355 0.9622 0.5524 0.123 Uiso 0.25 1 d R U P J 2
C196 C 0.044(3) 0.929(2) 0.5398(9) 0.104(12) Uiso 0.25 1 d D U P J 2
H19T H 0.0393 0.8992 0.5513 0.124 Uiso 0.25 1 d R U P J 2
C197 C -0.006(3) 0.934(3) 0.5220(11) 0.102(12) Uiso 0.25 1 d D U P J 2
H19U H -0.0450 0.9091 0.5212 0.122 Uiso 0.25 1 d R U P J 2
C198 C 0.062(4) 1.059(3) 0.4869(10) 0.103(13) Uiso 0.25 1 d D U P J 2
H19O H 0.0236 1.0574 0.4761 0.155 Uiso 0.25 1 d R U P J 2
H19P H 0.0648 1.0985 0.4935 0.155 Uiso 0.25 1 d R U P J 2
H19Q H 0.1020 1.0510 0.4797 0.155 Uiso 0.25 1 d R U P J 2
N26A N 0.046(3) 0.931(2) 0.5284(9) 0.101(12) Uiso 0.25 1 d D U P K 3
H26B H 0.0108 0.9111 0.5219 0.122 Uiso 0.25 1 calc R U P K 3
C19B C 0.0847(18) 0.9649(14) 0.5157(8) 0.102(12) Uiso 0.25 1 d D U P K 3
C19C C 0.141(2) 0.997(2) 0.5254(9) 0.102(12) Uiso 0.25 1 d D U P K 3
H19E H 0.1678 1.0205 0.5165 0.123 Uiso 0.25 1 calc R U P K 3
C19D C 0.156(3) 0.992(3) 0.5487(10) 0.101(12) Uiso 0.25 1 d D U P K 3
H19F H 0.1940 1.0129 0.5556 0.121 Uiso 0.25 1 calc R U P K 3
C19E C 0.117(3) 0.957(3) 0.5619(8) 0.100(12) Uiso 0.25 1 d D U P K 3
H19G H 0.1270 0.9535 0.5776 0.120 Uiso 0.25 1 calc R U P K 3
C19F C 0.061(3) 0.926(3) 0.5510(9) 0.103(12) Uiso 0.25 1 d D U P K 3
H19H H 0.0340 0.9024 0.5596 0.123 Uiso 0.25 1 calc R U P K 3
C19G C 0.068(3) 0.970(2) 0.4900(8) 0.105(15) Uiso 0.25 1 d D U P K 3
H19I H 0.1010 0.9966 0.4837 0.157 Uiso 0.25 1 calc R U P K 3
H19J H 0.0696 0.9304 0.4832 0.157 Uiso 0.25 1 calc R U P K 3
H19K H 0.0229 0.9873 0.4869 0.157 Uiso 0.25 1 calc R U P K 3

loop_
_atom_site_aniso_label
_atom_site_aniso_U_11
_atom_site_aniso_U_22
_atom_site_aniso_U_33
_atom_site_aniso_U_23
_atom_site_aniso_U_13
_atom_site_aniso_U_12
Pr1 0.0350(5) 0.0368(5) 0.0598(6) -0.0019(4) 0.0016(4) -0.0026(4)
Pr2 0.0437(6) 0.0450(6) 0.0709(7) 0.0084(5) -0.0050(5) -0.0030(5)
Pr3 0.0495(6) 0.0449(6) 0.0433(5) 0.0084(4) -0.0005(4) -0.0026(5)
Pr4 0.0364(5) 0.0398(5) 0.0611(6) 0.0071(5) 0.0003(4) -0.0086(4)
Pr5 0.0363(5) 0.0340(5) 0.0291(4) 0.0007(3) -0.0031(3) -0.0007(4)
Pr6 0.0308(4) 0.0329(4) 0.0339(4) -0.0013(4) -0.0030(3) 0.0041(3)
Pr7 0.0339(4) 0.0347(5) 0.0350(5) 0.0042(4) -0.0065(3) 0.0026(4)
Pr8 0.0546(6) 0.0364(5) 0.0329(5) 0.0008(4) 0.0067(4) -0.0004(4)
Sb1 0.0408(6) 0.0488(7) 0.0891(10) 0.0094(7) -0.0060(6) 0.0039(5)
Sb2 0.0541(7) 0.0502(7) 0.0593(8) 0.0158(6) -0.0125(6) -0.0069(6)
Sb3 0.0360(6) 0.0536(7) 0.0645(8) 0.0119(6) -0.0125(5) -0.0072(5)
Sb4 0.0563(8) 0.0378(6) 0.0818(10) -0.0026(6) 0.0008(7) 0.0007(6)
Sb5 0.0505(7) 0.0413(7) 0.0857(10) 0.0051(6) -0.0089(7) -0.0165(6)
Sb6 0.0535(7) 0.0429(6) 0.0608(8) -0.0081(6) -0.0077(6) -0.0106(5)
Sb7 0.0371(5) 0.0427(6) 0.0429(6) 0.0005(5) -0.0031(4) -0.0076(5)
Sb8 0.0353(5) 0.0367(5) 0.0465(6) 0.0003(5) -0.0007(4) -0.0090(4)
Sb9 0.0387(6) 0.0381(6) 0.0457(6) 0.0066(5) 0.0036(4) 0.0004(4)
Sb10 0.0378(6) 0.0605(8) 0.0727(9) 0.0230(7) 0.0065(6) -0.0048(6)
Sb11 0.0473(7) 0.0556(8) 0.0709(9) 0.0185(7) 0.0181(6) 0.0049(6)
Sb12 0.0613(8) 0.0555(8) 0.0550(7) 0.0168(6) 0.0057(6) -0.0049(6)
Sb13 0.0333(5) 0.0308(5) 0.0303(5) 0.0024(4) -0.0041(4) 0.0027(4)
Sb14 0.0328(5) 0.0341(5) 0.0346(5) 0.0041(4) -0.0053(4) -0.0043(4)
Sb15 0.0301(5) 0.0376(5) 0.0330(5) 0.0026(4) 0.0006(4) 0.0017(4)
Sb16 0.0422(6) 0.0396(6) 0.0327(5) 0.0027(4) -0.0104(4) -0.0032(5)
Sb17 0.0589(7) 0.0370(6) 0.0269(5) 0.0002(4) -0.0009(4) -0.0033(5)
Sb18 0.0634(7) 0.0379(6) 0.0318(5) 0.0059(4) -0.0106(5) 0.0030(5)
Sb19 0.0577(7) 0.0339(5) 0.0386(6) 0.0036(4) -0.0073(5) 0.0083(5)
Sb20 0.0306(5) 0.0361(5) 0.0358(5) -0.0014(4) 0.0015(4) 0.0049(4)
Sb21 0.0457(6) 0.0299(5) 0.0350(5) -0.0016(4) 0.0043(4) -0.0064(4)
Sb22 0.0302(5) 0.0418(6) 0.0381(5) -0.0037(4) -0.0007(4) 0.0025(4)
Sb23 0.0390(6) 0.0438(6) 0.0389(6) -0.0038(5) 0.0103(4) -0.0005(5)
Sb24 0.0287(5) 0.0434(6) 0.0438(6) -0.0069(5) 0.0047(4) -0.0074(4)
Fe1 0.083(2) 0.0402(16) 0.0345(14) 0.0058(12) -0.0081(14) -0.0055(15)
Fe2 0.0448(15) 0.0390(14) 0.0464(15) 0.0122(12) -0.0027(12) -0.0057(12)
Fe3 0.0324(12) 0.0293(12) 0.0472(15) 0.0014(11) 0.0044(10) -0.0005(10)
Cl1 0.036(2) 0.048(2) 0.057(3) 0.004(2) 0.0009(18) -0.0073(18)
Cl2 0.060(3) 0.067(3) 0.097(4) -0.004(3) 0.007(3) 0.013(3)
Cl3 0.070(3) 0.052(3) 0.087(4) 0.011(3) 0.006(3) -0.008(2)
Cl4 0.082(4) 0.075(4) 0.095(5) 0.034(3) -0.016(3) -0.012(3)
Cl5 0.120(6) 0.061(4) 0.204(10) 0.021(5) -0.052(7) 0.001(4)
Cl6 0.096(4) 0.053(3) 0.056(3) 0.010(2) -0.021(3) -0.021(3)
Cl7 0.096(4) 0.069(3) 0.048(3) 0.006(2) -0.004(3) -0.008(3)
Cl8 0.094(9) 0.048(6) 0.066(7) 0.004(5) 0.035(6) 0.018(6)
O8A 0.062(19) 0.06(2) 0.07(2) -0.010(16) 0.007(16) -0.025(16)
Cl9 0.048(2) 0.048(3) 0.066(3) 0.001(2) -0.008(2) -0.015(2)
Cl10 0.046(2) 0.051(3) 0.082(3) 0.028(2) 0.016(2) 0.008(2)
Cl11 0.039(2) 0.037(2) 0.045(2) 0.0053(16) -0.0027(16) -0.0031(16)
Cl12 0.088(4) 0.048(3) 0.101(5) -0.024(3) -0.015(3) -0.006(3)
Cl13 0.044(3) 0.061(3) 0.105(4) 0.021(3) -0.024(3) -0.007(2)
Cl14 0.066(3) 0.088(4) 0.083(4) 0.026(3) 0.026(3) 0.002(3)
Cl15 0.0312(17) 0.0356(19) 0.0324(17) -0.0002(14) -0.0011(14) -0.0005(14)
Cl16 0.048(2) 0.037(2) 0.037(2) 0.0034(16) -0.0066(16) -0.0041(17)
Cl17 0.057(3) 0.043(2) 0.059(3) -0.001(2) 0.000(2) 0.006(2)
Cl18 0.038(2) 0.045(2) 0.057(3) -0.0129(19) 0.0033(18) -0.0039(17)
Cl19 0.074(3) 0.040(2) 0.040(2) -0.0006(18) 0.010(2) 0.003(2)
Cl20 0.044(2) 0.042(2) 0.039(2) -0.0027(16) -0.0100(16) 0.0033(17)
Cl21 0.036(2) 0.057(3) 0.064(3) 0.006(2) -0.0158(19) -0.0065(19)
Cl22 0.035(2) 0.065(3) 0.094(4) 0.003(3) 0.010(2) 0.006(2)
Cl24 0.204(9) 0.056(3) 0.058(3) 0.014(3) 0.027(4) 0.026(5)
Cl25 0.061(3) 0.032(2) 0.043(2) 0.0013(16) 0.0013(18) 0.0099(18)
Cl26 0.036(2) 0.071(3) 0.063(3) -0.008(2) 0.0108(19) 0.001(2)
Cl27 0.051(2) 0.060(3) 0.0309(19) 0.0014(18) -0.0102(17) 0.000(2)
Cl28 0.0363(19) 0.042(2) 0.041(2) 0.0112(17) -0.0003(15) -0.0002(16)
O1 0.059(8) 0.036(7) 0.061(8) -0.009(6) -0.003(6) 0.000(6)
O2 0.058(9) 0.093(13) 0.077(11) -0.023(9) -0.006(8) 0.009(9)
O3 0.049(7) 0.039(7) 0.084(10) 0.007(7) -0.005(7) -0.010(6)
O4 0.051(7) 0.040(7) 0.054(8) 0.005(6) -0.014(6) -0.001(6)
O5 0.026(5) 0.041(6) 0.045(6) -0.005(5) -0.002(5) 0.005(5)
O6 0.069(8) 0.031(6) 0.048(7) -0.003(5) -0.003(6) -0.020(6)
O7 0.051(8) 0.035(7) 0.080(10) 0.009(6) -0.007(7) -0.013(6)
O8 0.045(7) 0.047(8) 0.080(10) 0.015(7) -0.012(7) -0.016(6)
O9 0.045(7) 0.045(7) 0.062(8) 0.008(6) -0.007(6) 0.002(6)
O10 0.034(6) 0.045(7) 0.047(7) 0.006(5) 0.001(5) -0.006(5)
O11 0.044(6) 0.036(6) 0.044(7) 0.002(5) -0.002(5) 0.001(5)
O12 0.054(8) 0.035(7) 0.069(9) 0.007(6) -0.003(6) 0.000(6)
O13 0.039(7) 0.058(8) 0.062(8) 0.007(7) -0.007(6) -0.009(6)
O14 0.056(8) 0.044(7) 0.064(9) 0.009(6) 0.001(6) -0.001(6)
O15 0.045(7) 0.073(10) 0.078(10) 0.038(8) 0.021(7) 0.016(7)
O16 0.051(8) 0.076(10) 0.054(8) 0.025(7) 0.006(6) -0.009(7)
O17 0.041(7) 0.077(10) 0.065(9) 0.028(8) 0.013(6) 0.002(7)
O18 0.030(6) 0.062(9) 0.080(10) 0.026(7) 0.008(6) -0.003(6)
O19 0.036(6) 0.034(6) 0.043(6) -0.002(5) -0.001(5) -0.001(5)
O20 0.046(6) 0.028(5) 0.034(6) -0.003(4) -0.002(5) 0.000(5)
O21 0.052(7) 0.052(7) 0.030(6) -0.003(5) 0.000(5) 0.008(6)
O22 0.045(6) 0.033(6) 0.036(6) 0.003(5) -0.001(5) -0.006(5)
O23 0.034(6) 0.039(6) 0.027(5) -0.002(4) -0.006(4) -0.003(5)
O24 0.031(5) 0.042(6) 0.025(5) 0.001(4) -0.011(4) 0.003(5)
O25 0.033(6) 0.039(6) 0.056(7) -0.017(5) 0.015(5) 0.005(5)
O26 0.031(6) 0.053(7) 0.037(6) -0.015(5) 0.001(5) -0.005(5)
O27 0.062(8) 0.037(6) 0.037(6) -0.003(5) -0.009(5) 0.005(6)
O28 0.050(7) 0.030(6) 0.038(6) 0.003(5) -0.002(5) 0.010(5)
O29 0.035(6) 0.054(7) 0.030(6) 0.004(5) 0.000(4) -0.001(5)
O30 0.023(5) 0.028(5) 0.039(6) -0.006(4) -0.003(4) 0.009(4)
O31 0.028(6) 0.043(7) 0.098(11) -0.040(7) -0.008(6) 0.014(5)
O32 0.090(10) 0.049(7) 0.020(5) -0.007(5) -0.010(6) 0.024(7)
O33 0.024(5) 0.032(6) 0.056(7) 0.002(5) 0.009(5) 0.004(4)
O34 0.038(6) 0.035(6) 0.037(6) 0.003(5) 0.001(5) 0.003(5)
O35 0.038(6) 0.022(5) 0.037(6) 0.008(4) -0.002(4) -0.001(4)
O36 0.052(7) 0.028(6) 0.038(6) -0.004(5) 0.007(5) 0.003(5)
O37 0.076(10) 0.052(9) 0.069(10) 0.007(7) 0.034(8) -0.002(7)
O38 0.045(9) 0.142(18) 0.089(12) -0.013(12) 0.024(8) -0.035(10)
O39 0.042(7) 0.058(9) 0.068(9) 0.000(7) -0.002(6) 0.011(6)
O41 0.138(19) 0.045(10) 0.25(3) 0.000(14) -0.13(2) 0.008(11)
O42 0.049(8) 0.045(8) 0.085(10) 0.002(7) -0.035(7) 0.023(6)
O45 0.049(9) 0.113(16) 0.17(2) 0.095(16) 0.009(11) 0.003(10)
O46 0.035(7) 0.070(10) 0.133(15) 0.042(10) -0.027(8) -0.027(7)
O47 0.062(8) 0.028(6) 0.071(9) 0.016(6) 0.010(7) -0.003(6)
O48 0.024(7) 0.080(11) 0.138(16) 0.032(11) 0.002(8) -0.012(7)
O49 0.026(7) 0.089(12) 0.118(14) 0.033(10) 0.001(7) -0.019(7)
O50 0.060(10) 0.058(10) 0.140(17) 0.018(11) 0.020(10) -0.014(8)
O51 0.059(8) 0.057(8) 0.036(7) -0.009(6) 0.010(6) 0.004(6)
O52 0.20(2) 0.039(8) 0.060(10) 0.003(7) 0.053(12) -0.007(11)
N1 0.061(10) 0.045(9) 0.045(9) 0.008(7) -0.015(7) -0.018(8)
N2 0.110(16) 0.041(9) 0.043(9) 0.010(7) -0.030(10) -0.013(10)
N3 0.071(11) 0.038(8) 0.040(8) 0.000(7) -0.004(7) -0.014(8)
N4 0.075(11) 0.039(8) 0.034(8) 0.007(6) 0.002(7) -0.001(8)
N5 0.097(13) 0.039(9) 0.040(9) 0.003(7) -0.018(8) -0.005(9)
N6 0.121(17) 0.052(11) 0.036(9) 0.001(8) 0.009(9) 0.010(11)
N7 0.061(10) 0.031(8) 0.060(10) 0.010(7) 0.007(8) -0.008(7)
N8 0.061(10) 0.050(9) 0.038(8) 0.018(7) -0.004(7) -0.020(8)
N9 0.048(8) 0.024(7) 0.070(11) 0.014(7) 0.007(7) 0.000(6)
N10 0.049(9) 0.043(9) 0.050(9) 0.000(7) -0.004(7) 0.013(7)
N11 0.042(8) 0.042(8) 0.049(9) 0.009(7) -0.004(7) -0.001(7)
N12 0.040(8) 0.036(8) 0.054(9) 0.008(7) -0.005(7) -0.009(6)
N13 0.044(8) 0.036(8) 0.054(9) -0.004(7) 0.010(7) 0.006(6)
N14 0.042(8) 0.028(7) 0.048(8) -0.001(6) 0.001(6) 0.003(6)
N15 0.044(8) 0.029(7) 0.044(8) 0.001(6) 0.006(6) -0.007(6)
N16 0.027(7) 0.026(7) 0.061(9) 0.001(6) 0.008(6) -0.005(5)
N17 0.024(6) 0.025(6) 0.053(8) 0.006(6) -0.006(6) -0.006(5)
N18 0.035(7) 0.033(7) 0.052(9) 0.006(6) 0.006(6) -0.001(6)
C1 0.065(14) 0.059(14) 0.069(15) -0.017(12) 0.026(11) -0.026(11)
C2 0.040(10) 0.063(13) 0.053(11) -0.013(9) 0.005(8) -0.018(9)
C3 0.038(9) 0.041(10) 0.061(12) -0.012(9) -0.002(8) -0.001(8)
C4 0.029(9) 0.068(13) 0.048(10) -0.008(9) -0.011(7) 0.008(8)
C5 0.037(10) 0.076(15) 0.046(10) 0.004(10) 0.001(8) 0.005(9)
C6 0.042(11) 0.090(17) 0.060(13) 0.032(12) -0.004(9) -0.007(11)
C7 0.058(12) 0.070(14) 0.047(11) 0.011(10) 0.003(9) -0.014(11)
C8 0.054(11) 0.051(11) 0.058(12) -0.014(9) -0.023(9) 0.020(9)
C9 0.041(9) 0.037(9) 0.056(11) 0.002(8) -0.004(8) 0.006(8)
C10 0.050(10) 0.057(12) 0.037(9) 0.002(8) -0.007(8) 0.029(9)
C11 0.053(12) 0.061(13) 0.056(12) -0.008(10) -0.016(9) 0.024(10)
C12 0.10(2) 0.075(19) 0.19(3) -0.06(2) -0.10(2) 0.046(17)
C13 0.11(2) 0.056(15) 0.14(3) -0.050(16) -0.070(19) 0.053(15)
C14 0.074(16) 0.09(2) 0.082(17) -0.014(15) -0.036(14) 0.011(15)
C22 0.033(10) 0.051(12) 0.13(2) 0.037(13) 0.009(11) -0.012(9)
C23 0.042(11) 0.048(12) 0.098(17) 0.020(11) -0.002(10) -0.003(9)
C24 0.036(9) 0.032(9) 0.087(15) 0.017(9) 0.008(9) 0.012(7)
C25 0.041(10) 0.056(12) 0.081(15) 0.027(11) 0.003(10) -0.006(9)
C26 0.046(12) 0.046(12) 0.12(2) 0.012(13) -0.004(12) 0.015(9)
C27 0.024(9) 0.048(12) 0.15(2) 0.041(14) -0.014(11) -0.003(8)
C28 0.036(10) 0.046(11) 0.112(19) 0.033(12) 0.005(10) -0.010(8)
C29 0.050(10) 0.031(9) 0.047(10) 0.009(7) -0.002(8) -0.004(7)
C30 0.058(11) 0.033(9) 0.054(11) 0.005(8) 0.011(9) -0.010(8)
C31 0.066(12) 0.039(10) 0.042(10) 0.012(8) 0.013(9) -0.015(9)
C32 0.043(9) 0.032(8) 0.040(9) 0.010(7) 0.003(7) -0.001(7)
C33 0.027(8) 0.071(13) 0.038(9) 0.017(9) 0.009(7) 0.008(8)
C34 0.044(10) 0.042(10) 0.053(11) 0.019(8) 0.009(8) 0.006(8)
C35 0.048(10) 0.039(9) 0.046(10) 0.004(8) 0.003(8) 0.007(8)
C36 0.045(12) 0.071(16) 0.092(17) 0.036(13) -0.020(11) -0.016(11)
C37 0.024(9) 0.054(13) 0.13(2) 0.020(14) -0.011(11) 0.001(9)
C38 0.050(12) 0.049(12) 0.091(17) 0.028(11) -0.010(11) -0.007(9)
C39 0.034(10) 0.062(13) 0.076(14) 0.027(11) -0.006(9) 0.002(9)
C40 0.024(10) 0.11(2) 0.079(16) 0.033(15) -0.018(9) -0.024(11)
C41 0.037(11) 0.093(18) 0.081(16) 0.026(14) -0.022(10) -0.010(11)
C42 0.052(13) 0.044(12) 0.106(19) 0.028(13) 0.021(12) 0.002(10)
C43 0.055(11) 0.044(10) 0.044(10) 0.008(8) -0.012(8) -0.010(9)
C44 0.061(13) 0.050(12) 0.067(14) 0.005(10) 0.007(10) -0.005(10)
C45 0.061(14) 0.039(11) 0.11(2) 0.000(12) 0.010(13) 0.004(10)
C46 0.075(15) 0.043(11) 0.085(17) -0.009(11) -0.034(13) 0.007(11)
C47 0.060(15) 0.079(18) 0.12(2) -0.017(17) -0.026(15) 0.005(13)
C48 0.074(14) 0.054(14) 0.11(2) 0.009(14) -0.045(12) -0.012(12)
C49 0.088(16) 0.043(12) 0.10(2) -0.001(12) -0.040(12) -0.005(12)
C50 0.095(19) 0.060(15) 0.077(17) 0.022(13) -0.049(15) -0.019(14)
C51 0.13(2) 0.083(19) 0.048(13) 0.022(13) -0.041(15) -0.052(18)
C52 0.15(3) 0.050(13) 0.038(11) 0.014(10) -0.022(13) -0.031(15)
C53 0.084(16) 0.032(10) 0.068(14) 0.013(9) -0.027(12) -0.015(10)
C54 0.065(13) 0.046(11) 0.059(13) -0.001(9) -0.009(10) -0.015(10)
C55 0.075(14) 0.041(11) 0.050(11) -0.002(9) -0.005(10) -0.014(10)
C56 0.100(17) 0.021(8) 0.061(13) 0.004(8) 0.002(12) 0.013(10)
C57 0.12(2) 0.027(9) 0.056(12) 0.012(9) 0.011(12) -0.011(11)
C58 0.110(18) 0.035(10) 0.041(10) 0.001(8) 0.008(11) -0.016(11)
C59 0.103(19) 0.049(13) 0.061(14) 0.010(11) 0.003(13) -0.015(13)
C60 0.102(19) 0.052(13) 0.057(13) 0.011(10) -0.006(12) -0.023(13)
C61 0.077(15) 0.075(16) 0.047(12) 0.003(11) -0.002(10) -0.015(12)
C62 0.086(17) 0.087(19) 0.062(14) 0.034(13) -0.016(12) -0.015(14)
C63 0.107(19) 0.052(13) 0.053(13) 0.018(10) -0.014(12) -0.005(13)
C64 0.081(15) 0.057(12) 0.036(10) 0.003(9) -0.003(9) -0.012(11)
C65 0.065(13) 0.055(12) 0.048(11) 0.001(9) -0.001(9) 0.004(10)
C66 0.069(13) 0.036(10) 0.047(10) 0.010(8) -0.006(9) -0.003(9)
C67 0.115(7) 0.069(6) 0.079(6) -0.003(6) 0.009(6) 0.001(6)
C68 0.115(7) 0.070(6) 0.082(6) -0.003(6) 0.009(6) -0.001(6)
C69 0.117(6) 0.072(6) 0.084(6) -0.002(5) 0.012(5) 0.002(5)
C70 0.117(6) 0.072(5) 0.083(6) -0.004(5) 0.014(5) 0.002(5)
C71 0.117(6) 0.077(5) 0.088(5) -0.003(5) 0.014(5) 0.003(5)
C72 0.117(6) 0.078(5) 0.087(5) -0.004(5) 0.016(5) 0.003(5)
C73 0.117(6) 0.077(5) 0.086(5) -0.003(5) 0.016(5) 0.003(5)
C74 0.120(6) 0.078(6) 0.085(6) -0.004(5) 0.017(5) 0.005(5)
C75 0.120(7) 0.076(6) 0.083(6) -0.002(6) 0.018(6) 0.005(6)
C76 0.118(7) 0.074(6) 0.082(6) -0.002(6) 0.016(6) 0.005(6)
C77 0.117(6) 0.073(5) 0.081(5) -0.004(5) 0.015(5) 0.003(5)
C78 0.117(6) 0.071(5) 0.082(5) -0.004(5) 0.014(5) 0.002(5)
C79 0.056(12) 0.049(11) 0.060(12) 0.020(10) 0.013(9) 0.012(9)
C80 0.063(13) 0.040(11) 0.089(17) 0.035(11) 0.011(11) -0.011(10)
C81 0.12(2) 0.044(13) 0.083(18) 0.012(12) 0.027(17) -0.019(14)
C82 0.088(16) 0.037(10) 0.065(13) 0.008(10) 0.023(12) -0.024(11)
C83 0.16(3) 0.044(13) 0.068(16) -0.005(12) 0.046(18) -0.037(16)
C84 0.12(2) 0.059(13) 0.055(13) 0.004(11) 0.014(13) -0.064(13)
C85 0.101(19) 0.071(14) 0.050(12) 0.024(10) 0.005(11) -0.042(12)
C86 0.14(2) 0.053(13) 0.054(13) 0.016(10) -0.023(13) -0.053(13)
C87 0.097(18) 0.061(13) 0.066(15) 0.030(10) -0.024(12) -0.043(12)
C88 0.072(14) 0.057(12) 0.046(11) 0.026(9) -0.016(10) -0.030(11)
C89 0.090(16) 0.064(14) 0.038(10) 0.020(10) -0.003(10) -0.025(12)
C90 0.091(16) 0.029(9) 0.058(12) 0.011(9) 0.019(11) -0.013(10)
C91 0.052(11) 0.037(10) 0.059(12) 0.005(8) 0.007(9) -0.007(8)
C92 0.070(14) 0.037(11) 0.11(2) 0.025(12) 0.047(14) 0.002(10)
C93 0.083(16) 0.064(14) 0.057(13) 0.026(11) 0.028(12) 0.021(13)
C94 0.047(12) 0.085(17) 0.075(15) 0.020(13) 0.016(11) 0.033(12)
C95 0.079(17) 0.10(2) 0.052(13) 0.028(13) 0.016(12) 0.030(15)
C96 0.081(17) 0.12(2) 0.041(12) 0.012(13) 0.005(11) 0.019(17)
C97 0.056(13) 0.10(2) 0.052(13) -0.001(12) -0.002(10) 0.017(13)
C98 0.063(15) 0.12(2) 0.078(18) -0.026(17) -0.014(13) 0.023(16)
C99 0.095(18) 0.046(12) 0.076(16) -0.015(11) -0.018(14) 0.002(12)
C100 0.051(12) 0.050(12) 0.077(15) -0.001(11) -0.010(10) 0.006(10)
C101 0.045(11) 0.076(15) 0.052(12) 0.004(11) -0.006(9) 0.016(10)
C102 0.053(11) 0.066(13) 0.041(10) 0.010(9) 0.000(8) 0.017(10)
C103 0.064(13) 0.052(12) 0.058(12) 0.003(10) -0.003(10) -0.022(10)
C104 0.077(15) 0.066(15) 0.066(14) 0.024(12) 0.010(11) -0.034(13)
C105 0.091(17) 0.052(13) 0.059(13) 0.018(10) -0.012(12) -0.031(12)
C106 0.068(13) 0.045(11) 0.043(10) 0.020(8) -0.004(9) -0.015(9)
C107 0.11(2) 0.047(12) 0.065(14) 0.031(11) -0.029(14) -0.019(13)
C108 0.069(14) 0.051(12) 0.075(15) 0.021(11) -0.032(12) 0.007(11)
C109 0.056(12) 0.032(9) 0.076(14) 0.020(9) -0.028(10) -0.005(8)
C110 0.052(12) 0.053(12) 0.066(13) -0.010(10) -0.018(10) 0.004(9)
C111 0.045(10) 0.058(13) 0.063(13) -0.006(10) -0.008(9) 0.011(9)
C112 0.046(10) 0.046(11) 0.062(12) 0.010(9) -0.009(9) -0.007(8)
C113 0.053(11) 0.037(9) 0.044(10) 0.020(8) -0.012(8) -0.008(8)
C114 0.044(10) 0.036(9) 0.056(11) 0.011(8) -0.011(8) -0.006(8)
C115 0.045(9) 0.028(8) 0.046(10) 0.001(7) 0.010(7) -0.004(7)
C116 0.061(13) 0.054(12) 0.066(13) -0.011(10) 0.023(11) -0.016(10)
C117 0.068(13) 0.036(10) 0.055(11) -0.006(8) 0.014(10) -0.026(9)
C118 0.070(13) 0.061(13) 0.035(9) 0.002(9) 0.003(9) -0.020(11)
C119 0.094(17) 0.047(11) 0.042(11) 0.009(9) -0.003(10) -0.021(11)
C120 0.085(16) 0.052(12) 0.060(13) 0.020(10) -0.012(11) -0.030(12)
C121 0.054(11) 0.032(9) 0.048(10) -0.005(7) -0.014(8) -0.002(8)
C122 0.058(12) 0.054(12) 0.070(14) 0.002(11) -0.026(10) -0.001(10)
C123 0.055(11) 0.044(10) 0.054(11) -0.002(9) 0.003(9) -0.013(9)
C124 0.051(10) 0.027(8) 0.044(9) 0.002(7) 0.006(8) -0.004(7)
C125 0.058(11) 0.025(8) 0.040(9) -0.005(7) 0.001(8) -0.011(7)
C126 0.044(9) 0.022(7) 0.041(9) 0.000(6) 0.000(7) -0.002(6)
C127 0.031(8) 0.031(8) 0.056(10) 0.001(7) -0.001(7) 0.001(7)
C128 0.040(9) 0.038(9) 0.058(11) -0.003(8) 0.009(8) 0.006(8)
C129 0.061(12) 0.035(10) 0.062(12) 0.002(9) 0.008(10) -0.002(9)
C130 0.055(11) 0.036(9) 0.048(10) 0.001(8) 0.009(8) -0.005(8)
C131 0.061(12) 0.040(10) 0.045(10) 0.002(8) 0.005(8) -0.011(9)
C132 0.033(9) 0.061(12) 0.053(11) 0.012(9) -0.005(8) -0.003(8)
C133 0.032(9) 0.041(10) 0.057(11) 0.010(8) -0.007(8) -0.006(7)
C134 0.027(8) 0.043(10) 0.066(12) 0.023(9) 0.002(8) 0.005(7)
C135 0.034(9) 0.042(10) 0.070(13) 0.020(9) 0.014(8) 0.008(8)
C136 0.040(9) 0.037(9) 0.064(12) 0.012(8) 0.012(8) -0.003(8)
C137 0.023(7) 0.041(9) 0.051(10) 0.009(8) 0.011(7) -0.006(7)
C138 0.035(9) 0.032(9) 0.056(11) 0.004(8) 0.005(7) -0.003(7)
C139 0.024(7) 0.039(9) 0.051(10) 0.004(7) 0.012(7) 0.000(6)
C140 0.031(8) 0.043(10) 0.045(9) 0.009(8) 0.004(7) 0.013(7)
C141 0.029(8) 0.058(12) 0.045(10) 0.020(8) 0.002(7) -0.006(8)
C142 0.021(7) 0.036(9) 0.048(9) 0.013(7) -0.008(6) -0.007(6)
C143 0.038(9) 0.029(8) 0.062(11) 0.007(8) -0.005(8) -0.003(7)
C144 0.047(10) 0.028(9) 0.063(12) 0.000(8) -0.002(9) 0.000(7)
C145 0.039(9) 0.035(9) 0.053(10) -0.007(8) -0.001(8) 0.004(7)
C146 0.036(9) 0.048(11) 0.060(12) -0.018(9) 0.000(8) -0.009(8)
C147 0.057(12) 0.047(11) 0.064(13) -0.005(10) 0.011(10) 0.015(9)
C148 0.049(11) 0.041(10) 0.069(13) -0.002(9) 0.018(9) 0.000(8)
C149 0.032(8) 0.031(8) 0.040(9) 0.001(7) 0.000(6) -0.006(6)
C150 0.026(7) 0.017(7) 0.043(8) 0.002(6) -0.009(6) -0.004(5)
N19 0.032(8) 0.090(14) 0.057(10) -0.027(9) -0.001(7) 0.009(8)
N20 0.038(9) 0.087(14) 0.070(12) -0.005(10) -0.005(8) -0.010(9)
C151 0.034(10) 0.064(13) 0.074(14) -0.011(11) 0.004(9) -0.002(9)
C152 0.047(11) 0.051(12) 0.065(13) -0.016(10) 0.007(9) -0.011(9)
C153 0.064(13) 0.050(12) 0.069(14) 0.006(10) 0.010(11) -0.017(10)
C154 0.051(10) 0.027(8) 0.053(10) 0.003(7) 0.021(8) 0.004(7)
C155 0.072(13) 0.036(9) 0.047(10) 0.015(8) 0.016(9) 0.011(9)
C156 0.054(11) 0.040(10) 0.064(12) 0.010(9) 0.030(10) 0.008(8)
C157 0.041(10) 0.058(12) 0.055(11) 0.014(9) 0.013(8) 0.009(9)
C158 0.043(11) 0.055(13) 0.082(15) 0.017(11) 0.013(10) 0.004(9)
C159 0.033(10) 0.072(15) 0.076(15) 0.000(12) -0.003(9) 0.005(9)
C160 0.045(12) 0.11(2) 0.067(15) -0.007(14) -0.008(10) -0.001(13)
C161 0.041(10) 0.069(13) 0.048(11) 0.002(10) 0.008(8) 0.004(9)
C162 0.050(11) 0.087(17) 0.048(11) 0.005(11) 0.015(9) -0.004(11)
Fe4 0.041(3) 0.100(6) 0.034(3) -0.006(3) -0.005(2) 0.021(4)
N21 0.066(5) 0.094(6) 0.069(6) -0.025(5) -0.011(5) 0.013(5)
N22 0.064(6) 0.093(7) 0.070(6) -0.026(6) -0.012(5) 0.013(6)
C163 0.066(6) 0.095(7) 0.070(6) -0.024(6) -0.011(5) 0.014(6)
C164 0.065(7) 0.095(7) 0.069(7) -0.026(6) -0.010(6) 0.013(6)
C165 0.063(6) 0.092(7) 0.068(6) -0.028(6) -0.011(6) 0.015(6)
C166 0.063(6) 0.093(7) 0.068(6) -0.028(6) -0.011(6) 0.013(6)
C167 0.063(6) 0.090(7) 0.071(7) -0.027(6) -0.012(6) 0.012(6)
C168 0.064(7) 0.091(7) 0.071(7) -0.029(6) -0.013(6) 0.011(6)
C169 0.063(6) 0.090(7) 0.071(6) -0.027(6) -0.011(6) 0.013(6)
C170 0.063(7) 0.089(8) 0.072(7) -0.027(7) -0.012(6) 0.012(7)
C171 0.061(7) 0.088(8) 0.072(7) -0.026(7) -0.013(7) 0.013(7)
C172 0.061(7) 0.093(7) 0.070(7) -0.025(7) -0.012(6) 0.011(7)
C173 0.064(6) 0.092(7) 0.070(6) -0.027(6) -0.012(5) 0.013(6)
C174 0.064(6) 0.092(7) 0.070(6) -0.027(5) -0.011(5) 0.012(5)
N23 0.072(5) 0.098(6) 0.074(6) -0.023(5) -0.011(5) 0.012(5)
N24 0.071(6) 0.098(7) 0.074(6) -0.020(5) -0.011(5) 0.013(5)
C175 0.071(6) 0.097(7) 0.073(6) -0.024(6) -0.011(5) 0.011(6)
C176 0.080(8) 0.104(9) 0.079(8) -0.023(8) -0.012(7) 0.009(8)
C177 0.077(7) 0.102(8) 0.077(7) -0.019(7) -0.012(6) 0.010(7)
C178 0.079(6) 0.101(7) 0.077(7) -0.020(6) -0.011(6) 0.010(6)
C179 0.080(6) 0.102(7) 0.077(7) -0.019(6) -0.010(6) 0.012(6)
C180 0.077(6) 0.101(7) 0.078(6) -0.018(6) -0.010(6) 0.011(6)
C181 0.076(6) 0.100(7) 0.076(6) -0.019(6) -0.010(5) 0.012(6)
C182 0.075(6) 0.100(7) 0.076(6) -0.017(6) -0.009(6) 0.012(6)
C183 0.076(7) 0.100(7) 0.077(7) -0.019(6) -0.009(6) 0.012(6)
C184 0.073(6) 0.099(7) 0.074(6) -0.019(6) -0.010(6) 0.014(6)
C185 0.073(6) 0.099(6) 0.075(6) -0.019(5) -0.010(5) 0.014(5)
C186 0.075(6) 0.099(7) 0.075(6) -0.021(6) -0.011(5) 0.012(6)
O11W 0.077(18) 0.11(3) 0.10(2) -0.033(19) 0.010(16) -0.023(17)
N25 0.079(18) 0.22(4) 0.13(2) -0.08(3) 0.019(16) -0.019(19)
C187 0.077(18) 0.22(4) 0.13(2) -0.08(3) 0.016(17) -0.019(19)
C188 0.078(18) 0.22(4) 0.13(2) -0.08(3) 0.018(17) -0.022(19)
C189 0.083(19) 0.22(4) 0.13(2) -0.08(3) 0.014(17) -0.02(2)
C190 0.083(18) 0.22(4) 0.13(2) -0.08(3) 0.015(17) -0.02(2)
C191 0.081(18) 0.22(4) 0.13(2) -0.08(3) 0.018(17) -0.022(19)
C192 0.08(2) 0.22(4) 0.13(3) -0.07(3) 0.02(2) -0.01(2)
Fe4B 0.037(4) 0.051(6) 0.052(7) -0.005(4) 0.003(4) 0.008(4)
N21B 0.069(6) 0.096(6) 0.072(6) -0.024(5) -0.010(5) 0.012(5)
N22B 0.067(6) 0.093(7) 0.072(6) -0.025(6) -0.012(5) 0.012(6)
C63B 0.070(6) 0.097(7) 0.073(6) -0.023(6) -0.011(6) 0.012(6)
C64B 0.067(7) 0.095(8) 0.072(7) -0.025(7) -0.011(7) 0.013(7)
C65B 0.065(7) 0.094(8) 0.070(7) -0.026(7) -0.012(6) 0.013(7)
C66B 0.066(6) 0.094(7) 0.071(7) -0.026(6) -0.012(6) 0.012(6)
C67B 0.066(6) 0.093(7) 0.070(7) -0.027(6) -0.012(6) 0.013(6)
C68B 0.065(6) 0.093(7) 0.070(6) -0.026(6) -0.011(6) 0.013(6)
C69B 0.066(6) 0.093(7) 0.071(6) -0.026(6) -0.011(5) 0.012(6)
C70B 0.065(6) 0.092(7) 0.070(6) -0.026(6) -0.011(6) 0.012(6)
C71B 0.067(7) 0.093(7) 0.072(7) -0.026(6) -0.012(6) 0.011(6)
C72B 0.067(6) 0.093(7) 0.071(7) -0.026(6) -0.012(6) 0.012(6)
C73B 0.067(5) 0.094(6) 0.071(6) -0.025(5) -0.012(5) 0.012(5)
C74B 0.067(6) 0.094(7) 0.071(6) -0.025(5) -0.012(5) 0.013(5)
N23B 0.073(6) 0.098(6) 0.074(6) -0.022(5) -0.011(5) 0.012(5)
N24B 0.075(6) 0.099(7) 0.075(7) -0.020(6) -0.009(6) 0.011(6)
C75B 0.073(6) 0.098(7) 0.074(6) -0.022(6) -0.011(5) 0.011(6)
C76B 0.077(7) 0.100(8) 0.077(7) -0.021(7) -0.011(6) 0.010(7)
C77B 0.077(6) 0.099(7) 0.076(7) -0.022(6) -0.011(6) 0.010(6)
C78B 0.077(6) 0.099(7) 0.076(7) -0.020(6) -0.010(6) 0.011(6)
C79B 0.078(7) 0.100(8) 0.077(7) -0.019(7) -0.011(6) 0.012(7)
C80B 0.078(7) 0.101(8) 0.077(7) -0.019(7) -0.009(7) 0.011(7)
C81B 0.076(6) 0.099(7) 0.076(7) -0.020(6) -0.010(6) 0.012(6)
C82B 0.077(7) 0.100(8) 0.077(7) -0.019(7) -0.011(7) 0.011(7)
C83B 0.077(8) 0.100(8) 0.077(8) -0.020(8) -0.009(7) 0.012(8)
C84B 0.074(7) 0.100(8) 0.075(7) -0.019(7) -0.010(7) 0.012(7)
C85B 0.076(6) 0.099(7) 0.075(6) -0.020(6) -0.010(6) 0.011(6)
C86B 0.076(6) 0.099(7) 0.076(6) -0.021(6) -0.010(5) 0.011(6)
Cl23 0.038(4) 0.035(4) 0.043(4) 0.000(3) 0.005(3) -0.017(3)
O40A 0.036(9) 0.051(11) 0.052(10) 0.029(9) 0.002(8) -0.006(9)
C15A 0.042(8) 0.064(10) 0.057(9) 0.022(8) 0.004(8) 0.002(8)
C16A 0.045(10) 0.060(11) 0.058(10) 0.019(10) -0.003(9) -0.009(10)
C17A 0.046(9) 0.059(10) 0.052(10) 0.009(9) -0.002(9) -0.009(10)
C18A 0.042(9) 0.061(10) 0.049(10) 0.002(9) 0.006(9) 0.001(9)
C19A 0.044(11) 0.061(11) 0.050(11) 0.008(11) 0.009(10) -0.005(10)
C20A 0.045(10) 0.068(11) 0.055(11) 0.019(10) 0.013(9) 0.001(9)
C21A 0.037(9) 0.062(10) 0.046(9) -0.005(9) 0.011(8) -0.015(9)
O43A 0.047(11) 0.060(11) 0.047(11) 0.003(10) 0.011(9) -0.020(11)
O44A 0.072(16) 0.066(16) 0.051(14) -0.008(12) 0.036(12) -0.014(13)
O53 0.11(2) 0.09(2) 0.065(19) -0.004(17) 0.004(18) -0.01(2)
O40 0.040(9) 0.078(12) 0.059(11) 0.026(10) 0.003(8) 0.004(10)
C15 0.043(8) 0.064(10) 0.058(9) 0.024(8) 0.003(8) 0.002(8)
C16 0.050(10) 0.067(11) 0.057(10) 0.024(10) 0.000(9) -0.003(10)
C17 0.056(11) 0.064(12) 0.061(11) 0.017(11) 0.001(10) -0.007(11)
C18 0.050(10) 0.067(10) 0.054(10) 0.006(9) 0.003(9) -0.003(10)
C19 0.044(9) 0.063(10) 0.057(10) 0.006(10) 0.006(9) -0.002(9)
C20 0.048(10) 0.066(10) 0.057(10) 0.013(10) 0.011(9) 0.002(9)
C21 0.048(10) 0.064(11) 0.052(10) -0.002(10) 0.008(9) -0.007(11)
O43 0.067(12) 0.067(13) 0.057(12) 0.002(11) 0.007(11) -0.008(12)
O44 0.049(12) 0.065(11) 0.051(11) 0.008(10) 0.008(9) -0.019(11)
O1W 0.064(9) 0.060(9) 0.077(10) -0.011(8) 0.005(7) 0.027(7)
O2W 0.040(7) 0.045(8) 0.087(10) -0.006(7) -0.009(7) -0.007(6)
O3W 0.12(4) 0.20(6) 0.09(3) -0.04(3) 0.01(3) -0.04(4)
O4W 0.12(4) 0.64(18) 0.18(6) 0.24(9) -0.11(4) -0.20(7)
O6W 0.09(2) 0.08(2) 0.054(16) 0.030(15) 0.042(15) 0.055(18)
O7W 0.09(2) 0.08(2) 0.11(3) -0.03(2) 0.00(2) 0.04(2)
O8W 0.15(4) 0.07(2) 0.15(4) -0.05(3) -0.05(3) 0.06(3)
O9W 0.042(16) 0.040(16) 0.18(4) -0.01(2) -0.017(19) 0.016(13)
O10W 0.06(2) 0.08(3) 0.16(4) -0.05(3) -0.03(2) 0.016(18)

loop_
_atom_type_symbol
_atom_type_description
_atom_type_scat_dispersion_real
_atom_type_scat_dispersion_imag
_atom_type_scat_source
C C 0.0181 0.0091 'International Tables Vol C Tables 4.2.6.8 and 6.1.1.4'
H H 0.0000 0.0000 'International Tables Vol C Tables 4.2.6.8 and 6.1.1.4'
N N 0.0311 0.0180 'International Tables Vol C Tables 4.2.6.8 and 6.1.1.4'
O O 0.0492 0.0322 'International Tables Vol C Tables 4.2.6.8 and 6.1.1.4'
Cl Cl 0.3639 0.7018 'International Tables Vol C Tables 4.2.6.8 and 6.1.1.4'
Fe Fe -1.1336 3.1974 'International Tables Vol C Tables 4.2.6.8 and 6.1.1.4'
Sb Sb -0.0562 5.8946 'International Tables Vol C Tables 4.2.6.8 and 6.1.1.4'
Pr Pr -2.4164 10.2820 'International Tables Vol C Tables 4.2.6.8 and 6.1.1.4'

loop_
_geom_angle_atom_site_label_1
_geom_angle_atom_site_label_2
_geom_angle_atom_site_label_3
_geom_angle
_geom_angle_site_symmetry_1
_geom_angle_site_symmetry_3
O49 Pr1 O37 76.3(6) 1_455 .
O49 Pr1 O1 143.0(6) 1_455 .
O37 Pr1 O1 72.4(5) . .
O49 Pr1 O5 72.2(5) 1_455 .
O37 Pr1 O5 77.4(4) . .
O1 Pr1 O5 118.3(4) . .
O49 Pr1 O3 74.9(5) 1_455 .
O37 Pr1 O3 139.3(5) . .
O1 Pr1 O3 118.8(4) . .
O5 Pr1 O3 119.2(4) . .
O49 Pr1 O6 127.5(5) 1_455 .
O37 Pr1 O6 73.8(5) . .
O1 Pr1 O6 60.6(4) . .
O5 Pr1 O6 59.8(3) . .
O3 Pr1 O6 146.8(4) . .
O49 Pr1 O4 70.0(6) 1_455 .
O37 Pr1 O4 133.0(4) . .
O1 Pr1 O4 147.0(4) . .
O5 Pr1 O4 61.8(4) . .
O3 Pr1 O4 59.4(4) . .
O6 Pr1 O4 101.9(4) . .
O49 Pr1 O2 130.5(5) 1_455 .
O37 Pr1 O2 125.6(5) . .
O1 Pr1 O2 60.2(4) . .
O5 Pr1 O2 148.0(4) . .
O3 Pr1 O2 60.4(4) . .
O6 Pr1 O2 102.0(4) . .
O4 Pr1 O2 101.3(4) . .
O49 Pr1 Cl1 133.8(5) 1_455 .
O37 Pr1 Cl1 137.5(4) . .
O1 Pr1 Cl1 83.1(3) . .
O5 Pr1 Cl1 84.9(3) . .
O3 Pr1 Cl1 82.9(3) . .
O6 Pr1 Cl1 63.9(3) . .
O4 Pr1 Cl1 63.8(3) . .
O2 Pr1 Cl1 63.1(3) . .
O49 Pr1 Cl2 83.8(4) 1_455 .
O37 Pr1 Cl2 78.5(4) . .
O1 Pr1 Cl2 71.1(3) . .
O5 Pr1 Cl2 149.3(3) . .
O3 Pr1 Cl2 70.4(4) . .
O6 Pr1 Cl2 129.5(3) . .
O4 Pr1 Cl2 127.5(3) . .
O2 Pr1 Cl2 62.8(3) . .
Cl1 Pr1 Cl2 125.84(16) . .
O49 Pr1 Sb6 136.9(4) 1_455 .
O37 Pr1 Sb6 62.1(4) . .
O1 Pr1 Sb6 30.6(3) . .
O5 Pr1 Sb6 87.7(2) . .
O3 Pr1 Sb6 146.0(3) . .
O6 Pr1 Sb6 32.0(3) . .
O4 Pr1 Sb6 132.6(3) . .
O2 Pr1 Sb6 85.7(3) . .
Cl1 Pr1 Sb6 79.07(9) . .
Cl2 Pr1 Sb6 97.58(13) . .
O49 Pr1 Sb8 61.0(5) 1_455 .
O37 Pr1 Sb8 102.2(4) . .
O1 Pr1 Sb8 145.1(3) . .
O5 Pr1 Sb8 31.0(2) . .
O3 Pr1 Sb8 88.2(3) . .
O6 Pr1 Sb8 84.5(3) . .
O4 Pr1 Sb8 32.2(3) . .
O2 Pr1 Sb8 131.9(3) . .
Cl1 Pr1 Sb8 78.59(9) . .
Cl2 Pr1 Sb8 142.95(13) . .
Sb6 Pr1 Sb8 115.72(4) . .
O7 Pr2 O18 119.4(5) . .
O7 Pr2 O8 117.6(5) . .
O18 Pr2 O8 118.7(5) . .
O7 Pr2 O14 146.7(4) . .
O18 Pr2 O14 60.2(4) . .
O8 Pr2 O14 60.2(5) . .
O7 Pr2 O2 60.0(4) . .
O18 Pr2 O2 147.7(5) . .
O8 Pr2 O2 59.1(5) . .
O14 Pr2 O2 101.8(5) . .
O7 Pr2 O13 60.4(4) . .
O18 Pr2 O13 60.6(4) . .
O8 Pr2 O13 146.7(4) . .
O14 Pr2 O13 102.3(4) . .
O2 Pr2 O13 102.6(4) . .
O7 Pr2 Cl5 71.4(4) . .
O18 Pr2 Cl5 148.7(4) . .
O8 Pr2 Cl5 71.2(4) . .
O14 Pr2 Cl5 128.3(3) . .
O2 Pr2 Cl5 63.6(4) . .
O13 Pr2 Cl5 128.8(4) . .
O7 Pr2 Cl4 147.9(3) . .
O18 Pr2 Cl4 71.7(4) . .
O8 Pr2 Cl4 72.3(4) . .
O14 Pr2 Cl4 65.3(3) . .
O2 Pr2 Cl4 128.0(4) . .
O13 Pr2 Cl4 129.0(3) . .
Cl5 Pr2 Cl4 85.1(3) . .
O7 Pr2 Cl1 83.7(3) . .
O18 Pr2 Cl1 83.7(3) . .
O8 Pr2 Cl1 81.7(3) . .
O14 Pr2 Cl1 63.0(3) . .
O2 Pr2 Cl1 63.9(4) . .
O13 Pr2 Cl1 65.0(3) . .
Cl5 Pr2 Cl1 127.6(3) . .
Cl4 Pr2 Cl1 128.34(17) . .
O7 Pr2 Cl3 72.0(3) . .
O18 Pr2 Cl3 71.5(3) . .
O8 Pr2 Cl3 149.1(3) . .
O14 Pr2 Cl3 128.8(3) . .
O2 Pr2 Cl3 128.9(4) . .
O13 Pr2 Cl3 64.1(3) . .
Cl5 Pr2 Cl3 86.3(2) . .
Cl4 Pr2 Cl3 85.30(18) . .
Cl1 Pr2 Cl3 129.16(14) . .
O7 Pr2 Sb2 144.5(3) . .
O18 Pr2 Sb2 88.9(3) . .
O8 Pr2 Sb2 29.8(4) . .
O14 Pr2 Sb2 32.5(3) . .
O2 Pr2 Sb2 84.5(3) . .
O13 Pr2 Sb2 133.4(3) . .
Cl5 Pr2 Sb2 95.95(18) . .
Cl4 Pr2 Sb2 57.16(13) . .
Cl1 Pr2 Sb2 78.27(9) . .
Cl3 Pr2 Sb2 141.87(13) . .
O7 Pr2 Sb10 89.2(3) . .
O18 Pr2 Sb10 30.2(3) . .
O8 Pr2 Sb10 145.1(4) . .
O14 Pr2 Sb10 85.1(3) . .
O2 Pr2 Sb10 133.2(3) . .
O13 Pr2 Sb10 32.1(3) . .
Cl5 Pr2 Sb10 142.48(18) . .
Cl4 Pr2 Sb10 97.24(15) . .
Cl1 Pr2 Sb10 79.49(9) . .
Cl3 Pr2 Sb10 56.82(12) . .
Sb2 Pr2 Sb10 116.81(5) . .
O8A Pr3 O9 130.5(8) . .
O8A Pr3 O10 79.9(8) . .
O9 Pr3 O10 117.0(4) . .
O8A Pr3 O16 81.4(8) . .
O9 Pr3 O16 119.2(5) . .
O10 Pr3 O16 119.0(4) . .
O8A Pr3 O15 81.3(9) . .
O9 Pr3 O15 148.2(5) . .
O10 Pr3 O15 60.9(4) . .
O16 Pr3 O15 59.2(4) . .
O8A Pr3 O14 129.6(8) . .
O9 Pr3 O14 60.0(4) . .
O10 Pr3 O14 146.1(4) . .
O16 Pr3 O14 60.6(5) . .
O15 Pr3 O14 102.9(4) . .
O8A Pr3 O4 126.6(8) . .
O9 Pr3 O4 59.8(4) . .
O10 Pr3 O4 58.7(4) . .
O16 Pr3 O4 146.5(5) . .
O15 Pr3 O4 103.0(4) . .
O14 Pr3 O4 101.8(4) . .
O9 Pr3 Cl8 150.8(4) . .
O10 Pr3 Cl8 71.5(4) . .
O16 Pr3 Cl8 71.3(4) . .
O15 Pr3 Cl8 61.0(5) . .
O14 Pr3 Cl8 129.4(4) . .
O4 Pr3 Cl8 127.8(3) . .
O8A Pr3 Cl1 147.6(8) . .
O9 Pr3 Cl1 81.8(3) . .
O10 Pr3 Cl1 82.5(3) . .
O16 Pr3 Cl1 83.6(4) . .
O15 Pr3 Cl1 66.4(4) . .
O14 Pr3 Cl1 63.6(3) . .
O4 Pr3 Cl1 62.9(3) . .
Cl8 Pr3 Cl1 127.3(3) . .
O8A Pr3 Cl6 73.7(7) . .
O9 Pr3 Cl6 69.1(3) . .
O10 Pr3 Cl6 72.7(3) . .
O16 Pr3 Cl6 150.2(4) . .
O15 Pr3 Cl6 130.2(3) . .
O14 Pr3 Cl6 126.3(3) . .
O4 Pr3 Cl6 63.3(3) . .
Cl8 Pr3 Cl6 89.1(3) . .
Cl1 Pr3 Cl6 126.06(16) . .
O8A Pr3 Cl7 73.4(8) . .
O9 Pr3 Cl7 72.2(3) . .
O10 Pr3 Cl7 149.4(3) . .
O16 Pr3 Cl7 72.0(3) . .
O15 Pr3 Cl7 127.6(3) . .
O14 Pr3 Cl7 64.5(3) . .
O4 Pr3 Cl7 129.0(3) . .
Cl8 Pr3 Cl7 87.4(3) . .
Cl1 Pr3 Cl7 128.06(15) . .
Cl6 Pr3 Cl7 85.35(16) . .
O8A Pr3 Sb3 127.1(7) . .
O9 Pr3 Sb3 29.9(3) . .
O10 Pr3 Sb3 87.2(3) . .
O16 Pr3 Sb3 146.1(4) . .
O15 Pr3 Sb3 134.3(3) . .
O14 Pr3 Sb3 85.6(3) . .
O4 Pr3 Sb3 32.3(2) . .
Cl8 Pr3 Sb3 141.6(3) . .
Cl1 Pr3 Sb3 78.63(9) . .
Cl6 Pr3 Sb3 53.58(13) . .
Cl7 Pr3 Sb3 96.86(13) . .
O46 Pr4 O11 140.9(5) . .
O46 Pr4 O17 76.7(6) . .
O11 Pr4 O17 118.1(5) . .
O46 Pr4 O12 72.3(6) . .
O11 Pr4 O12 119.2(4) . .
O17 Pr4 O12 119.0(5) . .
O46 Pr4 O13 69.8(4) . .
O11 Pr4 O13 149.4(4) . .
O17 Pr4 O13 59.3(5) . .
O12 Pr4 O13 61.1(4) . .
O46 Pr4 O6 126.3(6) . .
O11 Pr4 O6 60.5(4) . .
O17 Pr4 O6 148.1(4) . .
O12 Pr4 O6 60.4(4) . .
O13 Pr4 O6 104.5(4) . .
O46 Pr4 O15 131.0(6) . .
O11 Pr4 O15 59.6(4) . .
O17 Pr4 O15 60.2(4) . .
O12 Pr4 O15 148.2(4) . .
O13 Pr4 O15 103.0(4) . .
O6 Pr4 O15 102.6(3) . .
O46 Pr4 Cl1 135.9(4) . .
O11 Pr4 Cl1 83.2(3) . .
O17 Pr4 Cl1 83.5(3) . .
O12 Pr4 Cl1 84.1(3) . .
O13 Pr4 Cl1 66.2(3) . .
O6 Pr4 Cl1 64.6(3) . .
O15 Pr4 Cl1 64.1(3) . .
O46 Pr4 Cl10 80.9(5) . .
O11 Pr4 Cl10 72.4(3) . .
O17 Pr4 Cl10 69.9(3) . .
O12 Pr4 Cl10 147.7(3) . .
O13 Pr4 Cl10 125.4(3) . .
O6 Pr4 Cl10 129.8(3) . .
O15 Pr4 Cl10 64.1(3) . .
Cl1 Pr4 Cl10 128.15(15) . .
O46 Pr4 Cl9 78.7(5) . .
O11 Pr4 Cl9 72.0(3) . .
O17 Pr4 Cl9 148.5(3) . .
O12 Pr4 Cl9 70.5(3) . .
O13 Pr4 Cl9 128.0(3) . .
O6 Pr4 Cl9 63.4(3) . .
O15 Pr4 Cl9 128.8(3) . .
Cl1 Pr4 Cl9 127.99(14) . .
Cl10 Pr4 Cl9 87.10(15) . .
O46 Pr4 Sb6 94.8(5) . .
O11 Pr4 Sb6 89.2(3) . .
O17 Pr4 Sb6 146.3(4) . .
O12 Pr4 Sb6 30.1(3) . .
O13 Pr4 Sb6 87.1(3) . .
O6 Pr4 Sb6 32.4(2) . .
O15 Pr4 Sb6 133.9(3) . .
Cl1 Pr4 Sb6 80.43(10) . .
Cl10 Pr4 Sb6 141.72(11) . .
Cl9 Pr4 Sb6 54.96(10) . .
O46 Pr4 Sb7 133.5(5) . .
O11 Pr4 Sb7 30.0(3) . .
O17 Pr4 Sb7 146.0(4) . .
O12 Pr4 Sb7 89.3(3) . .
O13 Pr4 Sb7 136.9(3) . .
O6 Pr4 Sb7 33.2(3) . .
O15 Pr4 Sb7 85.9(3) . .
Cl1 Pr4 Sb7 81.15(9) . .
Cl10 Pr4 Sb7 96.67(9) . .
Cl9 Pr4 Sb7 54.85(9) . .
Sb6 Pr4 Sb7 59.22(3) . .
O51 Pr5 O24 140.8(4) . .
O51 Pr5 O22 77.0(4) . .
O24 Pr5 O22 120.7(3) . .
O51 Pr5 O20 70.5(4) . .
O24 Pr5 O20 118.8(3) . .
O22 Pr5 O20 116.7(4) . .
O51 Pr5 O23 132.7(4) . .
O24 Pr5 O23 61.3(3) . .
O22 Pr5 O23 61.2(3) . .
O20 Pr5 O23 147.1(3) . .
O51 Pr5 O19 124.9(4) . .
O24 Pr5 O19 59.6(3) . .
O22 Pr5 O19 147.8(4) . .
O20 Pr5 O19 60.9(3) . .
O23 Pr5 O19 102.4(3) . .
O51 Pr5 O21 70.4(4) . .
O24 Pr5 O21 148.7(4) . .
O22 Pr5 O21 58.8(3) . .
O20 Pr5 O21 59.5(3) . .
O23 Pr5 O21 102.3(3) . .
O19 Pr5 O21 103.2(3) . .
O51 Pr5 Cl16 84.0(3) . .
O24 Pr5 Cl16 70.9(3) . .
O22 Pr5 Cl16 72.8(3) . .
O20 Pr5 Cl16 148.7(3) . .
O23 Pr5 Cl16 64.3(2) . .
O19 Pr5 Cl16 127.6(3) . .
O21 Pr5 Cl16 128.7(2) . .
O51 Pr5 Cl15 135.1(4) . .
O24 Pr5 Cl15 83.7(3) . .
O22 Pr5 Cl15 83.8(3) . .
O20 Pr5 Cl15 83.1(3) . .
O23 Pr5 Cl15 64.0(2) . .
O19 Pr5 Cl15 64.0(2) . .
O21 Pr5 Cl15 65.0(2) . .
Cl16 Pr5 Cl15 128.21(11) . .
O51 Pr5 Cl17 78.5(3) . .
O24 Pr5 Cl17 69.8(3) . .
O22 Pr5 Cl17 148.2(3) . .
O20 Pr5 Cl17 72.9(3) . .
O23 Pr5 Cl17 128.1(3) . .
O19 Pr5 Cl17 64.0(3) . .
O21 Pr5 Cl17 129.3(3) . .
Cl16 Pr5 Cl17 84.70(12) . .
Cl15 Pr5 Cl17 128.00(12) . .
O51 Pr5 Sb14 139.6(3) . .
O24 Pr5 Sb14 31.0(2) . .
O22 Pr5 Sb14 89.8(3) . .
O20 Pr5 Sb14 146.4(2) . .
O23 Pr5 Sb14 32.3(2) . .
O19 Pr5 Sb14 85.5(2) . .
O21 Pr5 Sb14 133.5(2) . .
Cl16 Pr5 Sb14 55.66(9) . .
Cl15 Pr5 Sb14 79.34(7) . .
Cl17 Pr5 Sb14 95.95(10) . .
O51 Pr5 Sb16 100.7(3) . .
O24 Pr5 Sb16 90.6(2) . .
O22 Pr5 Sb16 30.1(3) . .
O20 Pr5 Sb16 143.8(2) . .
O23 Pr5 Sb16 33.0(2) . .
O19 Pr5 Sb16 133.9(2) . .
O21 Pr5 Sb16 84.3(2) . .
Cl16 Pr5 Sb16 57.25(8) . .
Cl15 Pr5 Sb16 79.54(7) . .
Cl17 Pr5 Sb16 141.54(10) . .
Sb14 Pr5 Sb16 59.66(3) . .
O25 Pr6 O34 114.6(4) . .
O25 Pr6 O30 120.1(4) . .
O34 Pr6 O30 119.5(3) . .
O25 Pr6 O33 146.0(4) . .
O34 Pr6 O33 59.6(3) . .
O30 Pr6 O33 60.9(3) . .
O25 Pr6 O19 61.6(4) . .
O34 Pr6 O19 144.2(3) . .
O30 Pr6 O19 59.9(3) . .
O33 Pr6 O19 102.3(3) . .
O25 Pr6 Cl19 144.7(3) . .
O34 Pr6 Cl19 75.4(3) . .
O30 Pr6 Cl19 74.8(2) . .
O33 Pr6 Cl19 69.1(3) . .
O19 Pr6 Cl19 130.2(3) . .
O25 Pr6 O31 57.9(4) . .
O34 Pr6 O31 58.0(3) . .
O30 Pr6 O31 146.0(3) . .
O33 Pr6 O31 101.0(3) . .
O19 Pr6 O31 101.3(3) . .
Cl19 Pr6 O31 128.5(2) . .
O25 Pr6 Cl18 71.0(3) . .
O34 Pr6 Cl18 70.1(3) . .
O30 Pr6 Cl18 151.0(3) . .
O33 Pr6 Cl18 126.5(3) . .
O19 Pr6 Cl18 130.0(2) . .
Cl19 Pr6 Cl18 82.37(13) . .
O31 Pr6 Cl18 63.0(3) . .
O25 Pr6 Cl20 74.1(3) . .
O34 Pr6 Cl20 150.9(3) . .
O30 Pr6 Cl20 71.2(2) . .
O33 Pr6 Cl20 128.9(3) . .
O19 Pr6 Cl20 64.9(2) . .
Cl19 Pr6 Cl20 82.54(13) . .
O31 Pr6 Cl20 129.5(2) . .
Cl18 Pr6 Cl20 88.43(12) . .
O25 Pr6 Cl15 81.9(3) . .
O34 Pr6 Cl15 80.0(3) . .
O30 Pr6 Cl15 84.0(2) . .
O33 Pr6 Cl15 64.2(3) . .
O19 Pr6 Cl15 64.2(2) . .
Cl19 Pr6 Cl15 133.27(12) . .
O31 Pr6 Cl15 62.0(2) . .
Cl18 Pr6 Cl15 124.98(12) . .
Cl20 Pr6 Cl15 129.13(11) . .
O25 Pr6 Sb22 30.8(3) . .
O34 Pr6 Sb22 142.0(3) . .
O30 Pr6 Sb22 89.4(2) . .
O33 Pr6 Sb22 133.7(2) . .
O19 Pr6 Sb22 33.0(2) . .
Cl19 Pr6 Sb22 140.09(10) . .
O31 Pr6 Sb22 84.1(2) . .
Cl18 Pr6 Sb22 97.07(9) . .
Cl20 Pr6 Sb22 57.58(8) . .
Cl15 Pr6 Sb22 79.12(7) . .
O25 Pr6 Sb13 90.2(3) . .
O34 Pr6 Sb13 144.9(3) . .
O30 Pr6 Sb13 30.0(2) . .
O33 Pr6 Sb13 85.9(2) . .
O19 Pr6 Sb13 31.7(2) . .
Cl19 Pr6 Sb13 99.00(10) . .
O31 Pr6 Sb13 131.5(2) . .
Cl18 Pr6 Sb13 144.41(9) . .
Cl20 Pr6 Sb13 56.87(8) . .
Cl15 Pr6 Sb13 79.51(8) . .
Sb22 Pr6 Sb13 59.40(3) . .
O42 Pr7 O29 139.1(5) 3_766 .
O42 Pr7 O28 76.5(5) 3_766 .
O29 Pr7 O28 119.4(4) . .
O42 Pr7 O35 76.4(4) 3_766 .
O29 Pr7 O35 116.8(4) . .
O28 Pr7 O35 119.2(4) . .
O42 Pr7 O32 71.4(5) 3_766 .
O29 Pr7 O32 149.5(4) . .
O28 Pr7 O32 60.7(4) . .
O35 Pr7 O32 59.3(3) . .
O42 Pr7 O23 130.2(4) 3_766 .
O29 Pr7 O23 60.8(3) . .
O28 Pr7 O23 60.4(3) . .
O35 Pr7 O23 145.4(3) . .
O32 Pr7 O23 104.1(3) . .
O42 Pr7 O33 128.6(4) 3_766 .
O29 Pr7 O33 59.4(3) . .
O28 Pr7 O33 146.4(3) . .
O35 Pr7 O33 59.1(3) . .
O32 Pr7 O33 102.6(3) . .
O23 Pr7 O33 101.1(3) . .
O42 Pr7 Cl21 79.0(4) 3_766 .
O29 Pr7 Cl21 71.7(3) . .
O28 Pr7 Cl21 73.1(3) . .
O35 Pr7 Cl21 148.4(3) . .
O32 Pr7 Cl21 129.3(3) . .
O23 Pr7 Cl21 66.1(2) . .
O33 Pr7 Cl21 127.9(2) . .
O42 Pr7 Cl15 138.2(4) 3_766 .
O29 Pr7 Cl15 82.6(3) . .
O28 Pr7 Cl15 84.5(3) . .
O35 Pr7 Cl15 81.4(3) . .
O32 Pr7 Cl15 66.9(3) . .
O23 Pr7 Cl15 64.1(2) . .
O33 Pr7 Cl15 61.9(2) . .
Cl21 Pr7 Cl15 130.17(12) . .
O42 Pr7 Cl22 80.7(4) 3_766 .
O29 Pr7 Cl22 69.1(3) . .
O28 Pr7 Cl22 150.9(3) . .
O35 Pr7 Cl22 71.7(3) . .
O32 Pr7 Cl22 127.6(3) . .
O23 Pr7 Cl22 127.5(3) . .
O33 Pr7 Cl22 62.8(2) . .
Cl21 Pr7 Cl22 85.00(15) . .
Cl15 Pr7 Cl22 124.67(12) . .
O42 Pr7 Sb14 136.1(3) 3_766 .
O29 Pr7 Sb14 30.9(3) . .
O28 Pr7 Sb14 88.5(3) . .
O35 Pr7 Sb14 144.1(2) . .
O32 Pr7 Sb14 135.0(3) . .
O23 Pr7 Sb14 31.9(2) . .
O33 Pr7 Sb14 85.1(2) . .
Cl21 Pr7 Sb14 57.04(9) . .
Cl15 Pr7 Sb14 79.00(8) . .
Cl22 Pr7 Sb14 95.62(11) . .
O42 Pr7 Sb15 134.8(4) 3_766 .
O29 Pr7 Sb15 29.1(3) . .
O28 Pr7 Sb15 145.3(2) . .
O35 Pr7 Sb15 87.7(2) . .
O32 Pr7 Sb15 134.1(3) . .
O23 Pr7 Sb15 85.0(2) . .
O33 Pr7 Sb15 32.3(2) . .
Cl21 Pr7 Sb15 95.82(10) . .
Cl15 Pr7 Sb15 78.03(7) . .
Cl22 Pr7 Sb15 54.11(10) . .
Sb14 Pr7 Sb15 59.01(3) . .
O43A Pr8 O36 135.7(9) 3_666 .
O43 Pr8 O36 94.0(7) 3_666 .
O43 Pr8 O44 53.7(8) 3_666 3_666
O36 Pr8 O44 139.8(8) . 3_666
O43A Pr8 O27 82.0(8) 3_666 .
O43 Pr8 O27 113.7(7) 3_666 .
O36 Pr8 O27 118.9(4) . .
O44 Pr8 O27 66.4(7) 3_666 .
O43A Pr8 O26 70.0(8) 3_666 .
O43 Pr8 O26 79.8(8) 3_666 .
O36 Pr8 O26 119.0(4) . .
O44 Pr8 O26 81.6(8) 3_666 .
O27 Pr8 O26 118.9(4) . .
O43A Pr8 O31 120.5(7) 3_666 .
O43 Pr8 O31 95.7(7) 3_666 .
O36 Pr8 O31 60.1(4) . .
O44 Pr8 O31 136.0(7) 3_666 .
O27 Pr8 O31 150.3(4) . .
O26 Pr8 O31 60.4(3) . .
O43 Pr8 C21 26.9(5) 3_666 3_666
O36 Pr8 C21 118.5(8) . 3_666
O44 Pr8 C21 26.8(5) 3_666 3_666
O27 Pr8 C21 90.5(7) . 3_666
O26 Pr8 C21 78.3(10) . 3_666
O31 Pr8 C21 116.6(8) . 3_666
O43A Pr8 O21 73.8(9) 3_666 .
O43 Pr8 O21 114.0(7) 3_666 .
O36 Pr8 O21 150.2(4) . .
O44 Pr8 O21 69.5(8) 3_666 .
O27 Pr8 O21 60.5(4) . .
O26 Pr8 O21 60.0(4) . .
O31 Pr8 O21 104.7(4) . .
C21 Pr8 O21 91.0(8) 3_666 .
O43A Pr8 Cl15 141.0(8) 3_666 .
O43 Pr8 Cl15 160.9(7) 3_666 .
O36 Pr8 Cl15 82.5(3) . .
O44 Pr8 Cl15 136.0(7) 3_666 .
O27 Pr8 Cl15 84.2(3) . .
O26 Pr8 Cl15 85.5(3) . .
O31 Pr8 Cl15 66.2(3) . .
C21 Pr8 Cl15 157.9(8) 3_666 .
O21 Pr8 Cl15 67.6(3) . .
O43A Pr8 O32 133.5(8) 3_666 .
O43 Pr8 O32 129.1(8) 3_666 .
O36 Pr8 O32 60.3(4) . .
O44 Pr8 O32 118.7(7) 3_666 .
O27 Pr8 O32 60.0(4) . .
O26 Pr8 O32 150.5(4) . .
O31 Pr8 O32 105.0(3) . .
C21 Pr8 O32 129.7(10) 3_666 .
O21 Pr8 O32 104.9(4) . .
Cl15 Pr8 O32 65.0(3) . .
O43A Pr8 Cl24 82.0(8) 3_666 .
O43 Pr8 Cl24 68.7(7) 3_666 .
O36 Pr8 Cl24 71.1(3) . .
O44 Pr8 Cl24 74.6(8) 3_666 .
O27 Pr8 Cl24 70.7(3) . .
O26 Pr8 Cl24 147.8(3) . .
O31 Pr8 Cl24 127.6(3) . .
C21 Pr8 Cl24 70.6(10) 3_666 .
O21 Pr8 Cl24 127.5(3) . .
Cl15 Pr8 Cl24 126.8(2) . .
O32 Pr8 Cl24 61.8(3) . .
O8 Sb1 O2 81.7(6) . .
O8 Sb1 O3 94.9(6) . .
O2 Sb1 O3 84.4(7) . .
O8 Sb1 Pr1 99.5(4) . .
O2 Sb1 Pr1 47.0(6) . .
O3 Sb1 Pr1 39.8(4) . .
O8 Sb2 O9 92.7(6) . .
O8 Sb2 O14 83.4(6) . .
O9 Sb2 O14 80.9(5) . .
O8 Sb2 Pr2 39.1(4) . .
O9 Sb2 Pr2 99.2(4) . .
O14 Sb2 Pr2 47.5(4) . .
O8 Sb2 Pr3 99.3(4) . .
O9 Sb2 Pr3 38.1(4) . .
O14 Sb2 Pr3 45.5(4) . .
Pr2 Sb2 Pr3 81.29(3) . .
O9 Sb3 O3 94.9(6) . .
O9 Sb3 O4 84.6(5) . .
O3 Sb3 O4 81.4(5) . .
O9 Sb3 Pr3 38.5(4) . .
O3 Sb3 Pr3 102.3(4) . .
O4 Sb3 Pr3 49.8(4) . .
O1 Sb4 O7 95.0(6) . .
O1 Sb4 O2 83.9(7) . .
O7 Sb4 O2 82.2(6) . .
O1 Sb4 Pr1 39.1(4) . .
O7 Sb4 Pr1 100.5(4) . .
O2 Sb4 Pr1 47.4(6) . .
O1 Sb4 Pr2 100.6(4) . .
O7 Sb4 Pr2 37.7(4) . .
O2 Sb4 Pr2 46.8(5) . .
Pr1 Sb4 Pr2 81.90(4) . .
O7 Sb5 O13 83.3(6) . .
O7 Sb5 O12 93.2(5) . .
O13 Sb5 O12 82.9(6) . .
O7 Sb5 Pr4 98.6(4) . .
O13 Sb5 Pr4 46.1(4) . .
O12 Sb5 Pr4 39.0(4) . .
O7 Sb5 Pr2 38.1(4) . .
O13 Sb5 Pr2 47.6(4) . .
O12 Sb5 Pr2 98.9(4) . .
Pr4 Sb5 Pr2 80.09(4) . .
O12 Sb6 O1 92.3(6) . .
O12 Sb6 O6 83.4(5) . .
O1 Sb6 O6 82.5(5) . .
O12 Sb6 Pr4 39.3(4) . .
O1 Sb6 Pr4 99.8(4) . .
O6 Sb6 Pr4 47.3(4) . .
O12 Sb6 Pr1 99.7(4) . .
O1 Sb6 Pr1 40.1(4) . .
O6 Sb6 Pr1 45.4(4) . .
Pr4 Sb6 Pr1 81.20(3) . .
O11 Sb7 O5 94.8(5) . .
O11 Sb7 O6 80.9(5) . .
O5 Sb7 O6 80.2(5) . .
O11 Sb7 Pr4 37.6(3) . .
O5 Sb7 Pr4 101.4(3) . .
O6 Sb7 Pr4 47.3(4) . .
O10 Sb8 O5 96.2(5) . .
O10 Sb8 O4 83.2(5) . .
O5 Sb8 O4 84.5(5) . .
O10 Sb8 Pr1 100.2(4) . .
O5 Sb8 Pr1 40.8(3) . .
O4 Sb8 Pr1 45.7(4) . .
O11 Sb9 O15 83.9(6) . .
O11 Sb9 O10 92.4(5) . .
O15 Sb9 O10 81.7(5) . .
O11 Sb9 Pr3 98.0(3) . .
O15 Sb9 Pr3 44.2(4) . .
O10 Sb9 Pr3 39.6(3) . .
O11 Sb9 Pr4 36.2(3) . .
O15 Sb9 Pr4 50.3(5) . .
O10 Sb9 Pr4 98.5(4) . .
Pr3 Sb9 Pr4 80.50(3) . .
O17 Sb10 O18 93.7(6) . .
O17 Sb10 O13 80.7(6) . .
O18 Sb10 O13 83.8(5) . .
O17 Sb10 Pr2 98.3(4) . .
O18 Sb10 Pr2 38.8(4) . .
O13 Sb10 Pr2 47.6(4) . .
O17 Sb10 Pr4 37.6(4) . .
O18 Sb10 Pr4 98.7(4) . .
O13 Sb10 Pr4 45.2(4) . .
Pr2 Sb10 Pr4 79.68(4) . .
O16 Sb11 O15 79.8(5) . .
O16 Sb11 O17 94.3(6) . .
O15 Sb11 O17 85.3(6) . .
O16 Sb11 Pr4 99.4(5) . .
O15 Sb11 Pr4 50.2(5) . .
O17 Sb11 Pr4 38.0(4) . .
O18 Sb12 O16 94.9(6) . .
O18 Sb12 O14 82.8(5) . .
O16 Sb12 O14 82.5(6) . .
O18 Sb12 Pr3 100.4(4) . .
O16 Sb12 Pr3 39.5(4) . .
O14 Sb12 Pr3 45.6(4) . .
O18 Sb12 Pr2 38.5(4) . .
O16 Sb12 Pr2 100.5(5) . .
O14 Sb12 Pr2 47.0(4) . .
Pr3 Sb12 Pr2 81.15(4) . .
O24 Sb13 O30 94.2(4) . .
O24 Sb13 O19 81.4(4) . .
O30 Sb13 O19 81.4(5) . .
O24 Sb13 Pr5 37.8(3) . .
O30 Sb13 Pr5 100.1(3) . .
O19 Sb13 Pr5 46.7(3) . .
O24 Sb13 Pr6 99.3(3) . .
O30 Sb13 Pr6 38.5(3) . .
O19 Sb13 Pr6 45.6(3) . .
Pr5 Sb13 Pr6 81.26(3) . .
O23 Sb14 O24 83.3(4) . .
O23 Sb14 O29 82.9(4) . .
O24 Sb14 O29 93.0(4) . .
O23 Sb14 Pr5 47.1(3) . .
O24 Sb14 Pr5 39.1(3) . .
O29 Sb14 Pr5 99.9(3) . .
O23 Sb14 Pr7 46.4(3) . .
O24 Sb14 Pr7 100.5(3) . .
O29 Sb14 Pr7 39.7(3) . .
Pr5 Sb14 Pr7 81.89(3) . .
O29 Sb15 O30 94.9(4) . .
O29 Sb15 O33 84.9(5) . .
O30 Sb15 O33 81.3(4) . .
O29 Sb15 Pr6 100.1(3) . .
O30 Sb15 Pr6 38.6(3) . .
O33 Sb15 Pr6 44.6(3) . .
O29 Sb15 Pr7 37.9(4) . .
O30 Sb15 Pr7 101.3(3) . .
O33 Sb15 Pr7 50.2(3) . .
Pr6 Sb15 Pr7 82.41(3) . .
O22 Sb16 O28 97.2(5) . .
O22 Sb16 O23 82.6(4) . .
O28 Sb16 O23 81.4(4) . .
O22 Sb16 Pr5 38.7(3) . .
O28 Sb16 Pr5 101.6(3) . .
O23 Sb16 Pr5 46.7(3) . .
O22 Sb16 Pr7 100.1(3) . .
O28 Sb16 Pr7 38.1(3) . .
O23 Sb16 Pr7 45.2(3) . .
Pr5 Sb16 Pr7 80.73(3) . .
O21 Sb17 O22 81.9(5) . .
O21 Sb17 O27 80.5(5) . .
O22 Sb17 O27 92.1(5) . .
O27 Sb18 O28 95.7(5) . .
O27 Sb18 O32 86.1(5) . .
O28 Sb18 O32 81.4(5) . .
O27 Sb18 Pr8 37.2(3) . .
O28 Sb18 Pr8 100.4(3) . .
O32 Sb18 Pr8 51.2(4) . .
O27 Sb18 Pr7 98.8(4) . .
O28 Sb18 Pr7 38.3(3) . .
O32 Sb18 Pr7 44.2(4) . .
Pr8 Sb18 Pr7 80.43(3) . .
O35 Sb19 O32 80.1(5) . .
O35 Sb19 O36 92.5(4) . .
O32 Sb19 O36 85.0(5) . .
O35 Sb19 Pr8 97.9(3) . .
O32 Sb19 Pr8 50.8(4) . .
O36 Sb19 Pr8 37.0(3) . .
O35 Sb20 O33 84.5(4) . .
O35 Sb20 O34 94.2(4) . .
O33 Sb20 O34 79.3(4) . .
O35 Sb20 Pr6 101.0(3) . .
O33 Sb20 Pr6 44.2(3) . .
O34 Sb20 Pr6 37.9(3) . .
O34 Sb21 O31 84.6(6) . .
O34 Sb21 O36 93.0(5) . .
O31 Sb21 O36 80.4(5) . .
O34 Sb21 Pr8 98.2(3) . .
O31 Sb21 Pr8 44.3(4) . .
O36 Sb21 Pr8 38.0(3) . .
O34 Sb21 Pr6 36.9(3) . .
O31 Sb21 Pr6 51.1(5) . .
O36 Sb21 Pr6 99.8(3) . .
Pr8 Sb21 Pr6 81.85(3) . .
O20 Sb22 O25 93.8(5) . .
O20 Sb22 O19 82.6(5) . .
O25 Sb22 O19 81.6(4) . .
O20 Sb22 Pr6 100.8(3) . .
O25 Sb22 Pr6 38.4(3) . .
O19 Sb22 Pr6 46.4(3) . .
O20 Sb22 Pr5 38.7(3) . .
O25 Sb22 Pr5 98.6(3) . .
O19 Sb22 Pr5 46.4(3) . .
Pr6 Sb22 Pr5 81.27(3) . .
O21 Sb23 O20 85.8(5) . .
O21 Sb23 O26 83.0(5) . .
O20 Sb23 O26 96.2(5) . .
O21 Sb23 Pr5 49.9(4) . .
O20 Sb23 Pr5 38.2(3) . .
O26 Sb23 Pr5 101.4(3) . .
O21 Sb23 Pr8 45.3(4) . .
O20 Sb23 Pr8 98.8(3) . .
O26 Sb23 Pr8 38.8(3) . .
Pr5 Sb23 Pr8 80.22(3) . .
O26 Sb24 O25 95.5(5) . .
O26 Sb24 O31 80.9(5) . .
O25 Sb24 O31 82.0(5) . .
O26 Sb24 Pr8 39.0(3) . .
O25 Sb24 Pr8 97.1(3) . .
O31 Sb24 Pr8 43.4(4) . .
N1 Fe1 N2 82.4(8) . .
N1 Fe1 N3 95.9(7) . .
N2 Fe1 N3 93.9(7) . .
N1 Fe1 N6 171.9(8) . .
N2 Fe1 N6 92.6(9) . .
N3 Fe1 N6 90.8(8) . .
N1 Fe1 N4 96.7(6) . .
N2 Fe1 N4 175.8(7) . .
N3 Fe1 N4 82.1(6) . .
N6 Fe1 N4 88.7(8) . .
N1 Fe1 N5 90.3(8) . .
N2 Fe1 N5 90.7(7) . .
N3 Fe1 N5 172.7(8) . .
N6 Fe1 N5 83.3(8) . .
N4 Fe1 N5 93.4(7) . .
N9 Fe2 N12 93.2(6) . .
N9 Fe2 N8 92.2(7) . .
N12 Fe2 N8 91.7(7) . .
N9 Fe2 N11 174.8(7) . .
N12 Fe2 N11 82.3(6) . .
N8 Fe2 N11 90.6(6) . .
N9 Fe2 N7 93.2(6) . .
N12 Fe2 N7 171.8(7) . .
N8 Fe2 N7 83.1(7) . .
N11 Fe2 N7 91.4(6) . .
N9 Fe2 N10 83.1(7) . .
N12 Fe2 N10 91.5(6) . .
N8 Fe2 N10 174.5(7) . .
N11 Fe2 N10 94.3(7) . .
N7 Fe2 N10 94.2(7) . .
N14 Fe3 N16 175.6(6) . .
N14 Fe3 N18 91.2(6) . .
N16 Fe3 N18 92.5(6) . .
N14 Fe3 N17 94.4(6) . .
N16 Fe3 N17 88.4(5) . .
N18 Fe3 N17 82.8(6) . .
N14 Fe3 N15 93.1(6) . .
N16 Fe3 N15 83.4(6) . .
N18 Fe3 N15 173.8(6) . .
N17 Fe3 N15 92.4(6) . .
N14 Fe3 N13 82.8(6) . .
N16 Fe3 N13 94.5(6) . .
N18 Fe3 N13 94.2(6) . .
N17 Fe3 N13 175.9(6) . .
N15 Fe3 N13 90.7(6) . .
Pr4 Cl1 Pr2 108.83(13) . .
Pr4 Cl1 Pr3 109.98(15) . .
Pr2 Cl1 Pr3 109.96(15) . .
Pr4 Cl1 Pr1 107.79(15) . .
Pr2 Cl1 Pr1 110.13(15) . .
Pr3 Cl1 Pr1 110.12(13) . .
Pr8 Cl15 Pr7 109.71(12) . .
Pr8 Cl15 Pr5 109.62(12) . .
Pr7 Cl15 Pr5 107.96(11) . .
Pr8 Cl15 Pr6 111.02(12) . .
Pr7 Cl15 Pr6 110.68(12) . .
Pr5 Cl15 Pr6 107.78(11) . .
Sb4 O1 Sb6 134.5(7) . .
Sb4 O1 Pr1 111.0(6) . .
Sb6 O1 Pr1 109.3(5) . .
Sb1 O2 Sb4 131.4(9) . .
Sb1 O2 Pr2 102.2(7) . .
Sb4 O2 Pr2 101.4(7) . .
Sb1 O2 Pr1 101.3(7) . .
Sb4 O2 Pr1 100.5(7) . .
Pr2 O2 Pr1 122.8(6) . .
Sb3 O3 Sb1 131.7(8) . .
Sb3 O3 Pr1 111.1(6) . .
Sb1 O3 Pr1 109.9(5) . .
Sb3 O4 Sb8 130.9(7) . .
Sb3 O4 Pr1 105.2(5) . .
Sb8 O4 Pr1 102.1(5) . .
Sb3 O4 Pr3 97.9(5) . .
Sb8 O4 Pr3 100.2(5) . .
Pr1 O4 Pr3 123.2(5) . .
Sb8 O5 Sb7 131.2(6) . .
Sb8 O5 Pr1 108.2(5) . .
Sb7 O5 Pr1 111.9(5) . .
Sb6 O6 Sb7 127.9(6) . .
Sb6 O6 Pr1 102.7(5) . .
Sb7 O6 Pr1 105.2(5) . .
Sb6 O6 Pr4 100.3(5) . .
Sb7 O6 Pr4 99.5(5) . .
Pr1 O6 Pr4 123.8(5) . .
Sb5 O7 Sb4 130.2(8) . .
Sb5 O7 Pr2 112.2(7) . .
Sb4 O7 Pr2 112.5(5) . .
Sb2 O8 Sb1 132.7(6) . .
Sb2 O8 Pr2 111.1(6) . .
Sb1 O8 Pr2 112.5(6) . .
Sb3 O9 Sb2 132.7(7) . .
Sb3 O9 Pr3 111.6(5) . .
Sb2 O9 Pr3 112.2(6) . .
Sb8 O10 Sb9 132.3(6) . .
Sb8 O10 Pr3 113.5(5) . .
Sb9 O10 Pr3 109.8(5) . .
Sb7 O11 Sb9 130.2(6) . .
Sb7 O11 Pr4 112.4(5) . .
Sb9 O11 Pr4 114.7(5) . .
Sb6 O12 Sb5 135.0(7) . .
Sb6 O12 Pr4 110.6(5) . .
Sb5 O12 Pr4 110.5(6) . .
Sb10 O13 Sb5 133.1(7) . .
Sb10 O13 Pr4 103.4(6) . .
Sb5 O13 Pr4 101.9(5) . .
Sb10 O13 Pr2 100.3(5) . .
Sb5 O13 Pr2 100.3(5) . .
Pr4 O13 Pr2 119.9(4) . .
Sb12 O14 Sb2 130.3(7) . .
Sb12 O14 Pr3 102.5(5) . .
Sb2 O14 Pr3 102.4(5) . .
Sb12 O14 Pr2 101.0(5) . .
Sb2 O14 Pr2 100.0(5) . .
Pr3 O14 Pr2 123.5(5) . .
Sb11 O15 Sb9 133.1(7) . .
Sb11 O15 Pr3 106.1(6) . .
Sb9 O15 Pr3 104.2(6) . .
Sb11 O15 Pr4 97.7(6) . .
Sb9 O15 Pr4 97.4(6) . .
Pr3 O15 Pr4 119.6(5) . .
Sb11 O16 Sb12 131.7(7) . .
Sb11 O16 Pr3 112.4(5) . .
Sb12 O16 Pr3 110.0(6) . .
Sb10 O17 Sb11 130.7(7) . .
Sb10 O17 Pr4 113.2(7) . .
Sb11 O17 Pr4 112.0(6) . .
Sb12 O18 Sb10 132.2(8) . .
Sb12 O18 Pr2 111.6(5) . .
Sb10 O18 Pr2 111.0(7) . .
Sb13 O19 Sb22 130.1(6) . .
Sb13 O19 Pr6 102.6(4) . .
Sb22 O19 Pr6 100.6(4) . .
Sb13 O19 Pr5 101.4(4) . .
Sb22 O19 Pr5 101.0(4) . .
Pr6 O19 Pr5 124.0(4) . .
Sb23 O20 Sb22 131.5(6) . .
Sb23 O20 Pr5 112.4(5) . .
Sb22 O20 Pr5 111.3(5) . .
Sb23 O21 Sb17 134.4(6) . .
Sb23 O21 Pr8 103.9(5) . .
Sb17 O21 Pr8 103.1(5) . .
Sb23 O21 Pr5 98.5(5) . .
Sb17 O21 Pr5 100.5(5) . .
Pr8 O21 Pr5 117.7(4) . .
Sb16 O22 Sb17 129.0(6) . .
Sb16 O22 Pr5 111.2(5) . .
Sb17 O22 Pr5 115.3(5) . .
Sb14 O23 Sb16 130.3(5) . .
Sb14 O23 Pr7 101.7(4) . .
Sb16 O23 Pr7 102.8(4) . .
Sb14 O23 Pr5 100.6(4) . .
Sb16 O23 Pr5 100.3(4) . .
Pr7 O23 Pr5 124.0(4) . .
Sb13 O24 Sb14 133.4(6) . .
Sb13 O24 Pr5 112.5(5) . .
Sb14 O24 Pr5 109.9(4) . .
Sb24 O25 Sb22 129.1(5) . .
Sb24 O25 Pr6 116.8(5) . .
Sb22 O25 Pr6 110.7(5) . .
Sb24 O26 Sb23 129.9(6) . .
Sb24 O26 Pr8 111.2(5) . .
Sb23 O26 Pr8 111.4(4) . .
Sb18 O27 Sb17 130.3(6) . .
Sb18 O27 Pr8 114.0(5) . .
Sb17 O27 Pr8 112.2(5) . .
Sb16 O28 Sb18 128.8(6) . .
Sb16 O28 Pr7 112.2(5) . .
Sb18 O28 Pr7 111.8(5) . .
Sb15 O29 Sb14 133.2(6) . .
Sb15 O29 Pr7 113.0(5) . .
Sb14 O29 Pr7 109.4(5) . .
Sb13 O30 Sb15 131.7(5) . .
Sb13 O30 Pr6 111.5(4) . .
Sb15 O30 Pr6 111.0(4) . .
Sb21 O31 Sb24 132.4(6) . .
Sb21 O31 Pr8 104.5(5) . .
Sb24 O31 Pr8 105.0(5) . .
Sb21 O31 Pr6 97.4(6) . .
Sb24 O31 Pr6 98.4(5) . .
Pr8 O31 Pr6 120.8(4) . .
Sb19 O32 Sb18 136.5(6) . .
Sb19 O32 Pr7 105.4(5) . .
Sb18 O32 Pr7 104.3(6) . .
Sb19 O32 Pr8 96.9(5) . .
Sb18 O32 Pr8 96.0(5) . .
Pr7 O32 Pr8 118.4(4) . .
Sb20 O33 Sb15 131.9(6) . .
Sb20 O33 Pr6 104.4(4) . .
Sb15 O33 Pr6 103.5(4) . .
Sb20 O33 Pr7 98.9(4) . .
Sb15 O33 Pr7 97.6(4) . .
Pr6 O33 Pr7 123.2(4) . .
Sb21 O34 Sb20 130.3(6) . .
Sb21 O34 Pr6 114.5(5) . .
Sb20 O34 Pr6 112.1(5) . .
Sb20 O35 Sb19 130.4(5) . .
Sb20 O35 Pr7 112.9(4) . .
Sb19 O35 Pr7 112.3(5) . .
Sb21 O36 Sb19 131.3(6) . .
Sb21 O36 Pr8 111.9(5) . .
Sb19 O36 Pr8 113.2(5) . .
C1 O37 Pr1 141.9(15) . .
C8 O39 C4 119.8(17) . .
C14 O42 Pr7 156.4(16) . 3_766
C22 O46 Pr4 155(2) . .
C29 O47 C25 117.5(16) . .
C36 O48 C27 116(2) . .
C42 O49 Pr1 151.4(16) . 1_655
C35 O51 Pr5 149.5(12) . .
C54 N1 C43 115.5(18) . .
C54 N1 Fe1 113.4(14) . .
C43 N1 Fe1 131.0(13) . .
C53 N2 C52 118(2) . .
C53 N2 Fe1 113.5(14) . .
C52 N2 Fe1 129(2) . .
C66 N3 C55 117.5(16) . .
C66 N3 Fe1 113.9(12) . .
C55 N3 Fe1 128.6(13) . .
C64 N4 C65 116.1(18) . .
C64 N4 Fe1 131.7(14) . .
C65 N4 Fe1 112.0(12) . .
C78 N5 C67 119(2) . .
C78 N5 Fe1 111.5(17) . .
C67 N5 Fe1 129.7(18) . .
C76 N6 C77 119(2) . .
C76 N6 Fe1 129.2(18) . .
C77 N6 Fe1 112.0(18) . .
C79 N7 C90 118.8(19) . .
C79 N7 Fe2 129.8(15) . .
C90 N7 Fe2 111.3(14) . .
C88 N8 C89 116.7(18) . .
C88 N8 Fe2 130.9(17) . .
C89 N8 Fe2 112.5(14) . .
C91 N9 C102 117.0(17) . .
C91 N9 Fe2 129.4(14) . .
C102 N9 Fe2 113.6(13) . .
C100 N10 C101 118.6(18) . .
C100 N10 Fe2 129.6(15) . .
C101 N10 Fe2 111.7(14) . .
C103 N11 C114 116.9(17) . .
C103 N11 Fe2 130.2(14) . .
C114 N11 Fe2 112.9(12) . .
C112 N12 C113 115.3(17) . .
C112 N12 Fe2 130.2(13) . .
C113 N12 Fe2 114.4(13) . .
C115 N13 C126 117.0(15) . .
C115 N13 Fe3 129.7(12) . .
C126 N13 Fe3 113.3(11) . .
C124 N14 C125 116.7(15) . .
C124 N14 Fe3 130.8(12) . .
C125 N14 Fe3 112.5(12) . .
C127 N15 C138 117.8(15) . .
C127 N15 Fe3 130.8(12) . .
C138 N15 Fe3 111.2(11) . .
C137 N16 C136 118.8(16) . .
C137 N16 Fe3 111.8(11) . .
C136 N16 Fe3 129.4(13) . .
C139 N17 C150 117.2(14) . .
C139 N17 Fe3 129.8(11) . .
C150 N17 Fe3 113.0(11) . .
C148 N18 C149 118.7(15) . .
C148 N18 Fe3 129.7(12) . .
C149 N18 Fe3 111.6(11) . .
O37 C1 O38 124(2) . .
O37 C1 C2 119(2) . .
O38 C1 C2 116(2) . .
C7 C2 C3 121.1(18) . .
C7 C2 C1 118(2) . .
C3 C2 C1 121.0(19) . .
C4 C3 C2 117.6(17) . .
C5 C4 O39 116.5(18) . .
C5 C4 C3 122.1(19) . .
O39 C4 C3 121.4(16) . .
C4 C5 C6 119.5(19) . .
C5 C6 O40 117(2) . .
C5 C6 O40A 124.8(18) . .
C5 C6 C7 119.9(18) . .
O40 C6 C7 117.9(19) . .
O40A C6 C7 114.2(19) . .
C2 C7 C6 119.5(19) . .
C9 C8 C13 119.3(18) . .
C9 C8 O39 119.3(18) . .
C13 C8 O39 121.4(18) . .
C8 C9 C10 121.2(18) . .
C11 C10 C9 118.7(17) . .
C12 C11 C10 120(2) . .
C12 C11 C14 124(2) . .
C10 C11 C14 116.5(18) . .
C11 C12 C13 121(2) . .
C8 C13 C12 120(2) . .
O42 C14 O41 124(2) . .
O42 C14 C11 119(2) . .
O41 C14 C11 117(2) . .
O46 C22 O45 125(2) . .
O46 C22 C23 118(2) . .
O45 C22 C23 117.3(18) . .
C24 C23 C28 119.5(19) . .
C24 C23 C22 119.5(17) . .
C28 C23 C22 120.9(18) . .
C25 C24 C23 120.4(18) . .
C24 C25 C26 124(2) . .
C24 C25 O47 120.6(17) . .
C26 C25 O47 115.1(18) . .
C25 C26 C27 114(2) . .
C28 C27 O48 117.4(19) . .
C28 C27 C26 124.6(18) . .
O48 C27 C26 117.8(19) . .
C27 C28 C23 116.7(19) . .
C30 C29 O47 115.3(17) . .
C30 C29 C34 120.0(17) . .
O47 C29 C34 124.6(16) . .
C29 C30 C31 118.9(18) . .
C32 C31 C30 120.9(16) . .
C33 C32 C31 119.2(17) . .
C33 C32 C35 119.5(16) . .
C31 C32 C35 121.1(15) . .
C34 C33 C32 120.8(17) . .
C33 C34 C29 120.1(16) . .
O52 C35 O51 125.7(18) . .
O52 C35 C32 119.0(17) . .
O51 C35 C32 115.2(16) . .
C41 C36 C37 119(3) . .
C41 C36 O48 116(2) . .
C37 C36 O48 124.9(18) . .
C38 C37 C36 118(2) . .
C37 C38 C39 122(2) . .
C40 C39 C38 119(2) . .
C40 C39 C42 117(2) . .
C38 C39 C42 125(2) . .
C39 C40 C41 120.1(19) . .
C40 C41 C36 122(3) . .
O49 C42 O50 124(2) . .
O49 C42 C39 119(2) . .
O50 C42 C39 117(2) . .
N1 C43 C44 124.1(18) . .
C45 C44 C43 118(2) . .
C44 C45 C46 121(2) . .
C54 C46 C45 117(2) . .
C54 C46 C47 119(3) . .
C45 C46 C47 124(3) . .
C46 C47 C48 119(3) . .
C49 C48 C47 122(2) . .
C53 C49 C48 118(3) . .
C53 C49 C50 117(3) . .
C48 C49 C50 125(2) . .
C51 C50 C49 120(2) . .
C50 C51 C52 120(2) . .
N2 C52 C51 121(3) . .
N2 C53 C49 123(2) . .
N2 C53 C54 114.9(19) . .
C49 C53 C54 122(3) . .
N1 C54 C46 124(2) . .
N1 C54 C53 116(2) . .
C46 C54 C53 120(2) . .
N3 C55 C56 121.1(19) . .
C55 C56 C57 121.0(19) . .
C56 C57 C58 118.2(18) . .
C66 C58 C59 122(2) . .
C66 C58 C57 117(2) . .
C59 C58 C57 121.2(19) . .
C60 C59 C58 117(2) . .
C59 C60 C61 124(2) . .
C62 C61 C60 127(2) . .
C62 C61 C65 116(2) . .
C60 C61 C65 117(2) . .
C63 C62 C61 120(2) . .
C62 C63 C64 122(2) . .
N4 C64 C63 122(2) . .
N4 C65 C66 116.4(18) . .
N4 C65 C61 124(2) . .
C66 C65 C61 120(2) . .
N3 C66 C58 124.7(18) . .
N3 C66 C65 114.9(17) . .
C58 C66 C65 120(2) . .
N5 C67 C68 121(3) . .
C69 C68 C67 121(3) . .
C68 C69 C70 119(3) . .
C78 C70 C69 118(3) . .
C78 C70 C71 117(3) . .
C69 C70 C71 125(3) . .
C72 C71 C70 119(3) . .
C71 C72 C73 122(3) . .
C77 C73 C74 121(3) . .
C77 C73 C72 118(3) . .
C74 C73 C72 121(3) . .
C75 C74 C73 117(3) . .
C74 C75 C76 118(3) . .
N6 C76 C75 123(3) . .
C73 C77 N6 121(3) . .
C73 C77 C78 122(3) . .
N6 C77 C78 116(3) . .
N5 C78 C70 123(3) . .
N5 C78 C77 117(3) . .
C70 C78 C77 120(3) . .
N7 C79 C80 122(2) . .
C81 C80 C79 119(2) . .
C82 C81 C80 120(3) . .
C81 C82 C90 117(2) . .
C81 C82 C83 126(3) . .
C90 C82 C83 118(3) . .
C84 C83 C82 122(3) . .
C83 C84 C85 121(2) . .
C89 C85 C86 118(3) . .
C89 C85 C84 117(3) . .
C86 C85 C84 124(2) . .
C87 C86 C85 119(2) . .
C88 C87 C86 118(3) . .
N8 C88 C87 126(3) . .
N8 C89 C85 122(2) . .
N8 C89 C90 115.1(19) . .
C85 C89 C90 123(3) . .
N7 C90 C82 124(2) . .
N7 C90 C89 117(2) . .
C82 C90 C89 119(2) . .
N9 C91 C92 123(2) . .
C91 C92 C93 118(2) . .
C94 C93 C92 121(2) . .
C93 C94 C102 116(2) . .
C93 C94 C95 127(2) . .
C102 C94 C95 117(2) . .
C96 C95 C94 122(2) . .
C95 C96 C97 123(2) . .
C98 C97 C101 118(2) . .
C98 C97 C96 125(2) . .
C101 C97 C96 117(2) . .
C99 C98 C97 118(2) . .
C98 C99 C100 122(3) . .
N10 C100 C99 121(2) . .
N10 C101 C97 123(2) . .
N10 C101 C102 117.1(18) . .
C97 C101 C102 120(2) . .
N9 C102 C94 125(2) . .
N9 C102 C101 114.4(18) . .
C94 C102 C101 121(2) . .
N11 C103 C104 123(2) . .
C105 C104 C103 118(2) . .
C104 C105 C106 120(2) . .
C105 C106 C114 119(2) . .
C105 C106 C107 123.6(19) . .
C114 C106 C107 118(2) . .
C108 C107 C106 120.8(19) . .
C107 C108 C109 121(2) . .
C113 C109 C110 117.0(18) . .
C113 C109 C108 119(2) . .
C110 C109 C108 124(2) . .
C111 C110 C109 118.3(19) . .
C110 C111 C112 121(2) . .
N12 C112 C111 122.8(19) . .
N12 C113 C109 125.7(19) . .
N12 C113 C114 114.0(16) . .
C109 C113 C114 120.3(17) . .
N11 C114 C106 122.4(19) . .
N11 C114 C113 116.2(16) . .
C106 C114 C113 121.5(18) . .
N13 C115 C116 123.1(18) . .
C117 C116 C115 118.8(19) . .
C116 C117 C118 120.7(19) . .
C117 C118 C126 117.0(19) . .
C117 C118 C119 126.9(19) . .
C126 C118 C119 116.0(18) . .
C120 C119 C118 124.3(19) . .
C119 C120 C121 119(2) . .
C122 C121 C125 116.0(18) . .
C122 C121 C120 123.4(18) . .
C125 C121 C120 120.4(18) . .
C121 C122 C123 119.7(18) . .
C124 C123 C122 120.6(18) . .
N14 C124 C123 121.8(16) . .
N14 C125 C121 125.1(17) . .
N14 C125 C126 116.8(15) . .
C121 C125 C126 118.1(16) . .
N13 C126 C118 123.2(16) . .
N13 C126 C125 114.6(15) . .
C118 C126 C125 122.1(16) . .
N15 C127 C128 123.2(16) . .
C129 C128 C127 119.0(17) . .
C128 C129 C130 119.2(19) . .
C129 C130 C138 118.1(18) . .
C129 C130 C131 125.0(18) . .
C138 C130 C131 116.8(17) . .
C132 C131 C130 121.5(18) . .
C131 C132 C133 122.8(17) . .
C134 C133 C137 117.9(18) . .
C134 C133 C132 125.4(16) . .
C137 C133 C132 116.7(16) . .
C135 C134 C133 118.3(17) . .
C134 C135 C136 121.1(18) . .
N16 C136 C135 121.8(19) . .
N16 C137 C133 122.0(16) . .
N16 C137 C138 118.0(15) . .
C133 C137 C138 120.0(17) . .
N15 C138 C130 122.6(16) . .
N15 C138 C137 115.3(16) . .
C130 C138 C137 122.2(17) . .
N17 C139 C140 123.2(16) . .
C141 C140 C139 119.6(16) . .
C140 C141 C142 119.8(16) . .
C141 C142 C150 116.5(16) . .
C141 C142 C143 125.9(16) . .
C150 C142 C143 117.6(16) . .
C144 C143 C142 121.1(16) . .
C143 C144 C145 121.6(17) . .
C149 C145 C146 117.1(17) . .
C149 C145 C144 118.9(17) . .
C146 C145 C144 124.0(17) . .
C147 C146 C145 118.0(18) . .
C146 C147 C148 122(2) . .
N18 C148 C147 120.3(19) . .
N18 C149 C145 123.3(16) . .
N18 C149 C150 116.9(14) . .
C145 C149 C150 119.6(15) . .
N17 C150 C142 123.7(15) . .
N17 C150 C149 115.2(14) . .
C142 C150 C149 121.0(14) . .
C151 N19 C162 117.0(18) . .
C151 N19 Fe4 126.9(14) . .
C162 N19 Fe4 115.1(13) . .
C151 N19 Fe4B 131.3(14) . .
C162 N19 Fe4B 110.3(13) . .
C160 N20 C161 118(2) . .
C160 N20 Fe4B 127.1(18) . .
C161 N20 Fe4B 113.7(13) . .
C160 N20 Fe4 129.3(18) . .
C161 N20 Fe4 112.4(13) . .
N19 C151 C152 121.1(19) . .
C153 C152 C151 120.6(19) . .
C152 C153 C154 119(2) . .
C162 C154 C153 117.8(18) . .
C162 C154 C155 117.8(19) . .
C153 C154 C155 124.4(19) . .
C156 C155 C154 121.2(19) . .
C155 C156 C157 123.2(18) . .
C158 C157 C161 116(2) . .
C158 C157 C156 127.0(19) . .
C161 C157 C156 117.1(18) . .
C159 C158 C157 119.5(19) . .
C158 C159 C160 121(2) . .
N20 C160 C159 122(2) . .
N20 C161 C157 124.4(18) . .
N20 C161 C162 116.5(18) . .
C157 C161 C162 119.0(19) . .
N19 C162 C154 124.5(19) . .
N19 C162 C161 113.9(19) . .
C154 C162 C161 121.5(19) . .
N24 Fe4 N22 169.6(11) . .
N24 Fe4 N21 92.7(11) . .
N22 Fe4 N21 83.3(12) . .
N24 Fe4 N23 81.2(9) . .
N22 Fe4 N23 89.3(11) . .
N21 Fe4 N23 92.0(10) . .
N24 Fe4 N19 94.3(9) . .
N22 Fe4 N19 95.6(11) . .
N21 Fe4 N19 95.9(10) . .
N23 Fe4 N19 171.2(8) . .
N24 Fe4 N20 88.4(8) . .
N22 Fe4 N20 96.2(10) . .
N21 Fe4 N20 176.1(11) . .
N23 Fe4 N20 91.8(7) . .
N19 Fe4 N20 80.3(7) . .
C174 N21 C163 117(2) . .
C174 N21 Fe4 114.6(19) . .
C163 N21 Fe4 128(3) . .
C172 N22 C173 119(3) . .
C172 N22 Fe4 131(2) . .
C173 N22 Fe4 109(2) . .
N21 C163 C164 120(4) . .
C165 C164 C163 121(4) . .
C164 C165 C166 121(4) . .
C167 C166 C174 117(4) . .
C167 C166 C165 128(3) . .
C174 C166 C165 115(4) . .
C168 C167 C166 126(4) . .
C167 C168 C169 115(4) . .
C173 C169 C168 122(3) . .
C173 C169 C170 121(3) . .
C168 C169 C170 117(3) . .
C171 C170 C169 112(4) . .
C170 C171 C172 124(4) . .
N22 C172 C171 123(4) . .
N22 C173 C174 121(3) . .
N22 C173 C169 121(3) . .
C174 C173 C169 117(3) . .
N21 C174 C173 111(3) . .
N21 C174 C166 126(3) . .
C173 C174 C166 123(3) . .
C186 N23 C175 109.8(16) . .
C186 N23 Fe4 117.8(14) . .
C175 N23 Fe4 132.3(14) . .
C184 N24 C185 124.2(19) . .
C184 N24 Fe4 125.4(16) . .
C185 N24 Fe4 110.3(17) . .
N23 C175 C176 132(2) . .
C177 C176 C175 107.8(17) . .
C176 C177 C178 130.4(18) . .
C186 C178 C177 107.9(19) . .
C186 C178 C179 118(2) . .
C177 C178 C179 134(2) . .
C180 C179 C178 119(2) . .
C179 C180 C181 123(2) . .
C180 C181 C185 120(2) . .
C180 C181 C182 118(2) . .
C185 C181 C182 121(2) . .
C183 C182 C181 118(2) . .
C182 C183 C184 122(2) . .
N24 C184 C183 116(2) . .
N24 C185 C186 122(2) . .
N24 C185 C181 117.8(18) . .
C186 C185 C181 120(2) . .
N23 C186 C185 108(2) . .
N23 C186 C178 132.5(17) . .
C185 C186 C178 119(2) . .
C187 N25 C191 121(3) . .
N25 C187 C188 121(2) . .
N25 C187 C192 121.0(14) . .
C188 C187 C192 118.2(13) . .
C189 C188 C187 119(3) . .
C190 C189 C188 120(3) . .
C189 C190 C191 119(3) . .
N25 C191 C190 121(3) . .
N20 Fe4B N24B 91.6(11) . .
N20 Fe4B N21B 168.0(11) . .
N24B Fe4B N21B 97.1(12) . .
N20 Fe4B N23B 100.7(9) . .
N24B Fe4B N23B 85.4(15) . .
N21B Fe4B N23B 88.3(7) . .
N20 Fe4B N22B 89.1(13) . .
N24B Fe4B N22B 176.2(14) . .
N21B Fe4B N22B 82.8(13) . .
N23B Fe4B N22B 90.8(13) . .
N20 Fe4B N19 82.2(8) . .
N24B Fe4B N19 99.9(12) . .
N21B Fe4B N19 88.1(7) . .
N23B Fe4B N19 173.9(13) . .
N22B Fe4B N19 83.9(10) . .
C74B N21B C63B 121(2) . .
C74B N21B Fe4B 114(2) . .
C63B N21B Fe4B 125.3(19) . .
C73B N22B C72B 114(2) . .
C73B N22B Fe4B 111(2) . .
C72B N22B Fe4B 134(2) . .
N21B C63B C64B 121(2) . .
C63B C64B C65B 119(2) . .
C64B C65B C66B 120(2) . .
C67B C66B C74B 115(3) . .
C67B C66B C65B 126(3) . .
C74B C66B C65B 119(2) . .
C66B C67B C68B 126(3) . .
C67B C68B C69B 115(3) . .
C68B C69B C73B 125(3) . .
C68B C69B C70B 122(3) . .
C73B C69B C70B 113(2) . .
C69B C70B C71B 126(2) . .
C72B C71B C70B 113(2) . .
N22B C72B C71B 127(2) . .
N22B C73B C74B 118(3) . .
N22B C73B C69B 127(2) . .
C74B C73B C69B 114(3) . .
N21B C74B C73B 114(3) . .
N21B C74B C66B 121(2) . .
C73B C74B C66B 125(3) . .
C86B N23B C75B 121(3) . .
C86B N23B Fe4B 113(2) . .
C75B N23B Fe4B 126(2) . .
C85B N24B C84B 118(3) . .
C85B N24B Fe4B 106(2) . .
C84B N24B Fe4B 136(2) . .
N23B C75B C76B 121(3) . .
C75B C76B C77B 119(3) . .
C76B C77B C78B 120(3) . .
C79B C78B C86B 112(3) . .
C79B C78B C77B 129(3) . .
C86B C78B C77B 119(3) . .
C80B C79B C78B 128(3) . .
C81B C80B C79B 112(3) . .
C80B C81B C85B 128(3) . .
C80B C81B C82B 116(3) . .
C85B C81B C82B 116(3) . .
C83B C82B C81B 122(3) . .
C84B C83B C82B 116(3) . .
N24B C84B C83B 124(3) . .
N24B C85B C86B 124(3) . .
N24B C85B C81B 124(3) . .
C86B C85B C81B 112(3) . .
N23B C86B C85B 111(3) . .
N23B C86B C78B 121(3) . .
C85B C86B C78B 128(3) . .
C15A O40A C6 111(2) . .
O40A C15A C16A 118(2) . .
O40A C15A C20A 122(2) . .
C16A C15A C20A 120.0 . .
C15A C16A C17A 120.0 . .
C18A C17A C16A 120.0 . .
C17A C18A C19A 120.0 . .
C17A C18A C21A 116.7(19) . .
C19A C18A C21A 122.2(19) . .
C20A C19A C18A 120.0 . .
C19A C20A C15A 120.0 . .
O44A C21A O43A 127(2) . .
O44A C21A C18A 118(2) . .
O43A C21A C18A 113(2) . .
C21A O43A Pr8 147(2) . 3_666
C15 O40 C6 119(2) . .
O40 C15 C16 124(2) . .
O40 C15 C20 116(2) . .
C16 C15 C20 120.0 . .
C15 C16 C17 120.0 . .
C18 C17 C16 120.0 . .
C19 C18 C17 120.0 . .
C19 C18 C21 118(2) . .
C17 C18 C21 122(2) . .
C18 C19 C20 120.0 . .
C19 C20 C15 120.0 . .
O44 C21 O43 126(2) . .
O44 C21 C18 117(2) . .
O43 C21 C18 117(2) . .
O44 C21 Pr8 63.2(16) . 3_666
O43 C21 Pr8 63.3(16) . 3_666
C18 C21 Pr8 178(3) . 3_666
C21 O43 Pr8 89.7(17) . 3_666
C21 O44 Pr8 90.0(18) . 3_666
C204 N27 C200 121(3) . .
N27 C200 C201 121(3) . .
N27 C200 C199 120.9(15) . .
C201 C200 C199 118.3(14) . .
C200 C201 C202 119(3) . .
C203 C202 C201 120(3) . .
C202 C203 C204 119(3) . .
N27 C204 C203 121(3) . .
C215 N29 C216 62.5(13) 3_676 .
C215 N29 C212 177.7(16) 3_676 .
C216 N29 C212 120(2) . .
N29 C212 C213 122(2) . .
N29 C212 C211 120.3(13) . .
C213 C212 C211 118.0(12) . .
C214 C213 C212 118(2) . .
C213 C214 C215 121(2) . .
N29 C215 C214 177.1(14) 3_676 .
N29 C215 C216 59.2(12) 3_676 .
C214 C215 C216 118(2) . .
N29 C216 N29 180.0 3_676 .
N29 C216 C215 122(2) 3_676 3_676
N29 C216 C215 58(2) . 3_676
N29 C216 C215 58(2) 3_676 .
N29 C216 C215 122(2) . .
C215 C216 C215 179.996(12) 3_676 .
C206 N28 C210 121(3) . .
N28 C206 C207 121(3) . .
N28 C206 C205 120.9(15) . .
C207 C206 C205 118.3(14) . .
C208 C207 C206 119(3) . .
C207 C208 C209 120(3) . .
C208 C209 C210 119(3) . .
N28 C210 C209 121(3) . .
N26 N26 C193 65(4) 3_576 3_576
N26 N26 C193 57(4) 3_576 .
C193 N26 C193 123(5) 3_576 .
N26 N26 C197 163(7) 3_576 .
C193 N26 C197 113(6) 3_576 .
C193 N26 C197 121(3) . .
N26 N26 C198 128(7) 3_576 3_576
C193 N26 C198 66(5) 3_576 3_576
C193 N26 C198 161(5) . 3_576
C197 N26 C198 48(3) . 3_576
N26 C193 N26 57(5) 3_576 .
N26 C193 C194 163(6) 3_576 .
N26 C193 C194 121(3) . .
N26 C193 C198 67(5) 3_576 .
N26 C193 C198 120.9(15) . .
C194 C193 C198 118.3(14) . .
C193 C194 C195 119(3) . .
C196 C195 C194 120(3) . .
C197 C196 C195 119(3) . .
C198 C197 N26 75(6) 3_576 .
C198 C197 C196 157(6) 3_576 .
N26 C197 C196 121(3) . .
C197 C198 C193 105(5) 3_576 .
C197 C198 N26 58(4) 3_576 3_576
C193 C198 N26 48(3) . 3_576
C19F N26A C19B 120(3) . .
N26A C19B C19C 122(3) . .
N26A C19B C19G 120.5(15) . .
C19C C19B C19G 117.7(14) . .
C19D C19C C19B 118(3) . .
C19C C19D C19E 121(3) . .
C19D C19E C19F 118(3) . .
N26A C19F C19E 122(3) . .

loop_
_geom_bond_atom_site_label_1
_geom_bond_atom_site_label_2
_geom_bond_distance
_geom_bond_site_symmetry_2
Pr1 O49 2.377(13) 1_455
Pr1 O37 2.418(16) .
Pr1 O1 2.501(13) .
Pr1 O5 2.522(11) .
Pr1 O3 2.530(14) .
Pr1 O6 2.672(13) .
Pr1 O4 2.687(13) .
Pr1 O2 2.77(2) .
Pr1 Cl1 2.991(5) .
Pr1 Cl2 2.994(6) .
Pr1 Sb6 3.6645(15) .
Pr1 Sb8 3.6687(15) .
Pr2 O7 2.458(15) .
Pr2 O18 2.475(14) .
Pr2 O8 2.490(12) .
Pr2 O14 2.756(14) .
Pr2 O2 2.762(17) .
Pr2 O13 2.770(12) .
Pr2 Cl5 2.867(9) .
Pr2 Cl4 2.892(7) .
Pr2 Cl1 2.933(5) .
Pr2 Cl3 2.964(6) .
Pr2 Sb2 3.6812(17) .
Pr2 Sb10 3.6896(17) .
Pr3 O8A 2.39(3) .
Pr3 O9 2.462(12) .
Pr3 O10 2.498(12) .
Pr3 O16 2.500(13) .
Pr3 O15 2.651(14) .
Pr3 O14 2.702(13) .
Pr3 O4 2.837(14) .
Pr3 Cl8 2.911(11) .
Pr3 Cl1 2.936(5) .
Pr3 Cl6 2.960(6) .
Pr3 Cl7 2.964(5) .
Pr3 Sb3 3.6781(17) .
Pr4 O46 2.321(12) .
Pr4 O11 2.413(12) .
Pr4 O17 2.466(14) .
Pr4 O12 2.472(13) .
Pr4 O13 2.710(14) .
Pr4 O6 2.726(14) .
Pr4 O15 2.880(18) .
Pr4 Cl1 2.901(4) .
Pr4 Cl10 2.954(5) .
Pr4 Cl9 2.990(5) .
Pr4 Sb6 3.6509(18) .
Pr4 Sb7 3.6584(15) .
Pr5 O51 2.335(12) .
Pr5 O24 2.442(11) .
Pr5 O22 2.459(11) .
Pr5 O20 2.481(11) .
Pr5 O23 2.714(10) .
Pr5 O19 2.731(11) .
Pr5 O21 2.870(13) .
Pr5 Cl16 2.956(4) .
Pr5 Cl15 2.962(4) .
Pr5 Cl17 2.983(5) .
Pr5 Sb14 3.6418(14) .
Pr5 Sb16 3.6670(13) .
Pr6 O25 2.434(10) .
Pr6 O34 2.455(11) .
Pr6 O30 2.464(11) .
Pr6 O33 2.665(10) .
Pr6 O19 2.698(11) .
Pr6 Cl19 2.890(4) .
Pr6 O31 2.920(16) .
Pr6 Cl18 2.969(4) .
Pr6 Cl20 2.971(4) .
Pr6 Cl15 2.972(4) .
Pr6 Sb22 3.6609(14) .
Pr6 Sb13 3.6829(13) .
Pr7 O42 2.366(11) 3_766
Pr7 O29 2.480(12) .
Pr7 O28 2.486(11) .
Pr7 O35 2.503(10) .
Pr7 O32 2.679(14) .
Pr7 O23 2.709(11) .
Pr7 O33 2.881(12) .
Pr7 Cl21 2.933(4) .
Pr7 Cl15 2.959(4) .
Pr7 Cl22 2.999(6) .
Pr7 Sb14 3.6648(14) .
Pr7 Sb15 3.7178(13) .
Pr8 O43A 2.36(3) 3_666
Pr8 O43 2.43(3) 3_666
Pr8 O36 2.431(11) .
Pr8 O44 2.43(3) 3_666
Pr8 O27 2.448(11) .
Pr8 O26 2.506(11) .
Pr8 O31 2.644(14) .
Pr8 C21 2.718(18) 3_666
Pr8 O21 2.727(13) .
Pr8 Cl15 2.900(4) .
Pr8 O32 2.898(15) .
Pr8 Cl24 2.997(7) .
Sb1 O8 1.985(16) .
Sb1 O2 1.990(15) .
Sb1 O3 1.993(13) .
Sb2 O8 1.959(15) .
Sb2 O9 1.983(13) .
Sb2 O14 2.010(13) .
Sb3 O9 1.973(14) .
Sb3 O3 1.986(14) .
Sb3 O4 1.983(12) .
Sb4 O1 1.971(13) .
Sb4 O7 1.996(15) .
Sb4 O2 1.996(16) .
Sb5 O7 1.979(13) .
Sb5 O13 1.997(14) .
Sb5 O12 1.997(13) .
Sb6 O12 1.954(14) .
Sb6 O1 1.978(13) .
Sb6 O6 1.990(11) .
Sb7 O11 1.980(12) .
Sb7 O5 1.997(10) .
Sb7 O6 2.031(12) .
Sb8 O10 1.969(12) .
Sb8 O5 1.989(11) .
Sb8 O4 1.997(12) .
Sb9 O11 1.985(12) .
Sb9 O15 1.996(13) .
Sb9 O10 1.998(11) .
Sb10 O17 1.975(15) .
Sb10 O18 1.988(13) .
Sb10 O13 1.990(14) .
Sb11 O16 1.977(13) .
Sb11 O15 1.991(13) .
Sb11 O17 2.002(17) .
Sb12 O18 1.984(16) .
Sb12 O16 1.992(14) .
Sb12 O14 1.997(14) .
Sb13 O24 1.972(9) .
Sb13 O30 1.978(10) .
Sb13 O19 1.985(11) .
Sb14 O23 1.979(11) .
Sb14 O24 1.994(10) .
Sb14 O29 1.997(12) .
Sb15 O29 1.966(11) .
Sb15 O30 1.999(9) .
Sb15 O33 2.002(11) .
Sb16 O22 1.972(11) .
Sb16 O28 1.989(11) .
Sb16 O23 2.027(10) .
Sb17 O21 2.008(11) .
Sb17 O22 2.022(11) .
Sb17 O27 2.042(12) .
Sb18 O27 1.947(13) .
Sb18 O28 1.999(12) .
Sb18 O32 2.009(11) .
Sb19 O35 1.993(10) .
Sb19 O32 1.998(12) .
Sb19 O36 2.010(12) .
Sb20 O35 1.983(10) .
Sb20 O33 1.995(11) .
Sb20 O34 2.000(11) .
Sb21 O34 1.960(11) .
Sb21 O31 1.962(11) .
Sb21 O36 1.985(11) .
Sb22 O20 1.988(10) .
Sb22 O25 2.006(11) .
Sb22 O19 2.029(11) .
Sb23 O21 1.965(12) .
Sb23 O20 1.971(11) .
Sb23 O26 1.991(12) .
Sb24 O26 1.981(10) .
Sb24 O25 1.996(12) .
Sb24 O31 2.012(11) .
Fe1 N1 1.943(18) .
Fe1 N2 1.957(18) .
Fe1 N3 1.960(15) .
Fe1 N6 1.973(19) .
Fe1 N4 1.993(16) .
Fe1 N5 2.000(16) .
Fe2 N9 1.955(15) .
Fe2 N12 1.956(16) .
Fe2 N8 1.962(16) .
Fe2 N11 1.973(15) .
Fe2 N7 1.980(17) .
Fe2 N10 1.987(15) .
Fe3 N14 1.959(14) .
Fe3 N16 1.983(14) .
Fe3 N18 1.983(15) .
Fe3 N17 1.982(13) .
Fe3 N15 1.984(14) .
Fe3 N13 1.986(16) .
O37 C1 1.21(3) .
O38 C1 1.29(3) .
O39 C8 1.37(2) .
O39 C4 1.38(2) .
O41 C14 1.28(3) .
O42 C14 1.20(3) .
O42 Pr7 2.366(11) 3_766
O45 C22 1.25(3) .
O46 C22 1.17(2) .
O47 C29 1.39(2) .
O47 C25 1.43(2) .
O48 C36 1.40(3) .
O48 C27 1.40(2) .
O49 C42 1.23(3) .
O49 Pr1 2.377(13) 1_655
O50 C42 1.26(3) .
O51 C35 1.24(2) .
O52 C35 1.24(2) .
N1 C54 1.36(3) .
N1 C43 1.37(2) .
N2 C53 1.36(3) .
N2 C52 1.37(3) .
N3 C66 1.37(2) .
N3 C55 1.37(3) .
N4 C64 1.32(3) .
N4 C65 1.36(3) .
N5 C78 1.34(3) .
N5 C67 1.34(3) .
N6 C76 1.31(3) .
N6 C77 1.36(3) .
N7 C79 1.32(2) .
N7 C90 1.37(3) .
N8 C88 1.34(3) .
N8 C89 1.38(3) .
N9 C91 1.33(2) .
N9 C102 1.38(2) .
N10 C100 1.31(3) .
N10 C101 1.36(3) .
N11 C103 1.33(3) .
N11 C114 1.37(2) .
N12 C112 1.33(2) .
N12 C113 1.37(2) .
N13 C115 1.34(2) .
N13 C126 1.34(2) .
N14 C124 1.35(2) .
N14 C125 1.36(2) .
N15 C127 1.30(2) .
N15 C138 1.38(2) .
N16 C137 1.33(2) .
N16 C136 1.33(2) .
N17 C139 1.33(2) .
N17 C150 1.360(19) .
N18 C148 1.34(2) .
N18 C149 1.37(2) .
C1 C2 1.48(3) .
C2 C7 1.37(3) .
C2 C3 1.41(3) .
C3 C4 1.39(3) .
C4 C5 1.37(2) .
C5 C6 1.38(3) .
C6 O40 1.384(15) .
C6 O40A 1.387(15) .
C6 C7 1.40(3) .
C8 C9 1.35(2) .
C8 C13 1.37(3) .
C9 C10 1.39(2) .
C10 C11 1.38(3) .
C11 C12 1.36(3) .
C11 C14 1.53(3) .
C12 C13 1.37(3) .
C22 C23 1.54(3) .
C23 C24 1.39(3) .
C23 C28 1.40(3) .
C24 C25 1.33(3) .
C25 C26 1.37(3) .
C26 C27 1.40(3) .
C27 C28 1.39(3) .
C29 C30 1.37(2) .
C29 C34 1.40(3) .
C30 C31 1.40(3) .
C31 C32 1.37(2) .
C32 C33 1.37(2) .
C32 C35 1.53(2) .
C33 C34 1.36(3) .
C36 C41 1.38(3) .
C36 C37 1.39(4) .
C37 C38 1.36(3) .
C38 C39 1.39(3) .
C39 C40 1.35(3) .
C39 C42 1.48(3) .
C40 C41 1.35(4) .
C43 C44 1.38(3) .
C44 C45 1.35(3) .
C45 C46 1.40(3) .
C46 C54 1.39(3) .
C46 C47 1.41(3) .
C47 C48 1.41(4) .
C48 C49 1.39(4) .
C49 C53 1.39(3) .
C49 C50 1.41(4) .
C50 C51 1.34(4) .
C51 C52 1.41(4) .
C53 C54 1.40(3) .
C55 C56 1.38(3) .
C56 C57 1.39(3) .
C57 C58 1.43(3) .
C58 C66 1.37(3) .
C58 C59 1.42(3) .
C59 C60 1.37(3) .
C60 C61 1.41(3) .
C61 C62 1.38(3) .
C61 C65 1.42(3) .
C62 C63 1.31(3) .
C63 C64 1.38(3) .
C65 C66 1.41(3) .
C67 C68 1.38(4) .
C68 C69 1.34(4) .
C69 C70 1.40(4) .
C70 C78 1.38(4) .
C70 C71 1.45(4) .
C71 C72 1.37(4) .
C72 C73 1.42(4) .
C73 C77 1.33(4) .
C73 C74 1.41(4) .
C74 C75 1.37(4) .
C75 C76 1.41(4) .
C77 C78 1.43(4) .
C79 C80 1.41(3) .
C80 C81 1.40(3) .
C81 C82 1.38(4) .
C82 C90 1.39(3) .
C82 C83 1.44(3) .
C83 C84 1.33(4) .
C84 C85 1.42(4) .
C85 C89 1.38(3) .
C85 C86 1.42(4) .
C86 C87 1.40(4) .
C87 C88 1.35(3) .
C89 C90 1.41(3) .
C91 C92 1.40(3) .
C92 C93 1.42(3) .
C93 C94 1.37(3) .
C94 C102 1.41(3) .
C94 C95 1.43(3) .
C95 C96 1.31(4) .
C96 C97 1.44(3) .
C97 C98 1.39(4) .
C97 C101 1.41(3) .
C98 C99 1.35(4) .
C99 C100 1.42(3) .
C101 C102 1.43(3) .
C103 C104 1.42(3) .
C104 C105 1.34(3) .
C105 C106 1.38(3) .
C106 C114 1.39(2) .
C106 C107 1.45(3) .
C107 C108 1.37(4) .
C108 C109 1.43(3) .
C109 C113 1.38(3) .
C109 C110 1.41(3) .
C110 C111 1.36(3) .
C111 C112 1.40(3) .
C113 C114 1.43(3) .
C115 C116 1.40(3) .
C116 C117 1.35(3) .
C117 C118 1.38(3) .
C118 C126 1.42(2) .
C118 C119 1.45(3) .
C119 C120 1.33(3) .
C120 C121 1.46(3) .
C121 C122 1.38(3) .
C121 C125 1.41(2) .
C122 C123 1.39(3) .
C123 C124 1.38(3) .
C125 C126 1.44(2) .
C127 C128 1.42(2) .
C128 C129 1.37(3) .
C129 C130 1.39(3) .
C130 C138 1.41(3) .
C130 C131 1.44(3) .
C131 C132 1.34(3) .
C132 C133 1.45(3) .
C133 C134 1.41(3) .
C133 C137 1.42(2) .
C134 C135 1.33(3) .
C135 C136 1.39(3) .
C137 C138 1.43(2) .
C139 C140 1.39(2) .
C140 C141 1.38(3) .
C141 C142 1.39(2) .
C142 C150 1.42(2) .
C142 C143 1.43(2) .
C143 C144 1.35(3) .
C144 C145 1.43(3) .
C145 C149 1.40(2) .
C145 C146 1.41(3) .
C146 C147 1.37(3) .
C147 C148 1.38(3) .
C149 C150 1.42(2) .
N19 C151 1.33(2) .
N19 C162 1.37(3) .
N19 Fe4 1.999(18) .
N19 Fe4B 2.05(2) .
N20 C160 1.32(3) .
N20 C161 1.36(3) .
N20 Fe4B 1.92(2) .
N20 Fe4 2.05(2) .
C151 C152 1.43(3) .
C152 C153 1.37(3) .
C153 C154 1.39(3) .
C154 C162 1.38(3) .
C154 C155 1.42(2) .
C155 C156 1.35(3) .
C156 C157 1.42(3) .
C157 C158 1.40(3) .
C157 C161 1.41(3) .
C158 C159 1.36(3) .
C159 C160 1.40(3) .
C161 C162 1.45(3) .
Fe4 N24 1.943(12) .
Fe4 N22 1.946(12) .
Fe4 N21 1.949(12) .
Fe4 N23 1.950(11) .
N21 C174 1.352(6) .
N21 C163 1.36(5) .
N22 C172 1.32(4) .
N22 C173 1.352(6) .
C163 C164 1.47(5) .
C164 C165 1.27(6) .
C165 C166 1.47(6) .
C166 C167 1.38(6) .
C166 C174 1.390(7) .
C167 C168 1.33(6) .
C168 C169 1.49(5) .
C169 C173 1.390(7) .
C169 C170 1.51(5) .
C170 C171 1.37(5) .
C171 C172 1.41(6) .
C173 C174 1.389(7) .
N23 C186 1.351(6) .
N23 C175 1.352(6) .
N24 C184 1.349(6) .
N24 C185 1.352(6) .
C175 C176 1.42(3) .
C176 C177 1.393(10) .
C177 C178 1.42(4) .
C178 C186 1.390(7) .
C178 C179 1.47(5) .
C179 C180 1.29(5) .
C180 C181 1.35(4) .
C181 C185 1.390(7) .
C181 C182 1.42(4) .
C182 C183 1.32(5) .
C183 C184 1.45(4) .
C185 C186 1.387(7) .
N25 C187 1.364(10) .
N25 C191 1.367(10) .
C187 C188 1.405(10) .
C187 C192 1.548(10) .
C188 C189 1.405(10) .
C189 C190 1.404(10) .
C190 C191 1.407(10) .
Fe4B N24B 1.944(12) .
Fe4B N21B 1.945(12) .
Fe4B N23B 1.946(12) .
Fe4B N22B 1.947(12) .
N21B C74B 1.353(6) .
N21B C63B 1.353(6) .
N22B C73B 1.354(6) .
N22B C72B 1.354(6) .
C63B C64B 1.393(10) .
C64B C65B 1.394(10) .
C65B C66B 1.394(10) .
C66B C67B 1.380(10) .
C66B C74B 1.388(6) .
C67B C68B 1.380(10) .
C68B C69B 1.383(10) .
C69B C73B 1.388(6) .
C69B C70B 1.396(10) .
C70B C71B 1.397(10) .
C71B C72B 1.397(10) .
C73B C74B 1.384(7) .
N23B C86B 1.353(6) .
N23B C75B 1.352(6) .
N24B C85B 1.352(6) .
N24B C84B 1.352(6) .
C75B C76B 1.393(10) .
C76B C77B 1.394(10) .
C77B C78B 1.394(10) .
C78B C79B 1.384(10) .
C78B C86B 1.388(6) .
C79B C80B 1.384(10) .
C80B C81B 1.383(10) .
C81B C85B 1.388(6) .
C81B C82B 1.396(10) .
C82B C83B 1.394(10) .
C83B C84B 1.394(10) .
C85B C86B 1.385(7) .
O40A C15A 1.383(15) .
C15A C16A 1.3900 .
C15A C20A 1.3900 .
C16A C17A 1.3900 .
C17A C18A 1.3900 .
C18A C19A 1.3900 .
C18A C21A 1.550(10) .
C19A C20A 1.3900 .
C21A O44A 1.22(2) .
C21A O43A 1.22(2) .
O43A Pr8 2.36(3) 3_666
O40 C15 1.384(15) .
C15 C16 1.3900 .
C15 C20 1.3900 .
C16 C17 1.3900 .
C17 C18 1.3900 .
C18 C19 1.3900 .
C18 C21 1.549(10) .
C19 C20 1.3900 .
C21 O44 1.22(2) .
C21 O43 1.23(2) .
C21 Pr8 2.718(18) 3_666
O43 Pr8 2.43(3) 3_666
O44 Pr8 2.43(3) 3_666
N27 C204 1.365(10) .
N27 C200 1.365(10) .
C199 C200 1.548(10) .
C200 C201 1.405(10) .
C201 C202 1.406(10) .
C202 C203 1.406(10) .
C203 C204 1.406(10) .
N29 C215 1.35(5) 3_676
N29 C216 1.363(10) .
N29 C212 1.368(10) .
C211 C212 1.551(10) .
C212 C213 1.405(10) .
C213 C214 1.403(10) .
C214 C215 1.403(10) .
C215 N29 1.35(5) 3_676
C215 C216 1.408(10) .
C216 N29 1.363(10) 3_676
C216 C215 1.407(10) 3_676
N28 C206 1.365(10) .
N28 C210 1.366(10) .
C205 C206 1.548(10) .
C206 C207 1.404(10) .
C207 C208 1.405(10) .
C208 C209 1.406(10) .
C209 C210 1.406(10) .
N26 N26 1.26(11) 3_576
N26 C193 1.26(8) 3_576
N26 C193 1.365(10) .
N26 C197 1.367(10) .
N26 C198 1.56(11) 3_576
C193 N26 1.26(8) 3_576
C193 C194 1.404(10) .
C193 C198 1.549(10) .
C194 C195 1.407(10) .
C195 C196 1.407(10) .
C196 C197 1.404(10) .
C197 C198 1.20(8) 3_576
C198 C197 1.20(8) 3_576
C198 N26 1.56(11) 3_576
N26A C19F 1.366(10) .
N26A C19B 1.366(10) .
C19B C19C 1.409(10) .
C19B C19G 1.551(10) .
C19C C19D 1.403(10) .
C19D C19E 1.405(10) .
C19E C19F 1.405(10) .
